data_7249495
loop_
_publ_author_name
'Sebastian, Sean S.'
'Dicke, Finn P.'
'Ruschewitz, Uwe'

_publ_section_title
;
 Exploring the host--guest interactions of small molecules in UoC-9(Ca)
;
_journal_issue 44
_journal_name_full CrystEngComm
_journal_page_first 6361
_journal_page_last 6368
_journal_paper_doi 10.1039/D4CE01007H
_journal_volume 26
_journal_year 2024
_chemical_formula_sum 'C111.835 H90.23666 Ca5 F9 N5.76666 O25.76666'
_chemical_formula_weight 2298.26
_chemical_name_common NMP@UoC-9
_space_group_crystal_system orthorhombic
_space_group_IT_number 33
_space_group_name_Hall 'P 2c -2n'
_space_group_name_H-M_alt 'P n a 21'
_atom_sites_solution_hydrogens geom
_atom_sites_solution_primary dualspace
_atom_sites_solution_secondary difmap
_audit_creation_method SHELXL-2018/3
_audit_update_record
;
2024-09-13 deposited with the CCDC.	2024-10-24 downloaded from the CCDC.
;
_cell_angle_alpha 90
_cell_angle_beta 90
_cell_angle_gamma 90
_cell_formula_units_Z 12
_cell_length_a 32.033(6)
_cell_length_b 49.659(10)
_cell_length_c 28.956(6)
_cell_measurement_reflns_used 19721
_cell_measurement_temperature 100(2)
_cell_measurement_theta_max 18.7000
_cell_measurement_theta_min 1.5310
_cell_volume 46061(16)
_computing_cell_refinement 'CrysAlisPro 1.171.41.112a (Rigaku OD, 2021)'
_computing_data_collection 'CrysAlisPro 1.171.41.112a (Rigaku OD, 2021)'
_computing_data_reduction 'CrysAlisPro 1.171.41.112a (Rigaku OD, 2021)'
_computing_structure_refinement 'SHELXL-2018/3 (Sheldrick, 2018)'
_computing_structure_solution 'SHELXT-2018/2 (Sheldrick, 2018)'
_diffrn_ambient_temperature 100(2)
_diffrn_measured_fraction_theta_full 0.998
_diffrn_measured_fraction_theta_max 0.997
_diffrn_measurement_device_type 'Kappa-diffractometer, P24 Beamline, DESY Hamburg (Germany)'
_diffrn_measurement_method '\f scans'
_diffrn_radiation_type synchrotron
_diffrn_radiation_wavelength 0.500
_diffrn_reflns_av_R_equivalents 0.0715
_diffrn_reflns_av_unetI/netI 0.0908
_diffrn_reflns_Laue_measured_fraction_full 0.998
_diffrn_reflns_Laue_measured_fraction_max 0.997
_diffrn_reflns_limit_h_max 33
_diffrn_reflns_limit_h_min -40
_diffrn_reflns_limit_k_max 62
_diffrn_reflns_limit_k_min -62
_diffrn_reflns_limit_l_max 36
_diffrn_reflns_limit_l_min -26
_diffrn_reflns_number 165206
_diffrn_reflns_point_group_measured_fraction_full 0.741
_diffrn_reflns_point_group_measured_fraction_max 0.732
_diffrn_reflns_theta_full 17.458
_diffrn_reflns_theta_max 18.449
_diffrn_reflns_theta_min 1.453
_diffrn_source 'U29 PETRA III undulator'
_exptl_absorpt_coefficient_mu 0.096
_exptl_absorpt_correction_T_max 1.00000
_exptl_absorpt_correction_T_min 0.64138
_exptl_absorpt_correction_type multi-scan
_exptl_absorpt_process_details
;
CrysAlisPro 1.171.41.112a (Rigaku Oxford Diffraction, 2021)
Empirical absorption correction using spherical harmonics,
implemented in SCALE3 ABSPACK scaling algorithm.
;
_exptl_crystal_colour colorless
_exptl_crystal_density_diffrn 0.994
_exptl_crystal_description prism
_exptl_crystal_F_000 14265
_exptl_crystal_size_max 0.180
_exptl_crystal_size_mid 0.140
_exptl_crystal_size_min 0.100
_refine_diff_density_max 1.462
_refine_diff_density_min -0.633
_refine_diff_density_rms 0.091
_refine_ls_abs_structure_details
;
 Refined as an inversion twin.
;
_refine_ls_abs_structure_Flack 0.20(8)
_refine_ls_extinction_method none
_refine_ls_goodness_of_fit_ref 0.951
_refine_ls_hydrogen_treatment constr
_refine_ls_matrix_type full
_refine_ls_number_parameters 4678
_refine_ls_number_reflns 71589
_refine_ls_number_restraints 1507
_refine_ls_restrained_S_all 0.956
_refine_ls_R_factor_all 0.1699
_refine_ls_R_factor_gt 0.0970
_refine_ls_shift/su_max 0.001
_refine_ls_shift/su_mean 0.000
_refine_ls_structure_factor_coef Fsqd
_refine_ls_weighting_details 'w=1/[\s^2^(Fo^2^)+(0.1902P)^2^] where P=(Fo^2^+2Fc^2^)/3'
_refine_ls_weighting_scheme calc
_refine_ls_wR_factor_gt 0.2570
_refine_ls_wR_factor_ref 0.3181
_reflns_Friedel_coverage 0.438
_reflns_Friedel_fraction_full 0.473
_reflns_Friedel_fraction_max 0.455
_reflns_number_gt 32322
_reflns_number_total 71589
_reflns_threshold_expression 'I > 2\s(I)'
_cod_data_source_file d4ce01007h2.cif
_cod_data_source_block k408_a_sq_sq_sq_sq
_cod_depositor_comments
;
The following automatic conversions were performed:

data item '_atom_sites_solution_secondary' value 'diffmap' was
changed to 'difmap'.

Automatic conversion script
Id: cif_fix_values 8170 2020-07-09 18:12:32Z antanas 

 Adding full bibliography for 7249492--7249497.cif.
;
_cod_original_cell_volume 46062(16)
_cod_database_code 7249495
_shelx_shelxl_version_number 2018/3
_shelx_space_group_comment
;
The symmetry employed for this shelxl refinement is uniquely defined
by the following loop, which should always be used as a source of
symmetry information in preference to the above space-group names.
They are only intended as comments.
;

loop_
_space_group_symop_operation_xyz
'x, y, z'
'-x, -y, z+1/2'
'x+1/2, -y+1/2, z'
'-x+1/2, y+1/2, z+1/2'

loop_
_atom_site_label
_atom_site_type_symbol
_atom_site_fract_x
_atom_site_fract_y
_atom_site_fract_z
_atom_site_U_iso_or_equiv
_atom_site_adp_type
_atom_site_occupancy
_atom_site_site_symmetry_order
_atom_site_calc_flag
_atom_site_refinement_flags_posn
_atom_site_refinement_flags_adp
_atom_site_refinement_flags_occupancy
_atom_site_disorder_assembly
_atom_site_disorder_group
Ca1 Ca 0.50643(7) 0.38955(4) 0.19086(8) 0.0535(5) Uani 1 1 d . . . . .
Ca2 Ca 0.59533(6) 0.61276(4) 0.75417(8) 0.0481(5) Uani 1 1 d . . . . .
Ca3 Ca 0.68699(6) 0.57224(3) 0.72000(7) 0.0372(4) Uani 1 1 d . . . . .
Ca4 Ca 0.80098(6) 0.59387(3) 0.71954(7) 0.0365(4) Uani 1 1 d . . . . .
Ca5 Ca 0.60739(6) 1.05412(3) 0.25382(7) 0.0407(4) Uani 1 1 d . . . . .
Ca6 Ca 0.49111(7) 0.94382(4) 0.68702(8) 0.0477(5) Uani 1 1 d . . . . .
Ca7 Ca 0.59486(7) 0.95072(4) 0.75279(8) 0.0502(5) Uani 1 1 d . . . . .
Ca8 Ca 0.68717(6) 0.90569(3) 0.72646(6) 0.0353(4) Uani 1 1 d . . . . .
Ca9 Ca 0.80063(6) 0.92763(3) 0.72614(7) 0.0362(4) Uani 1 1 d . . . . .
Ca10 Ca 0.39157(6) 0.61499(4) -0.24416(8) 0.0459(5) Uani 1 1 d . . . . .
Ca11 Ca 0.48356(6) 0.72255(3) 0.18689(8) 0.0433(5) Uani 1 1 d . . . . .
Ca12 Ca 0.61537(6) 0.28004(3) -0.24562(7) 0.0394(4) Uani 1 1 d . . . . .
Ca13 Ca 0.79383(5) 0.73911(3) 1.22278(6) 0.0351(4) Uani 1 1 d . . . . .
Ca14 Ca 0.67956(6) 0.76066(3) 1.22392(7) 0.0369(4) Uani 1 1 d . . . . .
Ca15 Ca 0.58785(7) 0.71561(4) 0.25111(8) 0.0536(5) Uani 1 1 d . . . . .
C1_1 C 0.6136(4) 1.13960(19) 0.5781(4) 0.057(3) Uani 1 1 d . . . . .
C6_1 C 0.6059(4) 1.11569(19) 0.6002(4) 0.057(3) Uani 1 1 d . . . . .
C5_1 C 0.6062(4) 1.0904(2) 0.5783(4) 0.070(4) Uani 1 1 d . . . . .
C4_1 C 0.6132(4) 1.0912(2) 0.5311(4) 0.064(3) Uani 1 1 d . . . . .
C3_1 C 0.6232(4) 1.1143(2) 0.5064(4) 0.067(3) Uani 1 1 d . . . . .
C2_1 C 0.6228(4) 1.1377(2) 0.5318(4) 0.062(3) Uani 1 1 d . . . . .
F2_1 F 0.6278(2) 1.16071(10) 0.5080(2) 0.0577(15) Uani 1 1 d . . . . .
F4_1 F 0.5991(2) 1.11534(11) 0.6465(2) 0.0710(19) Uani 1 1 d . . . . .
F6_1 F 0.6164(2) 1.06674(12) 0.5090(2) 0.078(2) Uani 1 1 d . . . . .
C10_1 C 0.6111(3) 1.16550(17) 0.6036(3) 0.044(2) Uani 1 1 d . . . . .
C11_1 C 0.6434(3) 1.18468(17) 0.6000(4) 0.048(2) Uani 1 1 d . . . . .
H11_1 H 0.666699 1.181388 0.580584 0.058 Uiso 1 1 calc R U . . .
C12_1 C 0.6407(3) 1.20891(16) 0.6257(3) 0.044(2) Uani 1 1 d . . . . .
H12_1 H 0.662609 1.221754 0.624149 0.053 Uiso 1 1 calc R U . . .
C13_1 C 0.6062(3) 1.21382(15) 0.6529(3) 0.039(2) Uani 1 1 d . . . . .
C14_1 C 0.5749(3) 1.19505(18) 0.6552(4) 0.051(2) Uani 1 1 d . . . . .
H14_1 H 0.550866 1.198502 0.673500 0.061 Uiso 1 1 calc R U . . .
C15_1 C 0.5780(3) 1.17155(19) 0.6314(4) 0.053(3) Uani 1 1 d . . . . .
H15_1 H 0.556140 1.158725 0.634356 0.064 Uiso 1 1 calc R U . . .
C16_1 C 0.6050(3) 1.23875(16) 0.6811(3) 0.038(2) Uani 1 1 d . . . . .
O161_1 O 0.63959(18) 1.25133(11) 0.6894(2) 0.0383(14) Uani 1 1 d . . . . .
O162_1 O 0.5714(2) 1.24693(12) 0.6986(3) 0.0508(17) Uani 1 1 d . . . . .
C20_1 C 0.6295(4) 1.1127(2) 0.4555(4) 0.069(3) Uani 1 1 d . . . . .
C21_1 C 0.6678(4) 1.12368(18) 0.4363(4) 0.058(3) Uani 1 1 d . . . . .
H21_1 H 0.687387 1.132896 0.455181 0.069 Uiso 1 1 calc R U . . .
C22_1 C 0.6746(4) 1.1204(2) 0.3916(4) 0.057(3) Uani 1 1 d . . . . .
H22_1 H 0.699059 1.127895 0.378298 0.069 Uiso 1 1 calc R U . . .
C23_1 C 0.6460(3) 1.10587(17) 0.3624(3) 0.046(2) Uani 1 1 d . . . . .
C24_1 C 0.6105(4) 1.0960(2) 0.3809(4) 0.064(3) Uani 1 1 d . . . . .
H24_1 H 0.590854 1.087058 0.361632 0.077 Uiso 1 1 calc R U . . .
C25_1 C 0.6025(4) 1.0986(2) 0.4269(4) 0.064(3) Uani 1 1 d . . . . .
H25_1 H 0.578084 1.090574 0.439624 0.077 Uiso 1 1 calc R U . . .
C26_1 C 0.6572(4) 1.10067(18) 0.3125(4) 0.051(3) Uani 1 1 d . . . . .
O262_1 O 0.6945(2) 1.10105(13) 0.3010(2) 0.0496(16) Uani 1 1 d . . . . .
O261_1 O 0.6277(2) 1.09518(13) 0.2852(3) 0.0588(19) Uani 1 1 d . . . . .
C30_1 C 0.5950(4) 1.0648(2) 0.6038(4) 0.062(3) Uani 1 1 d . . . . .
C31_1 C 0.6199(4) 1.0561(2) 0.6398(4) 0.067(3) Uani 1 1 d . . . . .
H31_1 H 0.643230 1.066420 0.649708 0.081 Uiso 1 1 calc R U . . .
C32_1 C 0.6094(4) 1.0312(2) 0.6616(5) 0.075(4) Uani 1 1 d . . . . .
H32_1 H 0.625720 1.023916 0.685990 0.090 Uiso 1 1 calc R U . . .
C33_1 C 0.5712(5) 1.0172(2) 0.6438(5) 0.077(4) Uani 1 1 d . . . . .
C34_1 C 0.5493(5) 1.0271(2) 0.6077(5) 0.086(4) Uani 1 1 d . . . . .
H34_1 H 0.525414 1.017941 0.596311 0.103 Uiso 1 1 calc R U . . .
C35_1 C 0.5624(4) 1.0501(2) 0.5885(5) 0.078(4) Uani 1 1 d . . . . .
H35_1 H 0.547655 1.056581 0.562309 0.093 Uiso 1 1 calc R U . . .
C36_1 C 0.5618(6) 0.9912(3) 0.6709(6) 0.088(5) Uani 1 1 d . . . . .
O361_1 O 0.5260(3) 0.98045(17) 0.6580(4) 0.090(3) Uani 1 1 d . . . . .
O362_1 O 0.5864(3) 0.98355(17) 0.6989(4) 0.084(3) Uani 1 1 d . . . . .
C1_2 C 0.7456(3) 0.91745(16) 0.4283(3) 0.0373(19) Uani 1 1 d . . . . .
C6_2 C 0.7481(3) 0.89412(15) 0.4033(3) 0.038(2) Uani 1 1 d . . . . .
C5_2 C 0.7501(3) 0.89213(16) 0.3553(3) 0.043(2) Uani 1 1 d . . . . .
C4_2 C 0.7456(3) 0.91649(14) 0.3317(3) 0.0320(17) Uani 1 1 d . . . . .
C3_2 C 0.7413(3) 0.94132(16) 0.3539(3) 0.0342(19) Uani 1 1 d . . . . .
C2_2 C 0.7428(3) 0.93990(16) 0.4028(3) 0.0354(19) Uani 1 1 d . . . . .
F2_2 F 0.73836(17) 0.96433(9) 0.42554(18) 0.0445(13) Uani 1 1 d . . . . .
F4_2 F 0.75150(19) 0.87010(9) 0.42708(19) 0.0508(14) Uani 1 1 d . . . . .
F6_2 F 0.74585(16) 0.91646(9) 0.28561(17) 0.0413(11) Uani 1 1 d . . . . .
C10_2 C 0.7434(3) 0.91660(16) 0.4808(3) 0.041(2) Uani 1 1 d . . . . .
C11_2 C 0.7707(4) 0.93264(18) 0.5048(4) 0.053(3) Uani 1 1 d . . . . .
H11_2 H 0.789822 0.943559 0.488189 0.064 Uiso 1 1 calc R U . . .
C12_2 C 0.7711(3) 0.93337(18) 0.5529(3) 0.048(2) Uani 1 1 d . . . . .
H12_2 H 0.789741 0.944935 0.568874 0.058 Uiso 1 1 calc R U . . .
C13_2 C 0.7434(3) 0.91670(16) 0.5773(3) 0.039(2) Uani 1 1 d . . . . .
C14_2 C 0.7146(3) 0.90159(19) 0.5534(4) 0.053(3) Uani 1 1 d . . . . .
H14_2 H 0.693547 0.891819 0.569275 0.063 Uiso 1 1 calc R U . . .
C15_2 C 0.7172(3) 0.90096(19) 0.5056(4) 0.054(3) Uani 1 1 d . . . . .
H15_2 H 0.699528 0.888838 0.489461 0.064 Uiso 1 1 calc R U . . .
C16_2 C 0.7434(3) 0.91625(16) 0.6302(3) 0.040(2) Uani 1 1 d . . . . .
O161_2 O 0.7763(2) 0.92443(12) 0.6504(2) 0.0438(15) Uani 1 1 d . . . . .
O162_2 O 0.7116(2) 0.90814(11) 0.6499(2) 0.0410(14) Uani 1 1 d . . . . .
C20_2 C 0.7359(3) 0.96689(15) 0.3280(3) 0.0356(19) Uani 1 1 d . . . . .
C21_2 C 0.7657(3) 0.98755(16) 0.3280(3) 0.041(2) Uani 1 1 d . . . . .
H21_2 H 0.789970 0.985612 0.346601 0.049 Uiso 1 1 calc R U . . .
C22_2 C 0.7610(3) 1.01039(15) 0.3022(3) 0.037(2) Uani 1 1 d . . . . .
H22_2 H 0.782533 1.023548 0.301262 0.044 Uiso 1 1 calc R U . . .
C23_2 C 0.7234(3) 1.01416(15) 0.2768(3) 0.036(2) Uani 1 1 d . . . . .
C24_2 C 0.6918(3) 0.99390(16) 0.2777(4) 0.046(2) Uani 1 1 d . . . . .
H24_2 H 0.666079 0.996757 0.262122 0.056 Uiso 1 1 calc R U . . .
C25_2 C 0.6988(3) 0.97022(16) 0.3011(3) 0.039(2) Uani 1 1 d . . . . .
H25_2 H 0.678977 0.956040 0.299399 0.046 Uiso 1 1 calc R U . . .
C26_2 C 0.7164(3) 1.03971(16) 0.2514(3) 0.040(2) Uani 1 1 d . . . . .
O262_2 O 0.7466(2) 1.05496(12) 0.2398(2) 0.0483(16) Uani 1 1 d . . . . .
O261_2 O 0.67896(19) 1.04665(11) 0.2407(2) 0.0416(15) Uani 1 1 d . . . . .
C30_2 C 0.7541(3) 0.86635(15) 0.3290(3) 0.0335(19) Uani 1 1 d . . . . .
C31_2 C 0.7907(3) 0.86304(16) 0.3025(3) 0.047(2) Uani 1 1 d . . . . .
H31_2 H 0.810810 0.877088 0.300796 0.057 Uiso 1 1 calc R U . . .
C32_2 C 0.7971(3) 0.83880(16) 0.2787(3) 0.049(2) Uani 1 1 d . . . . .
H32_2 H 0.822094 0.836157 0.261601 0.058 Uiso 1 1 calc R U . . .
C33_2 C 0.7673(3) 0.81874(15) 0.2802(3) 0.0339(18) Uani 1 1 d . . . . .
C34_2 C 0.7305(3) 0.82219(16) 0.3058(3) 0.041(2) Uani 1 1 d . . . . .
H34_2 H 0.709615 0.808623 0.306057 0.050 Uiso 1 1 calc R U . . .
C35_2 C 0.7253(3) 0.84542(16) 0.3304(3) 0.043(2) Uani 1 1 d . . . . .
H35_2 H 0.701141 0.847346 0.349088 0.052 Uiso 1 1 calc R U . . .
C36_2 C 0.7758(3) 0.79329(15) 0.2552(4) 0.040(2) Uani 1 1 d . . . . .
O361_2 O 0.7452(2) 0.77740(11) 0.2459(2) 0.0454(15) Uani 1 1 d . . . . .
O362_2 O 0.8120(2) 0.78664(11) 0.2445(2) 0.0469(16) Uani 1 1 d . . . . .
C1_3 C 0.6096(4) 0.88967(19) 1.0199(4) 0.053(3) Uani 1 1 d . . . . .
C6_3 C 0.6045(3) 0.91161(19) 1.0477(4) 0.049(2) Uani 1 1 d . . . . .
C5_3 C 0.5957(4) 0.91069(19) 1.0949(4) 0.057(3) Uani 1 1 d . . . . .
C4_3 C 0.5887(3) 0.88498(18) 1.1124(4) 0.050(2) Uani 1 1 d . . . . .
C3_3 C 0.5914(3) 0.86088(18) 1.0869(3) 0.047(2) Uani 1 1 d . . . . .
C2_3 C 0.6016(3) 0.86492(15) 1.0400(3) 0.041(2) Uani 1 1 d . . . . .
F2_3 F 0.60559(19) 0.84255(10) 1.0136(2) 0.0554(15) Uani 1 1 d . . . . .
F4_3 F 0.6127(2) 0.93625(11) 1.0308(2) 0.0655(18) Uani 1 1 d . . . . .
F6_3 F 0.5786(2) 0.88236(11) 1.1570(2) 0.0625(17) Uani 1 1 d . . . . .
C10_3 C 0.6159(3) 0.8934(2) 0.9695(4) 0.056(3) Uani 1 1 d . . . . .
C11_3 C 0.6481(4) 0.8789(2) 0.9457(4) 0.058(3) Uani 1 1 d . . . . .
H11_3 H 0.664463 0.866154 0.962160 0.070 Uiso 1 1 calc R U . . .
C12_3 C 0.6557(4) 0.8831(2) 0.8998(4) 0.061(3) Uani 1 1 d . . . . .
H12_3 H 0.678035 0.874221 0.884528 0.074 Uiso 1 1 calc R U . . .
C13_3 C 0.6292(4) 0.9013(2) 0.8756(4) 0.066(3) Uani 1 1 d . . . . .
C14_3 C 0.5977(5) 0.9153(3) 0.8995(5) 0.087(4) Uani 1 1 d . . . . .
H14_3 H 0.579339 0.927039 0.883396 0.104 Uiso 1 1 calc R U . . .
C15_3 C 0.5938(4) 0.9118(2) 0.9454(5) 0.074(4) Uani 1 1 d . . . . .
H15_3 H 0.574481 0.922843 0.961639 0.089 Uiso 1 1 calc R U . . .
C16_3 C 0.6371(5) 0.9060(2) 0.8243(4) 0.067(3) Uani 1 1 d . . . . .
O161_3 O 0.6703(3) 0.89958(14) 0.8053(3) 0.070(2) Uani 1 1 d . . . . .
O162_3 O 0.6084(3) 0.9167(3) 0.8027(4) 0.115(4) Uani 1 1 d . . . . .
C20_3 C 0.5868(3) 0.83360(16) 1.1070(3) 0.041(2) Uani 1 1 d . . . . .
C21_3 C 0.6187(3) 0.81571(17) 1.1049(3) 0.044(2) Uani 1 1 d . . . . .
H21_3 H 0.643170 0.820099 1.088085 0.053 Uiso 1 1 calc R U . . .
C22_3 C 0.6159(3) 0.79085(16) 1.1274(3) 0.039(2) Uani 1 1 d . . . . .
H22_3 H 0.637993 0.778167 1.125322 0.047 Uiso 1 1 calc R U . . .
C23_3 C 0.5792(3) 0.78487(15) 1.1534(3) 0.039(2) Uani 1 1 d . . . . .
C24_3 C 0.5474(4) 0.80290(19) 1.1545(4) 0.064(3) Uani 1 1 d . . . . .
H24_3 H 0.522220 0.798710 1.170368 0.077 Uiso 1 1 calc R U . . .
C25_3 C 0.5519(3) 0.8280(2) 1.1320(4) 0.061(3) Uani 1 1 d . . . . .
H25_3 H 0.530413 0.841032 1.134395 0.073 Uiso 1 1 calc R U . . .
C26_3 C 0.5770(3) 0.75957(14) 1.1815(3) 0.0348(19) Uani 1 1 d . . . . .
O262_3 O 0.6110(2) 0.74944(12) 1.1951(2) 0.0495(17) Uani 1 1 d . . . . .
O261_3 O 0.5428(2) 0.74910(13) 1.1909(3) 0.063(2) Uani 1 1 d . . . . .
C30_3 C 0.5913(4) 0.9349(2) 1.1254(4) 0.062(3) Uani 1 1 d . . . . .
C31_3 C 0.6107(4) 0.9365(2) 1.1646(4) 0.068(3) Uani 1 1 d . . . . .
H31_3 H 0.626398 0.921462 1.175235 0.082 Uiso 1 1 calc R U . . .
C32_3 C 0.6089(4) 0.96081(19) 1.1925(5) 0.067(3) Uani 1 1 d . . . . .
H32_3 H 0.623820 0.961943 1.220789 0.081 Uiso 1 1 calc R U . . .
C33_3 C 0.5854(4) 0.9819(2) 1.1775(4) 0.058(3) Uani 1 1 d . . . . .
C34_3 C 0.5643(4) 0.9796(2) 1.1355(4) 0.064(3) Uani 1 1 d . . . . .
H34_3 H 0.548461 0.994459 1.124618 0.076 Uiso 1 1 calc R U . . .
C35_3 C 0.5657(4) 0.9564(2) 1.1092(4) 0.064(3) Uani 1 1 d . . . . .
H35_3 H 0.550268 0.954840 1.081301 0.077 Uiso 1 1 calc R U . . .
C36_3 C 0.5841(3) 1.00641(17) 1.2051(4) 0.050(2) Uani 1 1 d . . . . .
O361_3 O 0.5675(2) 1.02769(13) 1.1888(3) 0.0558(18) Uani 1 1 d . . . . .
O362_3 O 0.6001(2) 1.00644(12) 1.2439(3) 0.060(2) Uani 1 1 d . . . . .
C1_4 C 0.7355(3) 0.72491(16) 0.8509(3) 0.039(2) Uani 1 1 d . . . . .
C6_4 C 0.7421(3) 0.74899(14) 0.8295(3) 0.0360(19) Uani 1 1 d . . . . .
C5_4 C 0.7487(3) 0.77342(16) 0.8522(3) 0.045(2) Uani 1 1 d . . . . .
C4_4 C 0.7457(3) 0.77176(16) 0.9007(3) 0.046(2) Uani 1 1 d . . . . .
C3_4 C 0.7400(3) 0.74910(16) 0.9265(3) 0.040(2) Uani 1 1 d . . . . .
C2_4 C 0.7361(3) 0.72577(16) 0.8992(4) 0.043(2) Uani 1 1 d . . . . .
F2_4 F 0.73033(18) 0.70234(9) 0.92257(19) 0.0500(14) Uani 1 1 d . . . . .
F4_4 F 0.74291(17) 0.74986(9) 0.78285(19) 0.0438(12) Uani 1 1 d . . . . .
F6_4 F 0.7515(2) 0.79553(10) 0.9245(2) 0.0601(16) Uani 1 1 d . . . . .
C10_4 C 0.7287(3) 0.69969(17) 0.8245(3) 0.043(2) Uani 1 1 d . . . . .
C11_4 C 0.7570(3) 0.67856(17) 0.8245(3) 0.043(2) Uani 1 1 d . . . . .
H11_4 H 0.781799 0.680265 0.842265 0.052 Uiso 1 1 calc R U . . .
C12_4 C 0.7507(3) 0.65549(17) 0.8002(3) 0.044(2) Uani 1 1 d . . . . .
H12_4 H 0.771528 0.641865 0.799667 0.053 Uiso 1 1 calc R U . . .
C13_4 C 0.7129(3) 0.65200(15) 0.7758(3) 0.0344(19) Uani 1 1 d . . . . .
C14_4 C 0.6834(3) 0.67253(16) 0.7752(3) 0.039(2) Uani 1 1 d . . . . .
H14_4 H 0.657836 0.670223 0.759139 0.047 Uiso 1 1 calc R U . . .
C15_4 C 0.6917(3) 0.69653(16) 0.7985(3) 0.041(2) Uani 1 1 d . . . . .
H15_4 H 0.672229 0.710921 0.796893 0.049 Uiso 1 1 calc R U . . .
C16_4 C 0.7043(3) 0.62586(16) 0.7507(3) 0.043(2) Uani 1 1 d . . . . .
O161_4 O 0.7335(2) 0.61087(11) 0.7382(2) 0.0478(16) Uani 1 1 d . . . . .
O162_4 O 0.6675(2) 0.62010(12) 0.7427(2) 0.0499(17) Uani 1 1 d . . . . .
C20_4 C 0.7386(3) 0.74877(16) 0.9773(3) 0.042(2) Uani 1 1 d . . . . .
C21_4 C 0.7667(5) 0.7339(3) 1.0039(5) 0.085(4) Uani 1 1 d . . . . .
H21_4 H 0.788307 0.724203 0.988863 0.102 Uiso 1 1 calc R U . . .
C22_4 C 0.7638(4) 0.7330(3) 1.0524(5) 0.080(4) Uani 1 1 d . . . . .
H22_4 H 0.781187 0.721082 1.069520 0.096 Uiso 1 1 calc R U . . .
C23_4 C 0.7362(3) 0.74915(14) 1.0747(3) 0.0334(19) Uani 1 1 d . . . . .
C24_4 C 0.7102(5) 0.7641(3) 1.0500(5) 0.085(4) Uani 1 1 d . . . . .
H24_4 H 0.690009 0.774804 1.065560 0.102 Uiso 1 1 calc R U . . .
C25_4 C 0.7114(5) 0.7647(3) 1.0022(5) 0.099(5) Uani 1 1 d . . . . .
H25_4 H 0.693055 0.776414 0.986042 0.119 Uiso 1 1 calc R U . . .
C26_4 C 0.7349(3) 0.75006(16) 1.1271(3) 0.038(2) Uani 1 1 d . . . . .
O262_4 O 0.7689(2) 0.74272(12) 1.1473(2) 0.0482(16) Uani 1 1 d . . . . .
O261_4 O 0.7039(2) 0.75771(12) 1.1473(2) 0.0443(15) Uani 1 1 d . . . . .
C30_4 C 0.7549(3) 0.79989(16) 0.8270(3) 0.043(2) Uani 1 1 d . . . . .
C31_4 C 0.7926(4) 0.80250(18) 0.8018(4) 0.054(3) Uani 1 1 d . . . . .
H31_4 H 0.811756 0.787947 0.799661 0.065 Uiso 1 1 calc R U . . .
C32_4 C 0.8006(3) 0.82654(17) 0.7807(4) 0.050(2) Uani 1 1 d . . . . .
H32_4 H 0.826509 0.828870 0.765284 0.060 Uiso 1 1 calc R U . . .
C33_4 C 0.7731(3) 0.84716(16) 0.7810(3) 0.042(2) Uani 1 1 d . . . . .
C34_4 C 0.7354(3) 0.84462(16) 0.8062(3) 0.042(2) Uani 1 1 d . . . . .
H34_4 H 0.715813 0.858952 0.807088 0.051 Uiso 1 1 calc R U . . .
C35_4 C 0.7279(3) 0.82090(16) 0.8295(3) 0.043(2) Uani 1 1 d . . . . .
H35_4 H 0.703266 0.819220 0.847540 0.051 Uiso 1 1 calc R U . . .
C36_4 C 0.7820(3) 0.87362(16) 0.7579(3) 0.040(2) Uani 1 1 d . . . . .
O361_4 O 0.75285(19) 0.88995(11) 0.7489(2) 0.0448(15) Uani 1 1 d . . . . .
O362_4 O 0.8191(2) 0.87978(11) 0.7483(2) 0.0466(16) Uani 1 1 d . . . . .
C1_5 C 0.5888(4) 0.7567(2) 0.5923(4) 0.061(3) Uani 1 1 d . . . . .
C6_5 C 0.5852(4) 0.7830(2) 0.6108(4) 0.055(3) Uani 1 1 d . . . . .
C5_5 C 0.5902(3) 0.80622(18) 0.5855(4) 0.050(2) Uani 1 1 d . . . . .
C4_5 C 0.6013(3) 0.8025(2) 0.5378(4) 0.052(3) Uani 1 1 d . . . . .
C3_5 C 0.6043(4) 0.7770(2) 0.5182(4) 0.065(3) Uani 1 1 d . . . . .
C2_5 C 0.5980(4) 0.7561(2) 0.5448(5) 0.065(3) Uani 1 1 d . . . . .
F2_5 F 0.6055(2) 0.73050(13) 0.5297(3) 0.078(2) Uani 1 1 d . . . . .
F4_5 F 0.5753(2) 0.78565(11) 0.6552(2) 0.0662(17) Uani 1 1 d . . . . .
F6_5 F 0.6045(2) 0.82524(12) 0.5117(2) 0.0663(17) Uani 1 1 d . . . . .
C10_5 C 0.5831(3) 0.73227(19) 0.6216(4) 0.056(3) Uani 1 1 d . . . . .
C11_5 C 0.5561(4) 0.7114(2) 0.6053(5) 0.075(4) Uani 1 1 d . . . . .
H11_5 H 0.541042 0.712853 0.577132 0.091 Uiso 1 1 calc R U . . .
C12_5 C 0.5534(4) 0.6886(2) 0.6336(4) 0.071(4) Uani 1 1 d . . . . .
H12_5 H 0.536894 0.674031 0.622600 0.086 Uiso 1 1 calc R U . . .
C13_5 C 0.5710(4) 0.6854(2) 0.6728(6) 0.080(4) Uani 1 1 d . . . . .
C14_5 C 0.5970(4) 0.7055(2) 0.6904(6) 0.083(4) Uani 1 1 d . . . . .
H14_5 H 0.610274 0.703825 0.719585 0.099 Uiso 1 1 calc R U . . .
C15_5 C 0.6027(4) 0.7296(2) 0.6610(6) 0.088(5) Uani 1 1 d . . . . .
H15_5 H 0.620994 0.743499 0.671021 0.106 Uiso 1 1 calc R U . . .
C16_5 C 0.5687(6) 0.6588(3) 0.6966(6) 0.094(5) Uani 1 1 d . . . . .
O161_5 O 0.5461(6) 0.6422(2) 0.6861(5) 0.195(9) Uani 1 1 d . . . . .
O162_5 O 0.5879(3) 0.65870(18) 0.7364(6) 0.122(5) Uani 1 1 d . . . . .
C20_5 C 0.6107(4) 0.7739(2) 0.4689(5) 0.067(3) Uani 1 1 d . . . . .
C21_5 C 0.5885(5) 0.7550(3) 0.4444(6) 0.111(7) Uani 1 1 d . . . . .
H21_5 H 0.568672 0.744412 0.460703 0.134 Uiso 1 1 calc R U . . .
C22_5 C 0.5932(5) 0.7504(4) 0.3969(6) 0.107(6) Uani 1 1 d . . . . .
H22_5 H 0.577313 0.736782 0.381980 0.129 Uiso 1 1 calc R U . . .
C23_5 C 0.6224(4) 0.7663(3) 0.3711(5) 0.072(4) Uani 1 1 d . . . . .
C24_5 C 0.6494(4) 0.7852(2) 0.3951(4) 0.069(3) Uani 1 1 d . . . . .
H24_5 H 0.671045 0.794698 0.379573 0.083 Uiso 1 1 calc R U . . .
C25_5 C 0.6417(4) 0.7888(2) 0.4432(4) 0.058(3) Uani 1 1 d . . . . .
H25_5 H 0.657954 0.801807 0.459271 0.070 Uiso 1 1 calc R U . . .
C26_5 C 0.6304(5) 0.7609(3) 0.3219(5) 0.082(4) Uani 1 1 d . . . . .
O262_5 O 0.6008(3) 0.7490(3) 0.3019(4) 0.155(6) Uani 1 1 d . . . . .
O261_5 O 0.6626(3) 0.76742(14) 0.3034(3) 0.0591(19) Uani 1 1 d . . . . .
C30_5 C 0.5872(3) 0.83306(16) 0.6052(3) 0.041(2) Uani 1 1 d . . . . .
C31_5 C 0.5509(4) 0.8410(2) 0.6283(4) 0.065(3) Uani 1 1 d . . . . .
H31_5 H 0.526853 0.829808 0.628531 0.078 Uiso 1 1 calc R U . . .
C32_5 C 0.5506(4) 0.8661(2) 0.6511(4) 0.062(3) Uani 1 1 d . . . . .
H32_5 H 0.525543 0.871787 0.665597 0.074 Uiso 1 1 calc R U . . .
C33_5 C 0.5849(3) 0.88254(15) 0.6535(3) 0.0352(19) Uani 1 1 d . . . . .
C34_5 C 0.6215(3) 0.87477(17) 0.6299(3) 0.039(2) Uani 1 1 d . . . . .
H34_5 H 0.645409 0.886107 0.630553 0.046 Uiso 1 1 calc R U . . .
C35_5 C 0.6228(3) 0.85071(17) 0.6060(4) 0.047(2) Uani 1 1 d . . . . .
H35_5 H 0.647458 0.845787 0.589795 0.057 Uiso 1 1 calc R U . . .
C36_5 C 0.5866(3) 0.90680(16) 0.6836(3) 0.038(2) Uani 1 1 d . . . . .
O361_5 O 0.6191(2) 0.91605(13) 0.6969(2) 0.0505(17) Uani 1 1 d . . . . .
O362_5 O 0.5516(2) 0.91802(12) 0.6936(3) 0.061(2) Uani 1 1 d . . . . .
C1_6 C 0.7466(3) 0.58367(16) 0.4230(3) 0.0392(19) Uani 1 1 d . . . . .
C6_6 C 0.7370(3) 0.60616(16) 0.3968(3) 0.043(2) Uani 1 1 d . . . . .
C5_6 C 0.7374(3) 0.60777(15) 0.3484(3) 0.0356(19) Uani 1 1 d . . . . .
C4_6 C 0.7464(3) 0.58330(15) 0.3262(3) 0.0358(18) Uani 1 1 d . . . . .
C3_6 C 0.7564(3) 0.55960(17) 0.3492(3) 0.042(2) Uani 1 1 d . . . . .
C2_6 C 0.7551(3) 0.56077(18) 0.3975(3) 0.045(2) Uani 1 1 d . . . . .
F2_6 F 0.7639(2) 0.53785(10) 0.4206(2) 0.0583(16) Uani 1 1 d . . . . .
F4_6 F 0.72767(19) 0.62924(10) 0.4195(2) 0.0529(14) Uani 1 1 d . . . . .
F6_6 F 0.74729(16) 0.58319(9) 0.27956(17) 0.0403(11) Uani 1 1 d . . . . .
C10_6 C 0.7447(3) 0.58318(17) 0.4746(3) 0.043(2) Uani 1 1 d . . . . .
C11A_6 C 0.7062(7) 0.5851(4) 0.4978(7) 0.054(4) Uani 0.551(8) 1 d . . P A 1
H11A_6 H 0.681040 0.587236 0.480776 0.065 Uiso 0.551(8) 1 calc R U P A 1
C12A_6 C 0.7053(7) 0.5840(4) 0.5461(7) 0.059(4) Uani 0.551(8) 1 d . . P A 1
H12A_6 H 0.679380 0.583405 0.561926 0.071 Uiso 0.551(8) 1 calc R U P A 1
C14A_6 C 0.7808(7) 0.5831(3) 0.5471(6) 0.052(4) Uani 0.551(8) 1 d . . P A 1
H14A_6 H 0.806312 0.582753 0.563916 0.063 Uiso 0.551(8) 1 calc R U P A 1
C15A_6 C 0.7821(6) 0.5832(3) 0.4984(6) 0.047(3) Uani 0.551(8) 1 d . . P A 1
H15A_6 H 0.807967 0.583275 0.482364 0.057 Uiso 0.551(8) 1 calc R U P A 1
C11B_6 C 0.7183(8) 0.5674(5) 0.5007(8) 0.054(4) Uani 0.449(8) 1 d . . P A 2
H11B_6 H 0.700786 0.555539 0.483849 0.065 Uiso 0.449(8) 1 calc R U P A 2
C12B_6 C 0.7144(9) 0.5667(5) 0.5427(10) 0.059(4) Uani 0.449(8) 1 d . . P A 2
H12B_6 H 0.693660 0.555797 0.556712 0.071 Uiso 0.449(8) 1 calc R U P A 2
C14B_6 C 0.7674(8) 0.6012(5) 0.5479(8) 0.052(4) Uani 0.449(8) 1 d . . P A 2
H14B_6 H 0.782810 0.614312 0.564660 0.063 Uiso 0.449(8) 1 calc R U P A 2
C15B_6 C 0.7704(7) 0.6008(5) 0.5001(8) 0.047(3) Uani 0.449(8) 1 d . . P A 2
H15B_6 H 0.789659 0.612268 0.484672 0.057 Uiso 0.449(8) 1 calc R U P A 2
C13_6 C 0.7431(3) 0.58360(17) 0.5713(3) 0.046(2) Uani 1 1 d . . . . .
C16_6 C 0.7432(3) 0.58319(18) 0.6240(3) 0.044(2) Uani 1 1 d . . . . .
O161_6 O 0.7108(2) 0.57676(12) 0.6435(2) 0.0463(16) Uani 1 1 d . . . . .
O162_6 O 0.7770(2) 0.58962(14) 0.6436(2) 0.0537(18) Uani 1 1 d . . . . .
C20_6 C 0.7659(3) 0.53407(15) 0.3230(3) 0.042(2) Uani 1 1 d . . . . .
C21_6 C 0.7391(3) 0.51241(17) 0.3253(4) 0.051(3) Uani 1 1 d . . . . .
H21_6 H 0.714599 0.513852 0.343633 0.061 Uiso 1 1 calc R U . . .
C22_6 C 0.7467(3) 0.48890(17) 0.3022(3) 0.044(2) Uani 1 1 d . . . . .
H22_6 H 0.727215 0.474483 0.302911 0.053 Uiso 1 1 calc R U . . .
C23_6 C 0.7851(3) 0.48674(16) 0.2769(3) 0.042(2) Uani 1 1 d . . . . .
C24_6 C 0.8125(3) 0.50772(18) 0.2765(4) 0.052(3) Uani 1 1 d . . . . .
H24_6 H 0.838697 0.505640 0.261494 0.062 Uiso 1 1 calc R U . . .
C25_6 C 0.8031(3) 0.53182(17) 0.2974(4) 0.046(2) Uani 1 1 d . . . . .
H25_6 H 0.821513 0.546755 0.294588 0.055 Uiso 1 1 calc R U . . .
C26_6 C 0.7945(3) 0.46036(17) 0.2537(4) 0.046(2) Uani 1 1 d . . . . .
O262_6 O 0.76622(19) 0.44371(11) 0.2451(2) 0.0444(15) Uani 1 1 d . . . . .
O261_6 O 0.8313(2) 0.45475(11) 0.2456(3) 0.0522(18) Uani 1 1 d . . . . .
C30_6 C 0.7261(3) 0.63211(16) 0.3215(3) 0.045(2) Uani 1 1 d . . . . .
C31_6 C 0.6905(3) 0.63421(18) 0.2949(4) 0.049(3) Uani 1 1 d . . . . .
H31_6 H 0.672574 0.619090 0.291586 0.059 Uiso 1 1 calc R U . . .
C32_6 C 0.6807(3) 0.65818(17) 0.2730(4) 0.049(2) Uani 1 1 d . . . . .
H32_6 H 0.655015 0.659647 0.256846 0.059 Uiso 1 1 calc R U . . .
C33_6 C 0.7074(3) 0.68000(16) 0.2742(3) 0.041(2) Uani 1 1 d . . . . .
C34_6 C 0.7456(3) 0.67765(17) 0.2998(3) 0.045(2) Uani 1 1 d . . . . .
H34_6 H 0.765221 0.692006 0.300483 0.054 Uiso 1 1 calc R U . . .
C35_6 C 0.7532(3) 0.65378(17) 0.3235(3) 0.042(2) Uani 1 1 d . . . . .
H35_6 H 0.777819 0.652308 0.341667 0.050 Uiso 1 1 calc R U . . .
C36_6 C 0.6971(3) 0.70543(16) 0.2505(4) 0.046(2) Uani 1 1 d . . . . .
O361_6 O 0.72637(19) 0.72202(11) 0.2405(2) 0.0436(15) Uani 1 1 d . . . . .
O362_6 O 0.6603(2) 0.71159(12) 0.2430(3) 0.0567(19) Uani 1 1 d . . . . .
C1_7 C 0.6105(5) 0.5514(2) 0.0069(5) 0.080(4) Uani 1 1 d . . . . .
C6_7 C 0.6074(4) 0.5267(2) 0.0319(4) 0.068(3) Uani 1 1 d . . . . .
C5_7 C 0.5994(4) 0.5246(2) 0.0798(4) 0.072(4) Uani 1 1 d . . . . .
C4_7 C 0.5942(4) 0.5493(2) 0.1027(4) 0.064(3) Uani 1 1 d . . . . .
C3_7 C 0.5920(5) 0.5747(2) 0.0809(5) 0.078(4) Uani 1 1 d . . . . .
C2_7 C 0.6011(5) 0.5740(3) 0.0332(5) 0.085(4) Uani 1 1 d . . . . .
F2_7 F 0.6035(3) 0.59855(15) 0.0110(3) 0.110(3) Uani 1 1 d . . . . .
F4_7 F 0.6152(2) 0.50410(12) 0.0092(2) 0.0728(19) Uani 1 1 d . . . . .
F6_7 F 0.5855(3) 0.54818(13) 0.1479(3) 0.084(2) Uani 1 1 d . . . . .
C10_7 C 0.6172(4) 0.5532(2) -0.0425(5) 0.073(4) Uani 1 1 d . . . . .
C11_7 C 0.5893(6) 0.5688(3) -0.0711(7) 0.106(5) Uani 1 1 d . . . . .
C12_7 C 0.5975(5) 0.5713(3) -0.1194(5) 0.087(4) Uani 1 1 d . . . . .
C13_7 C 0.6332(4) 0.5597(2) -0.1369(4) 0.062(3) Uani 1 1 d . . . . .
C14_7 C 0.6606(4) 0.5442(2) -0.1109(4) 0.059(3) Uani 1 1 d . . . . .
H14_7 H 0.684243 0.535849 -0.124545 0.071 Uiso 1 1 calc R U . . .
C15_7 C 0.6519(4) 0.5413(2) -0.0638(4) 0.065(3) Uani 1 1 d . . . . .
H15_7 H 0.670371 0.530827 -0.045381 0.078 Uiso 1 1 calc R U . . .
C16_7 C 0.6439(4) 0.5655(2) -0.1861(5) 0.067(3) Uani 1 1 d . . . . .
O161_7 O 0.6149(3) 0.57106(17) -0.2139(4) 0.095(3) Uani 1 1 d . . . . .
O162_7 O 0.6798(3) 0.56414(15) -0.1996(3) 0.062(2) Uani 1 1 d . . . . .
C20_7 C 0.5849(4) 0.5995(2) 0.1049(5) 0.074(4) Uani 1 1 d . . . . .
C21_7 C 0.5530(5) 0.6159(3) 0.0860(5) 0.085(4) Uani 1 1 d . . . . .
H21_7 H 0.539326 0.611013 0.058065 0.102 Uiso 1 1 calc R U . . .
C22_7 C 0.5426(5) 0.6385(3) 0.1087(6) 0.093(5) Uani 1 1 d . . . . .
H22_7 H 0.519419 0.648490 0.097434 0.111 Uiso 1 1 calc R U . . .
C23_7 C 0.5616(4) 0.6477(2) 0.1448(5) 0.069(3) Uani 1 1 d . . . . .
C24_7 C 0.5972(5) 0.6330(3) 0.1629(6) 0.099(5) Uani 1 1 d . . . . .
H24_7 H 0.613809 0.639683 0.187580 0.119 Uiso 1 1 calc R U . . .
C25_7 C 0.6057(6) 0.6072(3) 0.1404(6) 0.104(6) Uani 1 1 d . . . . .
H25_7 H 0.627103 0.595948 0.152316 0.125 Uiso 1 1 calc R U . . .
C26_7 C 0.5535(5) 0.6740(2) 0.1693(6) 0.084(5) Uani 1 1 d . . . . .
O262_7 O 0.5204(4) 0.68607(18) 0.1610(5) 0.115(4) Uani 1 1 d . . . . .
O261_7 O 0.5783(3) 0.68103(17) 0.1993(4) 0.088(3) Uani 1 1 d . . . . .
C30_7 C 0.5990(4) 0.4985(2) 0.1047(4) 0.054(3) Uani 1 1 d . . . . .
C31_7 C 0.5644(4) 0.4911(2) 0.1285(4) 0.073(4) Uani 1 1 d . . . . .
H31_7 H 0.539835 0.501825 0.128116 0.088 Uiso 1 1 calc R U . . .
C32_7 C 0.5660(4) 0.4673(2) 0.1532(5) 0.071(4) Uani 1 1 d . . . . .
H32_7 H 0.541775 0.462339 0.170100 0.085 Uiso 1 1 calc R U . . .
C33_7 C 0.5979(3) 0.45116(18) 0.1555(3) 0.047(2) Uani 1 1 d . . . . .
C34_7 C 0.6334(3) 0.45824(17) 0.1301(3) 0.044(2) Uani 1 1 d . . . . .
H34_7 H 0.657254 0.446912 0.130851 0.052 Uiso 1 1 calc R U . . .
C35_7 C 0.6341(3) 0.48163(18) 0.1037(4) 0.052(3) Uani 1 1 d . . . . .
H35_7 H 0.657838 0.486081 0.085563 0.062 Uiso 1 1 calc R U . . .
C36_7 C 0.5984(3) 0.42667(15) 0.1839(3) 0.036(2) Uani 1 1 d . . . . .
O361_7 O 0.6330(2) 0.41578(12) 0.1939(2) 0.0467(16) Uani 1 1 d . . . . .
O362_7 O 0.5651(2) 0.41679(12) 0.1995(3) 0.0547(18) Uani 1 1 d . . . . .
C1_8 C 0.3991(4) 0.5277(2) 0.0822(4) 0.057(3) Uani 1 1 d . . . . .
C6_8 C 0.4006(4) 0.55225(19) 0.1085(4) 0.054(3) Uani 1 1 d . . . . .
C5_8 C 0.3948(3) 0.57781(18) 0.0879(4) 0.052(3) Uani 1 1 d . . . . .
C4_8 C 0.3868(4) 0.5779(2) 0.0429(4) 0.063(3) Uani 1 1 d . . . . .
C3_8 C 0.3828(4) 0.55490(19) 0.0145(4) 0.061(3) Uani 1 1 d . . . . .
C2_8 C 0.3883(4) 0.5305(2) 0.0360(4) 0.060(3) Uani 1 1 d . . . . .
F2_8 F 0.3848(2) 0.50831(11) 0.0112(2) 0.0643(17) Uani 1 1 d . . . . .
F4_8 F 0.4096(2) 0.55099(12) 0.1529(2) 0.0677(18) Uani 1 1 d . . . . .
F6_8 F 0.3801(2) 0.60218(11) 0.0222(2) 0.0722(19) Uani 1 1 d . . . . .
C10_8 C 0.4032(3) 0.50162(19) 0.1057(4) 0.051(3) Uani 1 1 d . . . . .
C11_8 C 0.3741(3) 0.48193(18) 0.0998(4) 0.051(2) Uani 1 1 d . . . . .
H11_8 H 0.350943 0.484924 0.080005 0.061 Uiso 1 1 calc R U . . .
C12_8 C 0.3783(3) 0.45661(17) 0.1235(3) 0.043(2) Uani 1 1 d . . . . .
H12_8 H 0.358143 0.442769 0.119299 0.052 Uiso 1 1 calc R U . . .
C13_8 C 0.4126(3) 0.45273(17) 0.1529(3) 0.042(2) Uani 1 1 d . . . . .
C14_8 C 0.4428(3) 0.47274(19) 0.1572(4) 0.054(3) Uani 1 1 d . . . . .
H14_8 H 0.466350 0.469762 0.176457 0.065 Uiso 1 1 calc R U . . .
C15_8 C 0.4391(3) 0.4968(2) 0.1338(4) 0.054(3) Uani 1 1 d . . . . .
H15_8 H 0.460205 0.510163 0.136391 0.064 Uiso 1 1 calc R U . . .
C16_8 C 0.4142(3) 0.42767(17) 0.1804(4) 0.044(2) Uani 1 1 d . . . . .
O161_8 O 0.3815(2) 0.41460(12) 0.1886(2) 0.0474(16) Uani 1 1 d . . . . .
O162_8 O 0.4494(2) 0.41996(12) 0.1955(3) 0.0558(19) Uani 1 1 d . . . . .
C20_8 C 0.3741(4) 0.5582(2) -0.0349(4) 0.062(3) Uani 1 1 d . . . . .
C21_8 C 0.3379(4) 0.5462(2) -0.0546(4) 0.056(3) Uani 1 1 d . . . . .
H21_8 H 0.319013 0.536221 -0.035868 0.068 Uiso 1 1 calc R U . . .
C22_8 C 0.3303(4) 0.5493(2) -0.1037(4) 0.061(3) Uani 1 1 d . . . . .
H22_8 H 0.306442 0.541010 -0.116914 0.073 Uiso 1 1 calc R U . . .
C23_8 C 0.3555(3) 0.56338(18) -0.1306(4) 0.049(2) Uani 1 1 d . . . . .
C24_8 C 0.3904(5) 0.5749(3) -0.1101(6) 0.098(5) Uani 1 1 d . . . . .
H24_8 H 0.409349 0.584760 -0.128859 0.117 Uiso 1 1 calc R U . . .
C25_8 C 0.3979(4) 0.5728(3) -0.0661(6) 0.093(5) Uani 1 1 d . . . . .
H25_8 H 0.421646 0.581937 -0.054421 0.112 Uiso 1 1 calc R U . . .
C26_8 C 0.3459(4) 0.5683(2) -0.1810(4) 0.062(3) Uani 1 1 d . . . . .
O262_8 O 0.3082(3) 0.56506(14) -0.1933(3) 0.069(2) Uani 1 1 d . . . . .
O261_8 O 0.3742(3) 0.57604(18) -0.2062(3) 0.086(3) Uani 1 1 d . . . . .
C30_8 C 0.3991(4) 0.6024(2) 0.1173(5) 0.065(3) Uani 1 1 d . . . . .
C31_8 C 0.3744(4) 0.6052(2) 0.1571(5) 0.077(4) Uani 1 1 d . . . . .
H31_8 H 0.355593 0.591350 0.165726 0.093 Uiso 1 1 calc R U . . .
C32_8 C 0.3778(4) 0.6290(2) 0.1844(5) 0.082(4) Uani 1 1 d . . . . .
H32_8 H 0.362685 0.630929 0.212445 0.098 Uiso 1 1 calc R U . . .
C33_8 C 0.4032(4) 0.64875(19) 0.1689(4) 0.060(3) Uani 1 1 d . . . . .
C34_8 C 0.4258(4) 0.6469(2) 0.1293(4) 0.062(3) Uani 1 1 d . . . . .
H34_8 H 0.442561 0.661614 0.119397 0.074 Uiso 1 1 calc R U . . .
C35_8 C 0.4244(4) 0.6237(2) 0.1036(4) 0.061(3) Uani 1 1 d . . . . .
H35_8 H 0.440708 0.622182 0.076294 0.073 Uiso 1 1 calc R U . . .
C36_8 C 0.4064(4) 0.6742(2) 0.1989(5) 0.066(3) Uani 1 1 d . . . . .
O361_8 O 0.4244(2) 0.69388(14) 0.1857(3) 0.070(2) Uani 1 1 d . . . . .
O362_8 O 0.3892(3) 0.67317(15) 0.2399(4) 0.083(3) Uani 1 1 d . . . . .
C1_9 C 0.6277(4) 0.2204(2) 0.0114(4) 0.067(3) Uani 1 1 d . . . . .
C6_9 C 0.6185(4) 0.2438(2) 0.0358(4) 0.071(4) Uani 1 1 d . . . . .
C5_9 C 0.6126(4) 0.2445(2) 0.0815(4) 0.072(4) Uani 1 1 d . . . . .
C4_9 C 0.6105(4) 0.2184(2) 0.1021(4) 0.061(3) Uani 1 1 d . . . . .
C3_9 C 0.6134(4) 0.1947(2) 0.0798(4) 0.057(3) Uani 1 1 d . . . . .
C2_9 C 0.6238(4) 0.1969(2) 0.0329(4) 0.060(3) Uani 1 1 d . . . . .
F2_9 F 0.6271(2) 0.17419(10) 0.0091(2) 0.0591(16) Uani 1 1 d . . . . .
F4_9 F 0.6242(3) 0.26792(12) 0.0145(3) 0.083(2) Uani 1 1 d . . . . .
F6_9 F 0.6006(2) 0.21817(10) 0.1486(2) 0.0606(16) Uani 1 1 d . . . . .
C10_9 C 0.6352(4) 0.2228(2) -0.0417(4) 0.058(3) Uani 1 1 d . . . . .
C11_9 C 0.6714(4) 0.21111(18) -0.0591(4) 0.053(3) Uani 1 1 d . . . . .
H11_9 H 0.690204 0.201797 -0.039427 0.063 Uiso 1 1 calc R U . . .
C12_9 C 0.6791(3) 0.21349(18) -0.1062(4) 0.052(3) Uani 1 1 d . . . . .
H12_9 H 0.702780 0.204640 -0.118856 0.062 Uiso 1 1 calc R U . . .
C13_9 C 0.6533(3) 0.22848(17) -0.1356(4) 0.048(2) Uani 1 1 d . . . . .
C14_9 C 0.6170(4) 0.2387(2) -0.1170(5) 0.071(3) Uani 1 1 d . . . . .
H14_9 H 0.597481 0.247339 -0.136742 0.086 Uiso 1 1 calc R U . . .
C15_9 C 0.6082(4) 0.2366(2) -0.0704(4) 0.064(3) Uani 1 1 d . . . . .
H15_9 H 0.583724 0.244693 -0.058145 0.077 Uiso 1 1 calc R U . . .
C16_9 C 0.6644(3) 0.23370(17) -0.1833(4) 0.046(2) Uani 1 1 d . . . . .
O161_9 O 0.7010(2) 0.23186(13) -0.1961(2) 0.0533(17) Uani 1 1 d . . . . .
O162_9 O 0.6351(2) 0.23969(13) -0.2116(3) 0.0573(19) Uani 1 1 d . . . . .
C20_9 C 0.6094(4) 0.16906(17) 0.1041(3) 0.050(2) Uani 1 1 d . . . . .
C21_9 C 0.6392(3) 0.14904(18) 0.0987(4) 0.052(3) Uani 1 1 d . . . . .
H21_9 H 0.662206 0.151705 0.078427 0.063 Uiso 1 1 calc R U . . .
C22_9 C 0.6351(3) 0.12419(17) 0.1239(3) 0.044(2) Uani 1 1 d . . . . .
H22_9 H 0.655688 0.110526 0.121273 0.052 Uiso 1 1 calc R U . . .
C23_9 C 0.5998(3) 0.12039(16) 0.1529(3) 0.042(2) Uani 1 1 d . . . . .
C24_9 C 0.5703(3) 0.14051(18) 0.1561(4) 0.046(2) Uani 1 1 d . . . . .
H24_9 H 0.546489 0.137903 0.175099 0.056 Uiso 1 1 calc R U . . .
C25_9 C 0.5748(4) 0.1642(2) 0.1325(4) 0.056(3) Uani 1 1 d . . . . .
H25_9 H 0.553951 0.177631 0.135430 0.067 Uiso 1 1 calc R U . . .
C26_9 C 0.5979(3) 0.09473(16) 0.1796(3) 0.041(2) Uani 1 1 d . . . . .
O262_9 O 0.63127(18) 0.08199(11) 0.1878(2) 0.0376(14) Uani 1 1 d . . . . .
O261_9 O 0.5629(2) 0.08762(12) 0.1973(2) 0.0486(16) Uani 1 1 d . . . . .
C30A_9 C 0.5967(8) 0.2681(6) 0.1038(10) 0.050(5) Uani 0.487(8) 1 d . U P B 1
C31A_9 C 0.6298(12) 0.2780(6) 0.1407(10) 0.049(5) Uani 0.487(8) 1 d . U P B 1
H31A_9 H 0.654723 0.268402 0.147348 0.058 Uiso 0.487(8) 1 calc R U P B 1
C32A_9 C 0.6196(9) 0.3014(5) 0.1618(9) 0.050(4) Uani 0.487(8) 1 d . U P B 1
H32A_9 H 0.635409 0.306812 0.187995 0.059 Uiso 0.487(8) 1 calc R U P B 1
C33A_9 C 0.5889(9) 0.3171(4) 0.1481(10) 0.051(5) Uani 0.487(8) 1 d D U P B 1
C36A_9 C 0.5736(7) 0.3419(5) 0.1743(9) 0.067(5) Uani 0.487(8) 1 d D U P B 1
O36A_9 O 0.5996(6) 0.3504(4) 0.2034(8) 0.078(4) Uani 0.487(8) 1 d D U P B 1
O37A_9 O 0.5402(6) 0.3533(3) 0.1603(7) 0.076(3) Uani 0.487(8) 1 d D U P B 1
C34A_9 C 0.5599(8) 0.3076(4) 0.1116(9) 0.051(4) Uani 0.487(8) 1 d . U P B 1
H34A_9 H 0.535787 0.317829 0.103837 0.061 Uiso 0.487(8) 1 calc R U P B 1
C35A_9 C 0.5681(12) 0.2846(8) 0.0900(14) 0.069(6) Uani 0.487(8) 1 d . U P B 1
H35A_9 H 0.552323 0.280170 0.063250 0.083 Uiso 0.487(8) 1 calc R U P B 1
C30B_9 C 0.6105(8) 0.2708(5) 0.1137(10) 0.050(5) Uani 0.513(8) 1 d . U P B 2
C31B_9 C 0.6296(11) 0.2741(6) 0.1554(9) 0.049(5) Uani 0.513(8) 1 d . U P B 2
H31B_9 H 0.647295 0.260384 0.167209 0.058 Uiso 0.513(8) 1 calc R U P B 2
C32B_9 C 0.6229(9) 0.2980(5) 0.1810(8) 0.050(4) Uani 0.513(8) 1 d . U P B 2
H32B_9 H 0.639088 0.301202 0.207949 0.059 Uiso 0.513(8) 1 calc R U P B 2
C33B_9 C 0.5968(8) 0.3148(4) 0.1694(8) 0.051(5) Uani 0.513(8) 1 d D U P B 2
C36B_9 C 0.5905(8) 0.3403(4) 0.1966(8) 0.067(5) Uani 0.513(8) 1 d D U P B 2
O36B_9 O 0.6114(5) 0.3406(3) 0.2347(6) 0.078(4) Uani 0.513(8) 1 d D U P B 2
O37B_9 O 0.5687(6) 0.3606(3) 0.1863(7) 0.076(3) Uani 0.513(8) 1 d D U P B 2
C34B_9 C 0.5748(8) 0.3130(5) 0.1300(9) 0.051(4) Uani 0.513(8) 1 d . U P B 2
H34B_9 H 0.556405 0.327261 0.121885 0.061 Uiso 0.513(8) 1 calc R U P B 2
C35B_9 C 0.5788(11) 0.2889(7) 0.0982(14) 0.069(6) Uani 0.513(8) 1 d . U P B 2
H35B_9 H 0.562284 0.286206 0.071359 0.083 Uiso 0.513(8) 1 calc R U P B 2
O1_10 O 0.4631(3) 0.61820(18) -0.2285(4) 0.093(3) Uani 1 1 d . . . . .
O2_10 O 0.5245(3) 0.6109(2) -0.2257(4) 0.101(3) Uani 1 1 d . . . . .
C1_10 C 0.4938(3) 0.61645(19) -0.2064(4) 0.047(2) Uani 1 1 d . . . . .
C2_10 C 0.4918(5) 0.6192(3) -0.1542(5) 0.083(4) Uani 1 1 d . . . . .
H2A_10 H 0.519494 0.623933 -0.142259 0.124 Uiso 1 1 calc R U . . .
H2B_10 H 0.482762 0.602111 -0.140594 0.124 Uiso 1 1 calc R U . . .
H2C_10 H 0.471859 0.633403 -0.145993 0.124 Uiso 1 1 calc R U . . .
O1_11 O 0.4843(3) 0.2842(2) -0.2362(4) 0.092(3) Uani 1 1 d . . . . .
O2_11 O 0.5480(3) 0.27963(18) -0.2233(4) 0.096(3) Uani 1 1 d . . . . .
C1_11 C 0.5127(3) 0.28323(17) -0.2106(4) 0.040(2) Uani 1 1 d . . . . .
C2_11 C 0.5055(4) 0.2877(3) -0.1594(5) 0.080(4) Uani 1 1 d . . . . .
H2A_11 H 0.503124 0.307006 -0.153154 0.120 Uiso 1 1 calc R U . . .
H2B_11 H 0.529030 0.280246 -0.141886 0.120 Uiso 1 1 calc R U . . .
H2C_11 H 0.479673 0.278611 -0.149967 0.120 Uiso 1 1 calc R U . . .
O1_12 O 0.5406(3) 1.05635(18) 0.2782(4) 0.098(3) Uani 1 1 d . . . . .
O2_12 O 0.4792(3) 1.04746(17) 0.2639(3) 0.076(3) Uani 1 1 d . . . . .
C1_12 C 0.5054(3) 1.05123(17) 0.2913(4) 0.042(2) Uani 1 1 d . . . . .
C2_12 C 0.4974(4) 1.0472(3) 0.3422(5) 0.079(4) Uani 1 1 d . . . . .
H2A_12 H 0.467235 1.045850 0.347652 0.119 Uiso 1 1 calc R U . . .
H2B_12 H 0.508685 1.062454 0.359528 0.119 Uiso 1 1 calc R U . . .
H2C_12 H 0.510969 1.030526 0.352461 0.119 Uiso 1 1 calc R U . . .
O1_13 O 0.5032(6) 0.4005(3) 0.1119(5) 0.178(6) Uani 1 1 d D U . . .
C1_13 C 0.4771(7) 0.4106(5) 0.0815(8) 0.196(6) Uani 1 1 d D U . . .
C2_13 C 0.4970(7) 0.4335(5) 0.0524(8) 0.192(7) Uani 1 1 d D U . . .
H2A_13 H 0.518123 0.426579 0.030392 0.231 Uiso 1 1 calc R U . . .
H2B_13 H 0.509448 0.447708 0.071941 0.231 Uiso 1 1 calc R U . . .
C3_13 C 0.4560(8) 0.4432(4) 0.0273(8) 0.200(7) Uani 1 1 d D U . . .
H3A_13 H 0.444732 0.459238 0.043416 0.240 Uiso 1 1 calc R U . . .
H3B_13 H 0.462685 0.448481 -0.004825 0.240 Uiso 1 1 calc R U . . .
C4_13 C 0.4233(8) 0.4212(5) 0.0269(8) 0.207(7) Uani 1 1 d D U . . .
H4A_13 H 0.394779 0.428596 0.030088 0.248 Uiso 1 1 calc R U . . .
H4B_13 H 0.425013 0.410151 -0.001509 0.248 Uiso 1 1 calc R U . . .
N1_13 N 0.4363(7) 0.4055(4) 0.0691(7) 0.204(6) Uani 1 1 d D U . . .
C5_13 C 0.4054(8) 0.3849(4) 0.0841(8) 0.201(9) Uani 1 1 d D U . . .
H5A_13 H 0.380343 0.393947 0.095820 0.302 Uiso 1 1 calc R U . . .
H5B_13 H 0.417564 0.373763 0.108504 0.302 Uiso 1 1 calc R U . . .
H5C_13 H 0.397875 0.373530 0.057711 0.302 Uiso 1 1 calc R U . . .
O1_14 O 0.6111(6) 0.6248(3) 0.8304(6) 0.202(6) Uani 1 1 d D U . . .
C1_14 C 0.6276(9) 0.6375(5) 0.8666(9) 0.222(7) Uani 1 1 d D U . . .
C2_14 C 0.6638(9) 0.6272(5) 0.8960(10) 0.232(7) Uani 1 1 d D U . . .
H2A_14 H 0.655940 0.610369 0.912155 0.278 Uiso 1 1 calc R U . . .
H2B_14 H 0.688573 0.623551 0.876452 0.278 Uiso 1 1 calc R U . . .
C3_14 C 0.6723(9) 0.6477(6) 0.9278(10) 0.243(8) Uani 1 1 d D U . . .
H3A_14 H 0.700479 0.655316 0.922303 0.291 Uiso 1 1 calc R U . . .
H3B_14 H 0.671207 0.640644 0.959736 0.291 Uiso 1 1 calc R U . . .
C4_14 C 0.6386(10) 0.6696(5) 0.9208(10) 0.242(8) Uani 1 1 d D U . . .
H4A_14 H 0.621047 0.671414 0.948755 0.290 Uiso 1 1 calc R U . . .
H4B_14 H 0.651697 0.687276 0.914132 0.290 Uiso 1 1 calc R U . . .
N1_14 N 0.6136(8) 0.6607(5) 0.8816(9) 0.230(7) Uani 1 1 d D U . . .
C5_14 C 0.5854(9) 0.6801(6) 0.8569(10) 0.258(12) Uani 1 1 d D U . . .
H5A_14 H 0.597084 0.684223 0.826493 0.387 Uiso 1 1 calc R U . . .
H5B_14 H 0.582945 0.696669 0.875013 0.387 Uiso 1 1 calc R U . . .
H5C_14 H 0.557706 0.671938 0.853194 0.387 Uiso 1 1 calc R U . . .
O1_15 O 0.6684(2) 0.52685(12) 0.7124(2) 0.0537(17) Uani 0.842(10) 1 d D U P C 1
C1_15 C 0.6743(5) 0.5029(2) 0.7133(5) 0.070(3) Uani 0.842(10) 1 d D U P C 1
C2_15 C 0.7051(5) 0.4884(3) 0.6849(6) 0.081(4) Uani 0.842(10) 1 d D U P C 1
H2A_15 H 0.732793 0.497191 0.686518 0.097 Uiso 0.842(10) 1 calc R U P C 1
H2B_15 H 0.696092 0.487681 0.652175 0.097 Uiso 0.842(10) 1 calc R U P C 1
C3_15 C 0.7068(5) 0.4606(3) 0.7053(7) 0.090(4) Uani 0.842(10) 1 d D U P C 1
H3A_15 H 0.732629 0.458159 0.723643 0.108 Uiso 0.842(10) 1 calc R U P C 1
H3B_15 H 0.706197 0.446744 0.680622 0.108 Uiso 0.842(10) 1 calc R U P C 1
C4_15 C 0.6685(5) 0.4582(2) 0.7359(6) 0.090(4) Uani 0.842(10) 1 d D U P C 1
H4A_15 H 0.647149 0.446439 0.721698 0.108 Uiso 0.842(10) 1 calc R U P C 1
H4B_15 H 0.675883 0.451078 0.766740 0.108 Uiso 0.842(10) 1 calc R U P C 1
N1_15 N 0.6540(4) 0.4854(2) 0.7390(5) 0.078(3) Uani 0.842(10) 1 d D U P C 1
C5_15 C 0.6217(6) 0.4950(4) 0.7715(8) 0.130(7) Uani 0.842(10) 1 d D U P C 1
H5A_15 H 0.613870 0.513552 0.763581 0.195 Uiso 0.842(10) 1 calc R U P C 1
H5B_15 H 0.632688 0.494517 0.803021 0.195 Uiso 0.842(10) 1 calc R U P C 1
H5C_15 H 0.597065 0.483387 0.769300 0.195 Uiso 0.842(10) 1 calc R U P C 1
O1_16 O 0.6684(2) 0.52685(12) 0.7124(2) 0.0537(17) Uani 0.158(10) 1 d D U P C 2
C1_16 C 0.6913(17) 0.5075(6) 0.701(2) 0.060(6) Uani 0.158(10) 1 d D U P C 2
C2_16 C 0.679(2) 0.4801(7) 0.7181(19) 0.058(8) Uani 0.158(10) 1 d D U P C 2
H2A_16 H 0.648567 0.477904 0.718749 0.069 Uiso 0.158(10) 1 calc R U P C 2
H2B_16 H 0.690673 0.476512 0.749246 0.069 Uiso 0.158(10) 1 calc R U P C 2
C3_16 C 0.699(2) 0.4618(7) 0.682(2) 0.063(9) Uani 0.158(10) 1 d D U P C 2
H3A_16 H 0.678801 0.457232 0.657564 0.076 Uiso 0.158(10) 1 calc R U P C 2
H3B_16 H 0.709186 0.444919 0.696522 0.076 Uiso 0.158(10) 1 calc R U P C 2
C4_16 C 0.7354(17) 0.4781(7) 0.663(2) 0.067(8) Uani 0.158(10) 1 d D U P C 2
H4A_16 H 0.760862 0.476202 0.681708 0.081 Uiso 0.158(10) 1 calc R U P C 2
H4B_16 H 0.741740 0.472963 0.630303 0.081 Uiso 0.158(10) 1 calc R U P C 2
N1_16 N 0.7175(15) 0.5052(7) 0.6657(17) 0.066(8) Uani 0.158(10) 1 d D U P C 2
C5_16 C 0.7441(18) 0.5276(8) 0.651(2) 0.077(13) Uani 0.158(10) 1 d D U P C 2
H5A_16 H 0.768585 0.520469 0.634271 0.115 Uiso 0.158(10) 1 calc R U P C 2
H5B_16 H 0.753327 0.537952 0.677522 0.115 Uiso 0.158(10) 1 calc R U P C 2
H5C_16 H 0.728294 0.539340 0.629752 0.115 Uiso 0.158(10) 1 calc R U P C 2
O1_17 O 0.8198(2) 0.63918(13) 0.7135(3) 0.0595(19) Uani 1 1 d D U . . .
C1_17 C 0.8146(4) 0.6633(2) 0.7125(5) 0.078(3) Uani 1 1 d D U . . .
C2_17 C 0.7852(5) 0.6781(2) 0.6835(5) 0.097(4) Uani 1 1 d D U . . .
H2A_17 H 0.756231 0.671625 0.688196 0.117 Uiso 1 1 calc R U . . .
H2B_17 H 0.792485 0.676603 0.650435 0.117 Uiso 1 1 calc R U . . .
C3_17 C 0.7903(6) 0.7061(3) 0.7004(6) 0.114(4) Uani 1 1 d D U . . .
H3A_17 H 0.793808 0.718415 0.673839 0.136 Uiso 1 1 calc R U . . .
H3B_17 H 0.764967 0.711646 0.717569 0.136 Uiso 1 1 calc R U . . .
C4_17 C 0.8268(5) 0.7080(3) 0.7308(6) 0.111(4) Uani 1 1 d D U . . .
H4A_17 H 0.850048 0.717957 0.715984 0.133 Uiso 1 1 calc R U . . .
H4B_17 H 0.819856 0.716617 0.760689 0.133 Uiso 1 1 calc R U . . .
N1_17 N 0.8361(4) 0.6807(2) 0.7361(5) 0.101(3) Uani 1 1 d D U . . .
C5_17 C 0.8689(6) 0.6712(4) 0.7657(7) 0.154(7) Uani 1 1 d D U . . .
H5A_17 H 0.881274 0.654938 0.752526 0.231 Uiso 1 1 calc R U . . .
H5B_17 H 0.857323 0.667127 0.796293 0.231 Uiso 1 1 calc R U . . .
H5C_17 H 0.890319 0.685197 0.768695 0.231 Uiso 1 1 calc R U . . .
O1_18 O 0.6268(4) 1.04047(19) 0.3280(4) 0.110(3) Uani 1 1 d D U . . .
C1_18 C 0.6256(7) 1.0239(4) 0.3576(6) 0.141(4) Uani 1 1 d D U . . .
C2_18 C 0.6008(7) 0.9974(4) 0.3549(6) 0.156(5) Uani 1 1 d D U . . .
H2A_18 H 0.571270 1.001132 0.346912 0.187 Uiso 1 1 calc R U . . .
H2B_18 H 0.612716 0.985527 0.330808 0.187 Uiso 1 1 calc R U . . .
C3_18 C 0.6032(7) 0.9846(5) 0.3991(7) 0.181(6) Uani 1 1 d D U . . .
H3A_18 H 0.605597 0.964785 0.395934 0.217 Uiso 1 1 calc R U . . .
H3B_18 H 0.578495 0.988867 0.418292 0.217 Uiso 1 1 calc R U . . .
C4_18 C 0.6429(7) 0.9967(5) 0.4197(8) 0.178(6) Uani 1 1 d D U . . .
H4A_18 H 0.638773 1.001920 0.452355 0.214 Uiso 1 1 calc R U . . .
H4B_18 H 0.666656 0.983983 0.417534 0.214 Uiso 1 1 calc R U . . .
N1_18 N 0.6489(6) 1.0191(4) 0.3916(6) 0.169(5) Uani 1 1 d D U . . .
C5_18 C 0.6831(7) 1.0362(4) 0.4021(8) 0.182(9) Uani 1 1 d D U . . .
H5A_18 H 0.701988 1.037100 0.375516 0.273 Uiso 1 1 calc R U . . .
H5B_18 H 0.698205 1.029064 0.428873 0.273 Uiso 1 1 calc R U . . .
H5C_18 H 0.672782 1.054333 0.409239 0.273 Uiso 1 1 calc R U . . .
O1_19 O 0.4819(4) 0.9313(2) 0.6094(4) 0.100(3) Uani 1 1 d D U . . .
C1_19 C 0.4635(5) 0.9208(3) 0.5780(5) 0.104(4) Uani 1 1 d D U . . .
C2_19 C 0.4795(5) 0.8980(3) 0.5510(6) 0.113(4) Uani 1 1 d D U . . .
H2A_19 H 0.490704 0.883873 0.571638 0.135 Uiso 1 1 calc R U . . .
H2B_19 H 0.502068 0.904012 0.529963 0.135 Uiso 1 1 calc R U . . .
C3_19 C 0.4438(5) 0.8877(3) 0.5244(6) 0.117(4) Uani 1 1 d D U . . .
H3A_19 H 0.431448 0.871666 0.539369 0.141 Uiso 1 1 calc R U . . .
H3B_19 H 0.451998 0.883113 0.492448 0.141 Uiso 1 1 calc R U . . .
C4_19 C 0.4138(5) 0.9111(3) 0.5251(5) 0.113(4) Uani 1 1 d D U . . .
H4A_19 H 0.416755 0.922120 0.496840 0.135 Uiso 1 1 calc R U . . .
H4B_19 H 0.384626 0.904659 0.527387 0.135 Uiso 1 1 calc R U . . .
N1_19 N 0.4252(4) 0.9264(3) 0.5654(5) 0.108(3) Uani 1 1 d D U . . .
C5_19 C 0.3984(5) 0.9465(3) 0.5839(6) 0.115(5) Uani 1 1 d D U . . .
H5A_19 H 0.369595 0.942870 0.574382 0.172 Uiso 1 1 calc R U . . .
H5B_19 H 0.407011 0.964194 0.572431 0.172 Uiso 1 1 calc R U . . .
H5C_19 H 0.400166 0.946250 0.617708 0.172 Uiso 1 1 calc R U . . .
O1_20 O 0.6718(2) 0.86029(11) 0.7167(2) 0.0511(16) Uani 0.708(17) 1 d D U P D 1
C1_20 C 0.6810(8) 0.8366(3) 0.7082(11) 0.075(4) Uani 0.708(17) 1 d D U P D 1
C2_20 C 0.6568(7) 0.8151(3) 0.7306(8) 0.093(5) Uani 0.708(17) 1 d D U P D 1
H2A_20 H 0.626954 0.816375 0.722000 0.111 Uiso 0.708(17) 1 calc R U P D 1
H2B_20 H 0.659238 0.816309 0.764595 0.111 Uiso 0.708(17) 1 calc R U P D 1
C3_20 C 0.6753(6) 0.7893(3) 0.7133(9) 0.099(5) Uani 0.708(17) 1 d D U P D 1
H3A_20 H 0.656679 0.780788 0.690210 0.119 Uiso 0.708(17) 1 calc R U P D 1
H3B_20 H 0.679553 0.776486 0.739149 0.119 Uiso 0.708(17) 1 calc R U P D 1
C4_20 C 0.7168(6) 0.7970(3) 0.6916(9) 0.091(5) Uani 0.708(17) 1 d D U P D 1
H4A_20 H 0.740345 0.793122 0.712728 0.109 Uiso 0.708(17) 1 calc R U P D 1
H4B_20 H 0.721322 0.787223 0.662162 0.109 Uiso 0.708(17) 1 calc R U P D 1
N1_20 N 0.7125(5) 0.8254(3) 0.6838(6) 0.087(4) Uani 0.708(17) 1 d D U P D 1
C5_20 C 0.7416(8) 0.8415(5) 0.6599(9) 0.112(8) Uani 0.708(17) 1 d D U P D 1
H5A_20 H 0.727494 0.850935 0.634582 0.168 Uiso 0.708(17) 1 calc R U P D 1
H5B_20 H 0.763805 0.830082 0.647313 0.168 Uiso 0.708(17) 1 calc R U P D 1
H5C_20 H 0.753734 0.854714 0.681164 0.168 Uiso 0.708(17) 1 calc R U P D 1
O1_21 O 0.6718(2) 0.86029(11) 0.7167(2) 0.0511(16) Uani 0.292(17) 1 d D U P D 2
C1_21 C 0.6888(16) 0.8390(4) 0.703(2) 0.050(5) Uani 0.292(17) 1 d D U P D 2
C2_21 C 0.7239(10) 0.8373(5) 0.6687(13) 0.044(6) Uani 0.292(17) 1 d D U P D 2
H2A_21 H 0.714194 0.842896 0.637724 0.053 Uiso 0.292(17) 1 calc R U P D 2
H2B_21 H 0.747298 0.849084 0.678148 0.053 Uiso 0.292(17) 1 calc R U P D 2
C3_21 C 0.7372(9) 0.8088(5) 0.6683(12) 0.051(7) Uani 0.292(17) 1 d D U P D 2
H3A_21 H 0.761716 0.805948 0.688464 0.062 Uiso 0.292(17) 1 calc R U P D 2
H3B_21 H 0.744162 0.802831 0.636574 0.062 Uiso 0.292(17) 1 calc R U P D 2
C4_21 C 0.6993(11) 0.7937(5) 0.6866(14) 0.054(7) Uani 0.292(17) 1 d D U P D 2
H4A_21 H 0.681163 0.787434 0.661094 0.065 Uiso 0.292(17) 1 calc R U P D 2
H4B_21 H 0.707806 0.777983 0.705510 0.065 Uiso 0.292(17) 1 calc R U P D 2
N1_21 N 0.6784(9) 0.8139(4) 0.7147(10) 0.056(6) Uani 0.292(17) 1 d D U P D 2
C5_21 C 0.6434(11) 0.8062(7) 0.7434(13) 0.063(10) Uani 0.292(17) 1 d D U P D 2
H5A_21 H 0.618302 0.815830 0.733210 0.095 Uiso 0.292(17) 1 calc R U P D 2
H5B_21 H 0.649394 0.810887 0.775631 0.095 Uiso 0.292(17) 1 calc R U P D 2
H5C_21 H 0.638810 0.786785 0.740864 0.095 Uiso 0.292(17) 1 calc R U P D 2
O1_22 O 0.6818(2) 0.47255(12) 0.2154(3) 0.0546(18) Uani 1 1 d D U . . .
C1_22 C 0.6874(5) 0.4966(2) 0.2098(5) 0.097(3) Uani 1 1 d D U . . .
C2_22 C 0.6608(5) 0.5178(3) 0.2314(6) 0.116(4) Uani 1 1 d D U . . .
H2A_22 H 0.631191 0.515765 0.222338 0.140 Uiso 1 1 calc R U . . .
H2B_22 H 0.662912 0.517329 0.265531 0.140 Uiso 1 1 calc R U . . .
C3_22 C 0.6786(6) 0.5428(3) 0.2128(7) 0.133(5) Uani 1 1 d D U . . .
H3A_22 H 0.682898 0.555754 0.238246 0.160 Uiso 1 1 calc R U . . .
H3B_22 H 0.658690 0.550826 0.190614 0.160 Uiso 1 1 calc R U . . .
C4_22 C 0.7199(6) 0.5378(3) 0.1886(7) 0.131(5) Uani 1 1 d D U . . .
H4A_22 H 0.721893 0.547260 0.158593 0.158 Uiso 1 1 calc R U . . .
H4B_22 H 0.744211 0.542413 0.208191 0.158 Uiso 1 1 calc R U . . .
N1_22 N 0.7147(5) 0.5092(3) 0.1832(6) 0.127(4) Uani 1 1 d D U . . .
C5_22 C 0.7441(7) 0.4950(4) 0.1594(7) 0.163(8) Uani 1 1 d D U . . .
H5A_22 H 0.734281 0.476475 0.154719 0.244 Uiso 1 1 calc R U . . .
H5B_22 H 0.770228 0.494720 0.176947 0.244 Uiso 1 1 calc R U . . .
H5C_22 H 0.748839 0.503516 0.129333 0.244 Uiso 1 1 calc R U . . .
O1_23 O 0.4769(5) 0.7343(2) 0.1104(4) 0.144(5) Uani 1 1 d D U . . .
C1_23 C 0.4598(8) 0.7441(5) 0.0767(8) 0.182(5) Uani 1 1 d D U . . .
C2_23 C 0.4809(7) 0.7681(5) 0.0516(9) 0.192(6) Uani 1 1 d D U . . .
H2A_23 H 0.503023 0.762101 0.030138 0.230 Uiso 1 1 calc R U . . .
H2B_23 H 0.492635 0.781324 0.073753 0.230 Uiso 1 1 calc R U . . .
C3_23 C 0.4423(8) 0.7797(4) 0.0254(9) 0.202(7) Uani 1 1 d D U . . .
H3A_23 H 0.450079 0.785177 -0.006296 0.242 Uiso 1 1 calc R U . . .
H3B_23 H 0.430730 0.795478 0.041893 0.242 Uiso 1 1 calc R U . . .
C4_23 C 0.4100(8) 0.7562(5) 0.0244(8) 0.203(6) Uani 1 1 d D U . . .
H4A_23 H 0.381383 0.763389 0.027450 0.244 Uiso 1 1 calc R U . . .
H4B_23 H 0.412004 0.746419 -0.005391 0.244 Uiso 1 1 calc R U . . .
N1_23 N 0.4191(7) 0.7376(4) 0.0630(7) 0.194(6) Uani 1 1 d D U . . .
C5_23 C 0.3897(8) 0.7164(5) 0.0766(9) 0.204(10) Uani 1 1 d D U . . .
H5A_23 H 0.361025 0.722849 0.071904 0.307 Uiso 1 1 calc R U . . .
H5B_23 H 0.393804 0.711976 0.109212 0.307 Uiso 1 1 calc R U . . .
H5C_23 H 0.394411 0.700358 0.057666 0.307 Uiso 1 1 calc R U . . .
O1_24 O 0.6300(4) 0.2949(2) -0.1713(4) 0.131(4) Uani 0.705(19) 1 d D U P E 1
C1_24 C 0.6298(10) 0.3146(5) -0.1453(9) 0.135(5) Uani 0.705(19) 1 d D U P E 1
C2_24 C 0.6041(13) 0.3387(6) -0.1472(11) 0.141(7) Uani 0.705(19) 1 d D U P E 1
H2A_24 H 0.574363 0.333845 -0.151721 0.169 Uiso 0.705(19) 1 calc R U P E 1
H2B_24 H 0.612989 0.350381 -0.173086 0.169 Uiso 0.705(19) 1 calc R U P E 1
C3_24 C 0.6100(9) 0.3527(5) -0.1021(9) 0.150(7) Uani 0.705(19) 1 d D U P E 1
H3A_24 H 0.587689 0.347688 -0.080103 0.180 Uiso 0.705(19) 1 calc R U P E 1
H3B_24 H 0.609669 0.372497 -0.106363 0.180 Uiso 0.705(19) 1 calc R U P E 1
C4_24 C 0.6519(9) 0.3435(5) -0.0848(10) 0.149(7) Uani 0.705(19) 1 d D U P E 1
H4A_24 H 0.674374 0.356342 -0.093015 0.178 Uiso 0.705(19) 1 calc R U P E 1
H4B_24 H 0.651844 0.340585 -0.050964 0.178 Uiso 0.705(19) 1 calc R U P E 1
N1_24 N 0.6558(7) 0.3183(5) -0.1100(8) 0.143(6) Uani 0.705(19) 1 d D U P E 1
C5_24 C 0.6904(10) 0.3001(6) -0.1005(12) 0.160(11) Uani 0.705(19) 1 d D U P E 1
H5A_24 H 0.687442 0.292633 -0.069328 0.240 Uiso 0.705(19) 1 calc R U P E 1
H5B_24 H 0.716844 0.309909 -0.102775 0.240 Uiso 0.705(19) 1 calc R U P E 1
H5C_24 H 0.690217 0.285345 -0.123076 0.240 Uiso 0.705(19) 1 calc R U P E 1
O1_25 O 0.6300(4) 0.2949(2) -0.1713(4) 0.131(4) Uani 0.295(19) 1 d D U P E 2
C1_25 C 0.643(2) 0.3053(10) -0.1359(16) 0.132(7) Uani 0.295(19) 1 d D U P E 2
C2_25 C 0.675(2) 0.2966(14) -0.102(2) 0.136(9) Uani 0.295(19) 1 d D U P E 2
H2A_25 H 0.703085 0.296427 -0.115977 0.163 Uiso 0.295(19) 1 calc R U P E 2
H2B_25 H 0.668686 0.278443 -0.089617 0.163 Uiso 0.295(19) 1 calc R U P E 2
C3_25 C 0.6727(18) 0.3176(12) -0.0632(15) 0.139(10) Uani 0.295(19) 1 d D U P E 2
H3A_25 H 0.674283 0.309160 -0.032359 0.166 Uiso 0.295(19) 1 calc R U P E 2
H3B_25 H 0.695198 0.331198 -0.066218 0.166 Uiso 0.295(19) 1 calc R U P E 2
C4_25 C 0.6298(18) 0.3301(12) -0.0718(14) 0.136(10) Uani 0.295(19) 1 d D U P E 2
H4A_25 H 0.606857 0.318664 -0.059990 0.163 Uiso 0.295(19) 1 calc R U P E 2
H4B_25 H 0.627455 0.348464 -0.058786 0.163 Uiso 0.295(19) 1 calc R U P E 2
N1_25 N 0.6317(17) 0.3303(8) -0.1228(13) 0.134(9) Uani 0.295(19) 1 d D U P E 2
C5_25 C 0.604(3) 0.3460(13) -0.150(2) 0.135(15) Uani 0.295(19) 1 d D U P E 2
H5A_25 H 0.614978 0.347263 -0.181434 0.162 Uiso 0.295(19) 1 calc R U P E 2
H5B_25 H 0.602123 0.364120 -0.136529 0.162 Uiso 0.295(19) 1 calc R U P E 2
H5C_25 H 0.576554 0.337612 -0.150230 0.162 Uiso 0.295(19) 1 calc R U P E 2
O1_26 O 0.8129(2) 0.69418(12) 1.2151(3) 0.0573(18) Uani 0.548(19) 1 d D U P F 1
C1_26 C 0.8060(11) 0.6712(3) 1.2044(11) 0.080(5) Uani 0.548(19) 1 d D U P F 1
C2_26 C 0.7745(11) 0.6587(5) 1.1731(12) 0.099(6) Uani 0.548(19) 1 d D U P F 1
H2A_26 H 0.784234 0.658815 1.140643 0.119 Uiso 0.548(19) 1 calc R U P F 1
H2B_26 H 0.747386 0.668158 1.175023 0.119 Uiso 0.548(19) 1 calc R U P F 1
C3_26 C 0.7709(9) 0.6303(5) 1.1911(11) 0.103(7) Uani 0.548(19) 1 d D U P F 1
H3A_26 H 0.764289 0.617705 1.165604 0.124 Uiso 0.548(19) 1 calc R U P F 1
H3B_26 H 0.748637 0.629094 1.214651 0.124 Uiso 0.548(19) 1 calc R U P F 1
C4_26 C 0.8133(9) 0.6236(4) 1.2122(13) 0.100(7) Uani 0.548(19) 1 d D U P F 1
H4A_26 H 0.810601 0.612229 1.240198 0.119 Uiso 0.548(19) 1 calc R U P F 1
H4B_26 H 0.832130 0.614696 1.189774 0.119 Uiso 0.548(19) 1 calc R U P F 1
N1_26 N 0.8261(7) 0.6498(4) 1.2227(8) 0.090(6) Uani 0.548(19) 1 d D U P F 1
C5_26 C 0.8536(11) 0.6586(7) 1.2618(11) 0.143(11) Uani 0.548(19) 1 d D U P F 1
H5A_26 H 0.854503 0.644470 1.285423 0.215 Uiso 0.548(19) 1 calc R U P F 1
H5B_26 H 0.842461 0.675191 1.275364 0.215 Uiso 0.548(19) 1 calc R U P F 1
H5C_26 H 0.881921 0.661927 1.250235 0.215 Uiso 0.548(19) 1 calc R U P F 1
O1_27 O 0.8129(2) 0.69418(12) 1.2151(3) 0.0573(18) Uani 0.452(19) 1 d D U P F 2
C1_27 C 0.8126(10) 0.6696(3) 1.2162(11) 0.061(5) Uani 0.452(19) 1 d D U P F 2
C2_27 C 0.8439(9) 0.6517(4) 1.2384(11) 0.071(6) Uani 0.452(19) 1 d D U P F 2
H2A_27 H 0.871232 0.653479 1.222826 0.085 Uiso 0.452(19) 1 calc R U P F 2
H2B_27 H 0.847350 0.656562 1.271338 0.085 Uiso 0.452(19) 1 calc R U P F 2
C3_27 C 0.8285(9) 0.6241(4) 1.2343(9) 0.067(6) Uani 0.452(19) 1 d D U P F 2
H3A_27 H 0.814995 0.618120 1.263331 0.080 Uiso 0.452(19) 1 calc R U P F 2
H3B_27 H 0.851550 0.611509 1.226789 0.080 Uiso 0.452(19) 1 calc R U P F 2
C4_27 C 0.7969(10) 0.6256(4) 1.1948(10) 0.072(6) Uani 0.452(19) 1 d D U P F 2
H4A_27 H 0.808781 0.617861 1.166150 0.086 Uiso 0.452(19) 1 calc R U P F 2
H4B_27 H 0.771130 0.615591 1.202774 0.086 Uiso 0.452(19) 1 calc R U P F 2
N1_27 N 0.7884(7) 0.6532(4) 1.1892(9) 0.075(6) Uani 0.452(19) 1 d D U P F 2
C5_27 C 0.7578(9) 0.6670(6) 1.1596(11) 0.086(9) Uani 0.452(19) 1 d D U P F 2
H5A_27 H 0.757616 0.658610 1.128952 0.129 Uiso 0.452(19) 1 calc R U P F 2
H5B_27 H 0.765409 0.686010 1.156736 0.129 Uiso 0.452(19) 1 calc R U P F 2
H5C_27 H 0.729975 0.665490 1.173451 0.129 Uiso 0.452(19) 1 calc R U P F 2
O1_28 O 0.6643(2) 0.80679(12) 1.2160(3) 0.0575(18) Uani 0.494(14) 1 d D U P G 1
C1_28 C 0.6840(8) 0.8277(4) 1.2056(11) 0.080(5) Uani 0.494(14) 1 d D U P G 1
C2_28 C 0.6688(9) 0.8542(4) 1.2220(10) 0.092(6) Uani 0.494(14) 1 d D U P G 1
H2A_28 H 0.673396 0.855967 1.255722 0.110 Uiso 0.494(14) 1 calc R U P G 1
H2B_28 H 0.638587 0.856098 1.215760 0.110 Uiso 0.494(14) 1 calc R U P G 1
C3_28 C 0.6927(9) 0.8754(5) 1.1968(12) 0.103(7) Uani 0.494(14) 1 d D U P G 1
H3A_28 H 0.675165 0.884022 1.172846 0.124 Uiso 0.494(14) 1 calc R U P G 1
H3B_28 H 0.702963 0.889409 1.218305 0.124 Uiso 0.494(14) 1 calc R U P G 1
C4_28 C 0.7280(9) 0.8605(5) 1.1756(11) 0.110(7) Uani 0.494(14) 1 d D U P G 1
H4A_28 H 0.733329 0.867012 1.143827 0.132 Uiso 0.494(14) 1 calc R U P G 1
H4B_28 H 0.753703 0.862730 1.194135 0.132 Uiso 0.494(14) 1 calc R U P G 1
N1_28 N 0.7149(8) 0.8329(4) 1.1752(9) 0.099(6) Uani 0.494(14) 1 d D U P G 1
C5_28 C 0.7370(11) 0.8138(6) 1.1502(13) 0.146(12) Uani 0.494(14) 1 d D U P G 1
H5A_28 H 0.733858 0.796155 1.164830 0.219 Uiso 0.494(14) 1 calc R U P G 1
H5B_28 H 0.766574 0.818812 1.149502 0.219 Uiso 0.494(14) 1 calc R U P G 1
H5C_28 H 0.726142 0.813069 1.118568 0.219 Uiso 0.494(14) 1 calc R U P G 1
O1_29 O 0.6643(2) 0.80679(12) 1.2160(3) 0.0575(18) Uani 0.506(14) 1 d D U P G 2
C1_29 C 0.6677(8) 0.8313(3) 1.2143(10) 0.072(4) Uani 0.506(14) 1 d D U P G 2
C2_29 C 0.7009(9) 0.8438(4) 1.1864(10) 0.077(5) Uani 0.506(14) 1 d D U P G 2
H2A_29 H 0.693025 0.843829 1.153357 0.092 Uiso 0.506(14) 1 calc R U P G 2
H2B_29 H 0.727321 0.833705 1.189981 0.092 Uiso 0.506(14) 1 calc R U P G 2
C3_29 C 0.7059(8) 0.8718(4) 1.2033(10) 0.083(6) Uani 0.506(14) 1 d D U P G 2
H3A_29 H 0.705787 0.884697 1.177345 0.099 Uiso 0.506(14) 1 calc R U P G 2
H3B_29 H 0.732379 0.873769 1.220693 0.099 Uiso 0.506(14) 1 calc R U P G 2
C4_29 C 0.6682(8) 0.8763(4) 1.2350(9) 0.087(6) Uani 0.506(14) 1 d D U P G 2
H4A_29 H 0.677417 0.882697 1.265724 0.104 Uiso 0.506(14) 1 calc R U P G 2
H4B_29 H 0.649141 0.889835 1.221504 0.104 Uiso 0.506(14) 1 calc R U P G 2
N1_29 N 0.6471(7) 0.8504(3) 1.2392(8) 0.086(5) Uani 0.506(14) 1 d D U P G 2
C5_29 C 0.6202(11) 0.8409(6) 1.2752(11) 0.137(11) Uani 0.506(14) 1 d D U P G 2
H5A_29 H 0.614654 0.855533 1.296988 0.206 Uiso 0.506(14) 1 calc R U P G 2
H5B_29 H 0.633802 0.825941 1.291483 0.206 Uiso 0.506(14) 1 calc R U P G 2
H5C_29 H 0.593885 0.834621 1.261769 0.206 Uiso 0.506(14) 1 calc R U P G 2
O1_30 O 0.6120(8) 0.9928(4) 0.8925(7) 0.128(8) Uani 0.547(9) 1 d D U P . .
C1_30 C 0.6427(8) 0.9857(6) 0.9129(8) 0.120(7) Uani 0.547(9) 1 d D U P . .
C2_30 C 0.6746(9) 0.9688(5) 0.8905(8) 0.114(7) Uani 0.547(9) 1 d D U P . .
H2A_30 H 0.692139 0.979751 0.869506 0.137 Uiso 0.547(9) 1 calc R U P . .
H2B_30 H 0.661393 0.954168 0.872496 0.137 Uiso 0.547(9) 1 calc R U P . .
C3_30 C 0.7006(9) 0.9574(5) 0.9297(9) 0.127(7) Uani 0.547(9) 1 d D U P . .
H3A_30 H 0.730654 0.957569 0.921754 0.152 Uiso 0.547(9) 1 calc R U P . .
H3B_30 H 0.692097 0.938670 0.936829 0.152 Uiso 0.547(9) 1 calc R U P . .
C4_30 C 0.6915(9) 0.9762(6) 0.9705(9) 0.132(7) Uani 0.547(9) 1 d D U P . .
H4A_30 H 0.689964 0.966066 0.999934 0.158 Uiso 0.547(9) 1 calc R U P . .
H4B_30 H 0.712979 0.990426 0.973229 0.158 Uiso 0.547(9) 1 calc R U P . .
N1_30 N 0.6506(8) 0.9876(5) 0.9580(7) 0.131(7) Uani 0.547(9) 1 d D U P . .
C5_30 C 0.6280(11) 1.0012(6) 0.9940(10) 0.147(11) Uani 0.547(9) 1 d D U P . .
H5A_30 H 0.618746 1.018856 0.982813 0.221 Uiso 0.547(9) 1 calc R U P . .
H5B_30 H 0.646119 1.003583 1.020911 0.221 Uiso 0.547(9) 1 calc R U P . .
H5C_30 H 0.603564 0.990438 1.002742 0.221 Uiso 0.547(9) 1 calc R U P . .
O1_31 O 0.5817(4) 1.0415(3) 0.7820(5) 0.077(4) Uani 0.554(8) 1 d D U P . .
C1_31 C 0.5552(5) 1.0561(3) 0.7599(7) 0.064(4) Uani 0.554(8) 1 d D U P . .
C2_31 C 0.5620(6) 1.0838(3) 0.7398(7) 0.075(5) Uani 0.554(8) 1 d D U P . .
H2A_31 H 0.586554 1.083833 0.719051 0.090 Uiso 0.554(8) 1 calc R U P . .
H2B_31 H 0.566846 1.097085 0.764778 0.090 Uiso 0.554(8) 1 calc R U P . .
C3_31 C 0.5224(6) 1.0910(4) 0.7128(9) 0.081(5) Uani 0.554(8) 1 d D U P . .
H3A_31 H 0.508538 1.107180 0.725704 0.097 Uiso 0.554(8) 1 calc R U P . .
H3B_31 H 0.528480 1.094072 0.679671 0.097 Uiso 0.554(8) 1 calc R U P . .
C4_31 C 0.4968(6) 1.0666(3) 0.7197(8) 0.075(5) Uani 0.554(8) 1 d D U P . .
H4A_31 H 0.469678 1.071587 0.733598 0.090 Uiso 0.554(8) 1 calc R U P . .
H4B_31 H 0.491374 1.057904 0.689531 0.090 Uiso 0.554(8) 1 calc R U P . .
N1_31 N 0.5176(4) 1.0490(3) 0.7483(5) 0.056(4) Uani 0.554(8) 1 d D U P . .
C5_31 C 0.5027(6) 1.0222(3) 0.7609(7) 0.051(4) Uani 0.554(8) 1 d D U P . .
H5A_31 H 0.485631 1.014933 0.735801 0.077 Uiso 0.554(8) 1 calc R U P . .
H5B_31 H 0.485904 1.023414 0.789119 0.077 Uiso 0.554(8) 1 calc R U P . .
H5C_31 H 0.526652 1.010328 0.766343 0.077 Uiso 0.554(8) 1 calc R U P . .
O1_32 O 0.6016(7) 0.6742(4) 0.3885(7) 0.137(7) Uani 0.635(9) 1 d D U P . .
C1_32 C 0.6339(8) 0.6790(6) 0.4108(8) 0.127(6) Uani 0.635(9) 1 d D U P . .
C2_32 C 0.6645(8) 0.6972(6) 0.3882(8) 0.125(7) Uani 0.635(9) 1 d D U P . .
H2A_32 H 0.650707 0.713594 0.376060 0.150 Uiso 0.635(9) 1 calc R U P . .
H2B_32 H 0.679224 0.687977 0.362605 0.150 Uiso 0.635(9) 1 calc R U P . .
C3_32 C 0.6937(8) 0.7038(6) 0.4270(9) 0.133(7) Uani 0.635(9) 1 d D U P . .
H3A_32 H 0.691689 0.723199 0.434593 0.160 Uiso 0.635(9) 1 calc R U P . .
H3B_32 H 0.722808 0.699911 0.417572 0.160 Uiso 0.635(9) 1 calc R U P . .
C4_32 C 0.6824(8) 0.6870(6) 0.4691(8) 0.133(7) Uani 0.635(9) 1 d D U P . .
H4A_32 H 0.701220 0.671375 0.472750 0.160 Uiso 0.635(9) 1 calc R U P . .
H4B_32 H 0.682697 0.697918 0.497740 0.160 Uiso 0.635(9) 1 calc R U P . .
N1_32 N 0.6394(7) 0.6786(5) 0.4566(7) 0.136(6) Uani 0.635(9) 1 d D U P . .
C5_32 C 0.6186(10) 0.6635(6) 0.4949(10) 0.167(11) Uani 0.635(9) 1 d D U P . .
H5A_32 H 0.596518 0.651994 0.482127 0.251 Uiso 0.635(9) 1 calc R U P . .
H5B_32 H 0.606349 0.676263 0.516825 0.251 Uiso 0.635(9) 1 calc R U P . .
H5C_32 H 0.639199 0.652234 0.510849 0.251 Uiso 0.635(9) 1 calc R U P . .
O1_33 O 0.5716(5) 0.6225(3) 0.2795(6) 0.091(5) Uani 0.565(8) 1 d D U P . .
C1_33 C 0.5439(6) 0.6076(3) 0.2613(8) 0.082(5) Uani 0.565(8) 1 d D U P . .
C2_33 C 0.5511(7) 0.5803(3) 0.2416(9) 0.093(5) Uani 0.565(8) 1 d D U P . .
H2A_33 H 0.555780 0.566977 0.266517 0.111 Uiso 0.565(8) 1 calc R U P . .
H2B_33 H 0.575607 0.580313 0.220790 0.111 Uiso 0.565(8) 1 calc R U P . .
C3_33 C 0.5108(7) 0.5739(4) 0.2148(9) 0.093(5) Uani 0.565(8) 1 d D U P . .
H3A_33 H 0.517088 0.569973 0.182024 0.111 Uiso 0.565(8) 1 calc R U P . .
H3B_33 H 0.496209 0.558312 0.228512 0.111 Uiso 0.565(8) 1 calc R U P . .
C4_33 C 0.4850(6) 0.5989(3) 0.2190(8) 0.083(5) Uani 0.565(8) 1 d D U P . .
H4A_33 H 0.479153 0.606422 0.188027 0.100 Uiso 0.565(8) 1 calc R U P . .
H4B_33 H 0.458069 0.594694 0.234140 0.100 Uiso 0.565(8) 1 calc R U P . .
N1_33 N 0.5073(5) 0.6178(3) 0.2456(6) 0.074(4) Uani 0.565(8) 1 d D U P . .
C5_33 C 0.4920(7) 0.6442(3) 0.2601(8) 0.077(6) Uani 0.565(8) 1 d D U P . .
H5A_33 H 0.505293 0.658202 0.241391 0.116 Uiso 0.565(8) 1 calc R U P . .
H5B_33 H 0.498775 0.647051 0.292740 0.116 Uiso 0.565(8) 1 calc R U P . .
H5C_33 H 0.461677 0.644957 0.255898 0.116 Uiso 0.565(8) 1 calc R U P . .
O1_34 O 0.5087(4) 1.0839(3) 0.4885(5) 0.128(4) Uani 1 1 d D U . . .
C1_34 C 0.5048(6) 1.1085(3) 0.4941(6) 0.110(4) Uani 1 1 d D U . . .
C2_34 C 0.5079(5) 1.1228(3) 0.5384(5) 0.096(4) Uani 1 1 d D U . . .
H2A_34 H 0.533561 1.117435 0.555167 0.115 Uiso 1 1 calc R U . . .
H2B_34 H 0.483415 1.118965 0.558124 0.115 Uiso 1 1 calc R U . . .
C3_34 C 0.5095(6) 1.1524(3) 0.5255(6) 0.112(4) Uani 1 1 d D U . . .
H3A_34 H 0.488677 1.162708 0.543503 0.134 Uiso 1 1 calc R U . . .
H3B_34 H 0.537563 1.159889 0.531664 0.134 Uiso 1 1 calc R U . . .
C4_34 C 0.4996(7) 1.1536(3) 0.4747(6) 0.124(4) Uani 1 1 d D U . . .
H4A_34 H 0.471058 1.160573 0.469449 0.149 Uiso 1 1 calc R U . . .
H4B_34 H 0.519816 1.165179 0.458168 0.149 Uiso 1 1 calc R U . . .
N1_34 N 0.5031(5) 1.1258(3) 0.4597(5) 0.120(4) Uani 1 1 d D U . . .
C5_34 C 0.4995(6) 1.1184(4) 0.4117(6) 0.131(6) Uani 1 1 d D U . . .
H5A_34 H 0.471695 1.123300 0.400290 0.196 Uiso 1 1 calc R U . . .
H5B_34 H 0.503528 1.098920 0.408419 0.196 Uiso 1 1 calc R U . . .
H5C_34 H 0.520777 1.127920 0.393692 0.196 Uiso 1 1 calc R U . . .
O1_35 O 0.4952(5) 0.5816(3) -0.0140(6) 0.164(6) Uani 1 1 d D U . . .
C1_35 C 0.4934(8) 0.5572(4) -0.0075(7) 0.143(5) Uani 1 1 d D U . . .
C2_35 C 0.4961(7) 0.5424(4) 0.0378(6) 0.144(5) Uani 1 1 d D U . . .
H2A_35 H 0.471223 0.545975 0.057054 0.173 Uiso 1 1 calc R U . . .
H2B_35 H 0.521425 0.547839 0.055114 0.173 Uiso 1 1 calc R U . . .
C3_35 C 0.4984(8) 0.5126(4) 0.0237(7) 0.156(6) Uani 1 1 d D U . . .
H3A_35 H 0.524575 0.504505 0.035208 0.187 Uiso 1 1 calc R U . . .
H3B_35 H 0.474554 0.502647 0.037146 0.187 Uiso 1 1 calc R U . . .
C4_35 C 0.4969(8) 0.5111(4) -0.0277(7) 0.163(6) Uani 1 1 d D U . . .
H4A_35 H 0.522823 0.503133 -0.040171 0.195 Uiso 1 1 calc R U . . .
H4B_35 H 0.472726 0.500289 -0.038144 0.195 Uiso 1 1 calc R U . . .
N1_35 N 0.4926(6) 0.5391(4) -0.0419(6) 0.154(5) Uani 1 1 d D U . . .
C5_35 C 0.4957(8) 0.5475(6) -0.0897(7) 0.187(9) Uani 1 1 d D U . . .
H5A_35 H 0.498398 0.531526 -0.109483 0.281 Uiso 1 1 calc R U . . .
H5B_35 H 0.520286 0.558986 -0.093656 0.281 Uiso 1 1 calc R U . . .
H5C_35 H 0.470565 0.557496 -0.098400 0.281 Uiso 1 1 calc R U . . .
O1_36 O 0.4864(4) 0.7492(3) 0.4885(5) 0.123(4) Uani 1 1 d D U . . .
C1_36 C 0.4881(6) 0.7740(3) 0.4940(6) 0.112(4) Uani 1 1 d D U . . .
C2_36 C 0.4879(6) 0.7884(3) 0.5384(5) 0.111(4) Uani 1 1 d D U . . .
H2A_36 H 0.512450 0.783220 0.557243 0.134 Uiso 1 1 calc R U . . .
H2B_36 H 0.462238 0.784208 0.556013 0.134 Uiso 1 1 calc R U . . .
C3_36 C 0.4896(6) 0.8183(3) 0.5261(6) 0.118(4) Uani 1 1 d D U . . .
H3A_36 H 0.462772 0.827173 0.533530 0.142 Uiso 1 1 calc R U . . .
H3B_36 H 0.512260 0.827392 0.543270 0.142 Uiso 1 1 calc R U . . .
C4_36 C 0.4977(7) 0.8190(3) 0.4755(6) 0.128(5) Uani 1 1 d D U . . .
H4A_36 H 0.478504 0.831704 0.459980 0.154 Uiso 1 1 calc R U . . .
H4B_36 H 0.526834 0.824542 0.469174 0.154 Uiso 1 1 calc R U . . .
N1_36 N 0.4905(5) 0.7919(3) 0.4601(5) 0.123(4) Uani 1 1 d D U . . .
C5_36 C 0.4957(7) 0.7854(5) 0.4128(6) 0.145(7) Uani 1 1 d D U . . .
H5A_36 H 0.476068 0.795910 0.394186 0.217 Uiso 1 1 calc R U . . .
H5B_36 H 0.490323 0.766121 0.408182 0.217 Uiso 1 1 calc R U . . .
H5C_36 H 0.524344 0.789549 0.403316 0.217 Uiso 1 1 calc R U . . .

loop_
_atom_site_aniso_label
_atom_site_aniso_U_11
_atom_site_aniso_U_22
_atom_site_aniso_U_33
_atom_site_aniso_U_23
_atom_site_aniso_U_13
_atom_site_aniso_U_12
Ca1 0.0681(14) 0.0362(10) 0.0561(15) 0.0006(9) 0.0084(12) -0.0026(9)
Ca2 0.0483(11) 0.0528(11) 0.0433(12) -0.0038(9) 0.0010(10) -0.0009(8)
Ca3 0.0459(10) 0.0314(8) 0.0341(11) 0.0012(7) -0.0001(8) 0.0003(7)
Ca4 0.0444(10) 0.0310(8) 0.0342(11) 0.0007(7) 0.0014(8) 0.0012(7)
Ca5 0.0448(10) 0.0393(9) 0.0381(11) 0.0020(8) -0.0028(9) -0.0015(7)
Ca6 0.0559(12) 0.0327(9) 0.0544(14) 0.0012(8) 0.0141(10) 0.0026(8)
Ca7 0.0580(12) 0.0431(10) 0.0495(13) -0.0087(9) 0.0099(11) -0.0069(8)
Ca8 0.0454(10) 0.0304(8) 0.0302(10) -0.0016(7) 0.0005(8) 0.0000(7)
Ca9 0.0439(10) 0.0298(8) 0.0348(11) 0.0014(7) -0.0011(8) 0.0010(7)
Ca10 0.0507(11) 0.0410(10) 0.0462(13) -0.0069(9) -0.0058(10) 0.0055(8)
Ca11 0.0506(11) 0.0320(9) 0.0473(13) 0.0005(8) 0.0099(10) -0.0007(7)
Ca12 0.0449(10) 0.0351(8) 0.0382(11) -0.0012(8) -0.0020(9) 0.0000(7)
Ca13 0.0442(10) 0.0288(8) 0.0323(10) -0.0024(7) 0.0023(9) 0.0018(7)
Ca14 0.0469(10) 0.0295(8) 0.0343(10) -0.0021(7) 0.0003(9) 0.0016(7)
Ca15 0.0510(12) 0.0637(12) 0.0460(13) 0.0136(10) 0.0058(11) 0.0052(9)
C1_1 0.083(8) 0.047(5) 0.042(6) -0.005(5) 0.010(6) -0.017(5)
C6_1 0.086(8) 0.047(6) 0.039(6) -0.003(4) 0.009(6) -0.010(5)
C5_1 0.110(10) 0.047(6) 0.054(8) -0.010(5) 0.000(7) -0.016(6)
C4_1 0.095(9) 0.050(6) 0.046(7) -0.008(5) 0.018(6) -0.012(6)
C3_1 0.088(9) 0.052(6) 0.059(8) -0.003(5) 0.013(7) -0.010(6)
C2_1 0.094(9) 0.047(6) 0.046(7) 0.000(5) 0.005(6) -0.016(5)
F2_1 0.084(4) 0.045(3) 0.044(4) -0.001(2) 0.007(3) -0.012(3)
F4_1 0.109(6) 0.050(3) 0.054(4) 0.004(3) 0.006(4) -0.025(3)
F6_1 0.114(6) 0.057(4) 0.062(5) -0.018(3) 0.012(4) -0.018(4)
C10_1 0.067(6) 0.034(4) 0.032(5) -0.013(4) 0.001(5) -0.004(4)
C11_1 0.056(6) 0.043(5) 0.046(6) -0.006(4) 0.007(5) -0.006(4)
C12_1 0.068(7) 0.034(4) 0.031(5) -0.005(4) 0.002(5) -0.013(4)
C13_1 0.051(5) 0.028(4) 0.039(5) -0.002(4) -0.006(4) -0.003(4)
C14_1 0.047(6) 0.045(5) 0.060(7) -0.005(5) -0.001(5) -0.004(4)
C15_1 0.065(7) 0.050(6) 0.045(6) -0.011(4) 0.009(5) -0.015(5)
C16_1 0.043(5) 0.034(4) 0.038(6) 0.005(4) -0.001(4) 0.001(4)
O161_1 0.042(3) 0.035(3) 0.038(4) -0.005(3) -0.001(3) -0.005(2)
O162_1 0.050(4) 0.043(3) 0.059(5) 0.002(3) -0.004(4) -0.005(3)
C20_1 0.102(10) 0.048(6) 0.055(8) -0.017(5) 0.014(7) -0.013(6)
C21_1 0.085(8) 0.043(5) 0.046(7) -0.009(5) 0.006(6) -0.014(5)
C22_1 0.075(8) 0.061(6) 0.037(6) -0.010(5) 0.003(5) -0.022(5)
C23_1 0.061(6) 0.034(4) 0.041(6) -0.003(4) 0.006(5) -0.010(4)
C24_1 0.065(7) 0.064(7) 0.062(8) -0.016(6) 0.003(6) -0.008(5)
C25_1 0.070(8) 0.064(7) 0.058(8) -0.002(6) 0.010(6) -0.018(5)
C26_1 0.075(8) 0.035(5) 0.044(6) -0.006(4) -0.001(6) -0.010(5)
O262_1 0.055(4) 0.054(4) 0.040(4) 0.002(3) -0.002(3) -0.003(3)
O261_1 0.071(5) 0.050(4) 0.056(5) -0.008(3) -0.003(4) -0.007(3)
C30_1 0.080(8) 0.041(5) 0.065(8) -0.001(5) 0.014(6) -0.014(5)
C31_1 0.072(8) 0.062(7) 0.067(9) 0.006(6) 0.009(7) -0.017(6)
C32_1 0.068(8) 0.059(7) 0.098(11) 0.014(7) 0.016(7) -0.011(6)
C33_1 0.099(11) 0.053(7) 0.080(10) -0.005(6) 0.037(8) -0.004(6)
C34_1 0.101(11) 0.065(8) 0.092(12) 0.002(7) 0.034(9) -0.008(7)
C35_1 0.090(10) 0.073(8) 0.070(9) 0.006(7) 0.015(7) -0.010(7)
C36_1 0.109(13) 0.055(8) 0.100(13) -0.005(8) 0.040(10) -0.006(8)
O361_1 0.106(8) 0.070(5) 0.094(8) 0.019(5) 0.010(6) -0.015(5)
O362_1 0.079(6) 0.066(5) 0.108(8) 0.036(5) 0.032(6) 0.015(4)
C1_2 0.042(5) 0.038(4) 0.031(5) 0.003(4) -0.002(4) -0.009(3)
C6_2 0.054(6) 0.024(4) 0.037(5) 0.007(3) 0.006(4) -0.002(3)
C5_2 0.064(6) 0.030(4) 0.035(5) 0.003(4) -0.010(5) -0.001(4)
C4_2 0.040(5) 0.022(3) 0.034(5) -0.002(3) 0.003(4) 0.003(3)
C3_2 0.033(4) 0.035(4) 0.034(5) 0.004(4) -0.003(4) 0.000(3)
C2_2 0.044(5) 0.033(4) 0.030(5) -0.009(3) 0.002(4) 0.001(3)
F2_2 0.066(4) 0.033(2) 0.035(3) -0.003(2) -0.002(3) -0.001(2)
F4_2 0.079(4) 0.032(3) 0.041(3) 0.007(2) -0.004(3) 0.002(2)
F6_2 0.055(3) 0.038(2) 0.031(3) -0.001(2) -0.001(2) 0.001(2)
C10_2 0.052(6) 0.032(4) 0.040(5) -0.004(4) 0.006(4) 0.006(4)
C11_2 0.076(7) 0.041(5) 0.042(6) -0.001(4) 0.002(5) -0.007(5)
C12_2 0.069(7) 0.041(5) 0.036(6) 0.000(4) 0.004(5) -0.011(4)
C13_2 0.054(5) 0.038(4) 0.027(4) 0.003(4) -0.004(4) -0.003(4)
C14_2 0.069(7) 0.050(5) 0.039(6) -0.003(4) 0.000(5) -0.014(5)
C15_2 0.069(7) 0.043(5) 0.049(7) 0.001(4) 0.011(5) 0.001(5)
C16_2 0.062(6) 0.031(4) 0.026(4) -0.001(4) 0.001(4) 0.001(4)
O161_2 0.049(4) 0.050(4) 0.032(4) -0.001(3) -0.004(3) 0.000(3)
O162_2 0.048(4) 0.040(3) 0.035(4) -0.001(3) 0.005(3) -0.005(3)
C20_2 0.037(5) 0.027(4) 0.043(6) 0.007(3) -0.002(4) 0.006(3)
C21_2 0.047(5) 0.040(5) 0.036(5) 0.006(4) -0.003(4) -0.005(4)
C22_2 0.041(5) 0.030(4) 0.040(5) 0.006(4) 0.002(4) -0.006(3)
C23_2 0.040(5) 0.025(4) 0.043(5) -0.003(3) -0.006(4) 0.003(3)
C24_2 0.055(6) 0.033(4) 0.051(6) 0.008(4) -0.006(5) -0.008(4)
C25_2 0.048(5) 0.029(4) 0.039(5) 0.001(4) 0.003(4) 0.004(3)
C26_2 0.039(5) 0.037(4) 0.045(6) 0.008(4) 0.001(4) -0.007(3)
O262_2 0.049(4) 0.049(3) 0.047(4) 0.005(3) 0.008(3) -0.003(3)
O261_2 0.038(3) 0.035(3) 0.051(4) 0.007(3) -0.010(3) -0.001(2)
C30_2 0.043(5) 0.026(4) 0.031(5) -0.001(3) -0.005(4) 0.008(3)
C31_2 0.076(7) 0.027(4) 0.039(6) 0.000(4) -0.004(5) -0.002(4)
C32_2 0.069(7) 0.032(4) 0.045(6) -0.010(4) 0.001(5) 0.006(4)
C33_2 0.043(5) 0.030(4) 0.028(5) -0.006(3) -0.003(4) 0.003(3)
C34_2 0.052(6) 0.033(4) 0.039(6) -0.006(4) 0.001(4) -0.003(4)
C35_2 0.060(6) 0.032(4) 0.038(6) -0.003(4) -0.005(4) 0.001(4)
C36_2 0.037(5) 0.031(4) 0.053(6) -0.005(4) -0.003(4) 0.008(3)
O361_2 0.051(4) 0.037(3) 0.048(4) -0.013(3) 0.000(3) 0.002(3)
O362_2 0.050(4) 0.034(3) 0.056(5) -0.010(3) 0.001(3) -0.002(3)
C1_3 0.079(7) 0.040(5) 0.041(6) 0.005(4) -0.001(5) 0.007(5)
C6_3 0.060(6) 0.044(5) 0.044(6) 0.008(4) 0.005(5) 0.001(4)
C5_3 0.075(7) 0.044(5) 0.052(7) -0.001(5) -0.003(6) 0.017(5)
C4_3 0.068(7) 0.042(5) 0.041(6) 0.007(4) 0.002(5) 0.011(4)
C3_3 0.060(6) 0.046(5) 0.035(6) 0.005(4) 0.001(5) 0.002(4)
C2_3 0.062(6) 0.026(4) 0.035(5) 0.000(4) 0.002(4) 0.004(4)
F2_3 0.077(4) 0.046(3) 0.043(4) 0.005(2) 0.012(3) 0.002(3)
F4_3 0.084(5) 0.041(3) 0.071(5) 0.011(3) 0.008(4) 0.001(3)
F6_3 0.096(5) 0.050(3) 0.041(4) 0.003(3) 0.007(3) 0.012(3)
C10_3 0.058(7) 0.065(6) 0.043(7) 0.008(5) 0.008(5) 0.004(5)
C11_3 0.071(7) 0.047(5) 0.057(7) 0.011(5) 0.006(6) 0.004(5)
C12_3 0.076(8) 0.058(6) 0.050(7) 0.014(5) 0.005(6) 0.006(5)
C13_3 0.096(9) 0.070(7) 0.031(6) 0.012(5) -0.006(6) -0.024(6)
C14_3 0.092(10) 0.122(11) 0.048(8) 0.015(7) 0.013(7) 0.029(8)
C15_3 0.065(8) 0.070(7) 0.087(10) 0.020(7) 0.011(7) 0.009(6)
C16_3 0.090(10) 0.062(7) 0.048(8) 0.008(6) 0.001(7) -0.027(6)
O161_3 0.124(8) 0.048(4) 0.038(5) -0.002(3) 0.010(5) -0.003(4)
O162_3 0.090(7) 0.179(11) 0.078(8) 0.062(7) -0.019(6) -0.041(7)
C20_3 0.053(6) 0.033(4) 0.036(5) 0.010(4) 0.000(4) 0.005(4)
C21_3 0.056(6) 0.038(5) 0.039(6) 0.002(4) 0.002(5) -0.003(4)
C22_3 0.040(5) 0.034(4) 0.044(6) 0.007(4) 0.000(4) -0.002(3)
C23_3 0.050(5) 0.029(4) 0.039(5) 0.004(4) 0.001(4) 0.000(4)
C24_3 0.068(7) 0.050(6) 0.076(9) 0.020(5) 0.029(6) 0.016(5)
C25_3 0.057(7) 0.059(6) 0.068(8) 0.024(5) 0.013(6) 0.020(5)
C26_3 0.047(5) 0.024(4) 0.034(5) 0.005(3) 0.000(4) 0.001(3)
O262_3 0.055(4) 0.044(3) 0.049(4) 0.006(3) -0.010(3) -0.008(3)
O261_3 0.051(4) 0.051(4) 0.085(6) 0.014(4) 0.018(4) 0.002(3)
C30_3 0.081(8) 0.052(6) 0.052(7) 0.000(5) -0.005(6) 0.014(5)
C31_3 0.084(9) 0.057(6) 0.064(8) -0.002(6) -0.013(7) 0.009(6)
C32_3 0.077(8) 0.043(5) 0.082(9) -0.019(5) -0.032(7) 0.014(5)
C33_3 0.067(7) 0.047(5) 0.061(8) 0.001(5) -0.011(6) 0.009(5)
C34_3 0.086(9) 0.042(5) 0.063(8) -0.001(5) 0.007(7) 0.017(5)
C35_3 0.084(8) 0.053(6) 0.055(7) -0.002(5) -0.007(6) 0.016(5)
C36_3 0.063(7) 0.035(5) 0.050(6) 0.010(4) -0.008(5) 0.003(4)
O361_3 0.061(4) 0.048(4) 0.059(5) -0.003(3) -0.004(4) 0.005(3)
O362_3 0.069(5) 0.047(4) 0.065(5) 0.002(3) -0.019(4) -0.003(3)
C1_4 0.045(5) 0.034(4) 0.037(6) -0.003(4) -0.005(4) -0.002(4)
C6_4 0.060(6) 0.023(4) 0.025(5) 0.001(3) -0.008(4) -0.002(3)
C5_4 0.072(7) 0.029(4) 0.034(6) 0.005(4) -0.004(5) -0.001(4)
C4_4 0.067(6) 0.027(4) 0.043(6) -0.007(4) -0.008(5) 0.000(4)
C3_4 0.056(6) 0.035(4) 0.028(5) 0.004(3) -0.003(4) 0.006(4)
C2_4 0.052(6) 0.029(4) 0.047(6) -0.003(4) -0.001(4) 0.000(4)
F2_4 0.071(4) 0.035(3) 0.044(3) 0.005(2) 0.003(3) -0.003(2)
F4_4 0.057(3) 0.035(3) 0.040(3) 0.000(2) -0.004(3) -0.003(2)
F6_4 0.099(5) 0.036(3) 0.045(4) -0.006(2) -0.004(3) 0.001(3)
C10_4 0.061(6) 0.038(5) 0.029(5) 0.000(4) -0.007(4) 0.001(4)
C11_4 0.052(6) 0.039(5) 0.038(6) -0.002(4) -0.004(4) 0.001(4)
C12_4 0.046(5) 0.041(5) 0.045(6) 0.001(4) -0.005(4) 0.001(4)
C13_4 0.046(5) 0.025(4) 0.031(5) -0.003(3) 0.009(4) 0.006(3)
C14_4 0.046(5) 0.040(4) 0.031(5) -0.002(4) -0.006(4) -0.006(4)
C15_4 0.049(5) 0.029(4) 0.044(6) -0.007(4) -0.006(4) -0.003(4)
C16_4 0.059(6) 0.032(4) 0.036(5) -0.004(4) 0.004(5) 0.002(4)
O161_4 0.052(4) 0.039(3) 0.053(5) -0.006(3) 0.004(3) 0.000(3)
O162_4 0.052(4) 0.043(3) 0.055(5) -0.009(3) -0.011(3) 0.004(3)
C20_4 0.064(6) 0.030(4) 0.030(5) 0.003(3) 0.001(4) 0.005(4)
C21_4 0.096(10) 0.098(10) 0.062(9) -0.016(7) -0.006(8) 0.038(8)
C22_4 0.082(9) 0.105(10) 0.054(9) -0.002(7) -0.002(7) 0.026(8)
C23_4 0.038(5) 0.030(4) 0.032(5) 0.002(3) -0.004(4) 0.002(3)
C24_4 0.103(11) 0.102(10) 0.050(8) 0.005(7) 0.004(8) 0.030(8)
C25_4 0.121(13) 0.115(12) 0.061(10) 0.000(8) -0.001(9) 0.046(10)
C26_4 0.038(5) 0.036(4) 0.040(6) 0.002(4) -0.005(4) 0.000(4)
O262_4 0.051(4) 0.048(4) 0.046(4) -0.002(3) 0.003(3) 0.002(3)
O261_4 0.050(4) 0.046(3) 0.037(4) -0.001(3) 0.010(3) 0.008(3)
C30_4 0.060(6) 0.031(4) 0.039(6) 0.003(4) -0.004(5) -0.007(4)
C31_4 0.081(8) 0.031(5) 0.051(7) 0.004(4) -0.003(6) 0.001(4)
C32_4 0.071(7) 0.037(5) 0.044(6) 0.006(4) 0.002(5) 0.001(4)
C33_4 0.061(6) 0.026(4) 0.039(6) -0.003(4) -0.003(5) -0.003(4)
C34_4 0.055(6) 0.029(4) 0.043(6) 0.004(4) -0.006(5) -0.003(4)
C35_4 0.058(6) 0.031(4) 0.040(6) 0.002(4) -0.004(5) -0.003(4)
C36_4 0.042(5) 0.033(4) 0.044(6) 0.003(4) -0.010(4) 0.001(3)
O361_4 0.048(4) 0.039(3) 0.047(4) 0.006(3) -0.008(3) 0.002(3)
O362_4 0.050(4) 0.039(3) 0.050(4) 0.006(3) -0.001(3) 0.001(3)
C1_5 0.072(8) 0.051(6) 0.059(8) -0.012(5) 0.003(6) -0.005(5)
C6_5 0.065(7) 0.050(6) 0.052(7) -0.007(5) -0.005(5) -0.012(5)
C5_5 0.068(7) 0.041(5) 0.040(6) -0.009(4) -0.004(5) 0.004(4)
C4_5 0.061(7) 0.050(6) 0.046(6) -0.003(5) 0.003(5) 0.008(5)
C3_5 0.071(8) 0.059(7) 0.064(8) -0.023(6) -0.003(6) 0.005(5)
C2_5 0.072(8) 0.050(6) 0.074(9) -0.010(6) 0.005(7) -0.003(5)
F2_5 0.082(5) 0.063(4) 0.088(6) -0.028(4) 0.008(4) 0.000(3)
F4_5 0.088(5) 0.053(3) 0.058(4) -0.007(3) 0.007(4) -0.004(3)
F6_5 0.090(5) 0.062(4) 0.047(4) -0.007(3) 0.006(3) 0.003(3)
C10_5 0.053(6) 0.039(5) 0.075(9) -0.013(5) 0.000(6) -0.004(4)
C11_5 0.069(8) 0.069(8) 0.089(11) -0.011(7) 0.000(7) -0.008(6)
C12_5 0.098(10) 0.066(7) 0.051(8) -0.007(6) 0.015(7) -0.031(7)
C13_5 0.073(9) 0.067(8) 0.100(12) -0.009(7) 0.003(8) -0.012(6)
C14_5 0.078(9) 0.056(7) 0.114(12) 0.008(7) -0.014(9) -0.012(6)
C15_5 0.081(9) 0.049(6) 0.135(14) 0.016(7) -0.036(9) -0.015(6)
C16_5 0.107(13) 0.079(10) 0.095(13) 0.011(9) -0.024(10) -0.032(9)
O161_5 0.34(2) 0.099(8) 0.149(14) -0.040(9) 0.095(15) -0.112(12)
O162_5 0.089(8) 0.059(5) 0.219(16) 0.008(7) 0.021(9) 0.000(5)
C20_5 0.066(8) 0.070(7) 0.063(8) -0.022(6) 0.019(6) -0.001(6)
C21_5 0.083(10) 0.133(13) 0.118(14) -0.079(11) 0.052(10) -0.034(9)
C22_5 0.063(9) 0.175(16) 0.083(12) -0.026(11) 0.000(8) -0.022(10)
C23_5 0.059(7) 0.096(9) 0.062(9) -0.033(7) 0.004(6) -0.006(6)
C24_5 0.071(8) 0.074(7) 0.063(8) -0.022(6) 0.001(6) 0.008(6)
C25_5 0.073(7) 0.048(5) 0.054(7) -0.020(5) -0.005(6) 0.004(5)
C26_5 0.073(9) 0.106(10) 0.065(10) -0.016(8) -0.005(8) 0.014(8)
O262_5 0.077(7) 0.294(17) 0.093(9) -0.109(10) -0.026(7) 0.021(9)
O261_5 0.082(6) 0.052(4) 0.043(5) -0.002(3) 0.000(4) 0.008(4)
C30_5 0.051(6) 0.031(4) 0.042(6) 0.004(4) 0.004(4) -0.001(4)
C31_5 0.059(7) 0.068(7) 0.068(8) -0.029(6) 0.007(6) -0.011(5)
C32_5 0.055(7) 0.059(6) 0.072(8) -0.019(6) 0.000(6) -0.006(5)
C33_5 0.036(5) 0.034(4) 0.036(5) -0.001(4) -0.005(4) -0.002(3)
C34_5 0.041(5) 0.046(5) 0.028(5) -0.012(4) -0.004(4) 0.006(4)
C35_5 0.054(6) 0.040(5) 0.048(6) -0.007(4) -0.003(5) 0.005(4)
C36_5 0.048(6) 0.034(4) 0.032(5) 0.001(4) 0.006(4) -0.001(4)
O361_5 0.054(4) 0.050(4) 0.048(5) -0.006(3) -0.004(3) 0.001(3)
O362_5 0.045(4) 0.045(4) 0.094(6) -0.012(4) 0.014(4) 0.006(3)
C1_6 0.049(5) 0.035(4) 0.034(5) 0.001(4) 0.003(4) 0.003(3)
C6_6 0.059(6) 0.033(4) 0.037(6) -0.009(4) 0.005(4) 0.001(4)
C5_6 0.045(5) 0.025(4) 0.037(5) -0.001(3) 0.003(4) 0.004(3)
C4_6 0.043(5) 0.027(4) 0.038(5) 0.000(4) 0.001(4) 0.002(3)
C3_6 0.045(5) 0.040(5) 0.043(6) 0.001(4) 0.004(4) 0.005(4)
C2_6 0.056(6) 0.041(5) 0.038(6) 0.006(4) -0.005(5) 0.000(4)
F2_6 0.082(4) 0.039(3) 0.054(4) 0.007(3) -0.006(3) 0.002(3)
F4_6 0.080(4) 0.037(3) 0.042(3) -0.001(2) 0.007(3) 0.005(2)
F6_6 0.056(3) 0.034(2) 0.032(3) -0.002(2) 0.001(2) 0.006(2)
C10_6 0.057(6) 0.039(4) 0.035(5) -0.003(4) -0.008(5) 0.006(4)
C11A_6 0.067(11) 0.061(10) 0.034(8) -0.011(9) 0.003(7) -0.014(9)
C12A_6 0.059(10) 0.070(12) 0.048(9) 0.000(11) 0.000(8) -0.017(10)
C14A_6 0.069(10) 0.051(8) 0.037(8) -0.001(7) -0.010(7) -0.003(7)
C15A_6 0.058(9) 0.054(9) 0.029(7) -0.004(7) 0.004(6) -0.005(7)
C11B_6 0.067(11) 0.061(10) 0.034(8) -0.011(9) 0.003(7) -0.014(9)
C12B_6 0.059(10) 0.070(12) 0.048(9) 0.000(11) 0.000(8) -0.017(10)
C14B_6 0.069(10) 0.051(8) 0.037(8) -0.001(7) -0.010(7) -0.003(7)
C15B_6 0.058(9) 0.054(9) 0.029(7) -0.004(7) 0.004(6) -0.005(7)
C13_6 0.064(6) 0.041(5) 0.033(5) 0.005(4) 0.004(5) 0.001(4)
C16_6 0.057(6) 0.050(5) 0.026(5) 0.002(4) 0.001(4) -0.005(4)
O161_6 0.050(4) 0.053(4) 0.035(4) 0.000(3) 0.008(3) -0.007(3)
O162_6 0.050(4) 0.069(4) 0.042(4) 0.002(3) 0.003(3) -0.009(3)
C20_6 0.056(6) 0.022(4) 0.047(6) -0.001(4) -0.007(5) 0.005(3)
C21_6 0.058(6) 0.034(5) 0.060(7) 0.002(4) 0.001(5) 0.009(4)
C22_6 0.050(6) 0.039(5) 0.044(6) -0.006(4) -0.007(5) 0.001(4)
C23_6 0.046(5) 0.028(4) 0.052(6) -0.005(4) -0.013(5) 0.002(3)
C24_6 0.050(6) 0.043(5) 0.062(7) -0.012(5) -0.003(5) -0.009(4)
C25_6 0.046(5) 0.032(4) 0.060(7) -0.001(4) 0.007(5) -0.004(4)
C26_6 0.059(6) 0.039(5) 0.039(6) -0.004(4) -0.006(5) -0.002(4)
O262_6 0.049(4) 0.035(3) 0.049(4) -0.003(3) -0.005(3) 0.001(3)
O261_6 0.053(4) 0.040(3) 0.064(5) -0.011(3) -0.005(4) 0.000(3)
C30_6 0.073(7) 0.025(4) 0.038(6) 0.004(4) -0.005(5) -0.002(4)
C31_6 0.056(6) 0.044(5) 0.049(6) 0.021(4) -0.011(5) -0.009(4)
C32_6 0.057(6) 0.042(5) 0.049(6) 0.003(4) -0.001(5) -0.003(4)
C33_6 0.048(5) 0.033(4) 0.043(6) 0.009(4) -0.002(4) 0.004(4)
C34_6 0.057(6) 0.033(4) 0.043(6) 0.000(4) 0.000(5) 0.000(4)
C35_6 0.045(5) 0.043(5) 0.038(6) 0.003(4) -0.004(4) 0.002(4)
C36_6 0.066(7) 0.034(4) 0.038(6) 0.010(4) 0.009(5) -0.002(4)
O361_6 0.044(4) 0.037(3) 0.049(4) 0.002(3) -0.004(3) 0.003(3)
O362_6 0.060(5) 0.045(3) 0.065(5) 0.018(3) 0.001(4) 0.007(3)
C1_7 0.101(11) 0.065(8) 0.074(10) 0.008(7) 0.005(8) 0.019(7)
C6_7 0.116(10) 0.044(6) 0.046(7) 0.010(5) 0.004(7) 0.015(6)
C5_7 0.109(10) 0.053(6) 0.055(8) 0.009(5) 0.013(7) 0.022(6)
C4_7 0.089(9) 0.056(6) 0.048(7) 0.002(5) 0.003(6) 0.008(6)
C3_7 0.098(10) 0.056(7) 0.081(10) 0.014(6) 0.006(8) 0.011(6)
C2_7 0.106(11) 0.065(8) 0.083(11) 0.011(7) 0.031(9) 0.010(7)
F2_7 0.125(7) 0.077(5) 0.127(8) 0.031(5) 0.033(6) 0.016(5)
F4_7 0.103(5) 0.060(4) 0.056(4) 0.009(3) 0.010(4) 0.012(3)
F6_7 0.123(6) 0.061(4) 0.067(5) -0.001(3) 0.013(5) 0.017(4)
C10_7 0.090(10) 0.067(7) 0.063(9) 0.026(6) 0.005(7) -0.001(6)
C11_7 0.107(13) 0.111(12) 0.102(14) 0.008(10) 0.015(11) 0.023(10)
C12_7 0.089(10) 0.095(10) 0.076(11) 0.034(8) 0.005(8) 0.009(8)
C13_7 0.067(8) 0.059(6) 0.061(8) 0.020(5) 0.005(6) 0.005(5)
C14_7 0.070(7) 0.059(6) 0.048(7) 0.016(5) 0.002(6) 0.005(5)
C15_7 0.081(8) 0.057(6) 0.058(8) 0.011(5) 0.007(6) 0.010(6)
C16_7 0.085(9) 0.044(6) 0.073(9) 0.009(6) -0.012(8) 0.008(6)
O161_7 0.116(8) 0.074(6) 0.094(8) 0.023(5) -0.006(7) 0.000(5)
O162_7 0.074(6) 0.064(5) 0.047(5) 0.003(3) 0.014(4) 0.003(4)
C20_7 0.082(9) 0.055(7) 0.084(10) 0.008(7) 0.025(8) 0.010(6)
C21_7 0.089(10) 0.081(9) 0.084(11) 0.013(7) 0.022(8) 0.011(7)
C22_7 0.088(11) 0.075(9) 0.115(14) 0.007(9) 0.032(10) 0.016(8)
C23_7 0.090(9) 0.039(6) 0.077(10) 0.001(6) 0.007(8) 0.010(6)
C24_7 0.123(13) 0.066(8) 0.107(13) -0.010(8) 0.010(11) 0.012(8)
C25_7 0.128(14) 0.061(8) 0.123(16) -0.030(9) -0.001(12) 0.032(8)
C26_7 0.076(10) 0.051(7) 0.125(14) -0.003(7) 0.035(9) 0.008(6)
O262_7 0.112(9) 0.064(6) 0.169(12) -0.005(6) 0.037(8) 0.022(5)
O261_7 0.058(5) 0.078(6) 0.129(10) -0.030(6) 0.011(6) -0.015(4)
C30_7 0.066(7) 0.053(6) 0.043(6) 0.002(5) 0.006(5) 0.017(5)
C31_7 0.095(10) 0.063(7) 0.062(8) 0.021(6) 0.023(7) 0.016(6)
C32_7 0.064(7) 0.062(7) 0.088(10) 0.018(6) 0.008(7) 0.023(6)
C33_7 0.059(6) 0.044(5) 0.037(6) 0.007(4) 0.002(5) 0.004(4)
C34_7 0.056(6) 0.036(4) 0.039(6) 0.006(4) 0.010(5) 0.000(4)
C35_7 0.061(7) 0.043(5) 0.051(7) 0.007(5) -0.003(5) -0.004(4)
C36_7 0.039(5) 0.026(4) 0.043(6) -0.005(4) 0.003(4) 0.006(3)
O361_7 0.055(4) 0.042(3) 0.043(4) 0.006(3) -0.003(3) -0.004(3)
O362_7 0.049(4) 0.050(4) 0.065(5) 0.006(3) 0.009(4) -0.001(3)
C1_8 0.081(8) 0.048(6) 0.040(6) 0.004(4) -0.004(6) 0.001(5)
C6_8 0.071(7) 0.045(5) 0.047(7) -0.003(5) 0.001(5) 0.001(5)
C5_8 0.065(7) 0.040(5) 0.050(7) -0.005(4) 0.008(5) -0.002(4)
C4_8 0.073(8) 0.059(6) 0.056(8) 0.012(5) -0.004(6) 0.003(5)
C3_8 0.095(9) 0.037(5) 0.052(7) -0.002(5) 0.000(6) -0.011(5)
C2_8 0.079(8) 0.047(6) 0.054(7) 0.010(5) -0.007(6) -0.007(5)
F2_8 0.096(5) 0.047(3) 0.050(4) -0.001(3) -0.009(3) -0.006(3)
F4_8 0.086(5) 0.060(4) 0.058(4) -0.003(3) -0.001(4) -0.004(3)
F6_8 0.101(5) 0.042(3) 0.074(5) 0.006(3) -0.015(4) -0.003(3)
C10_8 0.058(6) 0.044(5) 0.053(7) -0.002(5) -0.005(5) -0.003(4)
C11_8 0.066(7) 0.045(5) 0.042(6) 0.000(4) -0.002(5) -0.002(4)
C12_8 0.050(6) 0.043(5) 0.037(6) 0.012(4) 0.003(4) 0.000(4)
C13_8 0.050(6) 0.045(5) 0.032(5) 0.008(4) -0.001(4) -0.014(4)
C14_8 0.064(7) 0.049(5) 0.049(7) 0.010(5) -0.002(5) -0.018(5)
C15_8 0.055(6) 0.056(6) 0.050(7) 0.008(5) -0.001(5) -0.009(5)
C16_8 0.047(6) 0.037(5) 0.047(6) -0.001(4) -0.006(5) -0.008(4)
O161_8 0.054(4) 0.043(3) 0.045(4) 0.003(3) 0.006(3) -0.004(3)
O162_8 0.051(4) 0.042(3) 0.074(6) 0.009(3) -0.004(4) -0.005(3)
C20_8 0.077(8) 0.061(6) 0.046(7) 0.012(5) -0.006(6) -0.004(6)
C21_8 0.073(7) 0.056(6) 0.040(6) 0.008(5) -0.003(5) 0.000(5)
C22_8 0.069(7) 0.070(7) 0.043(7) 0.012(5) -0.003(6) -0.005(5)
C23_8 0.054(6) 0.044(5) 0.050(7) 0.008(4) -0.001(5) 0.007(4)
C24_8 0.086(10) 0.117(12) 0.091(13) 0.039(10) -0.023(9) -0.031(9)
C25_8 0.061(8) 0.112(11) 0.106(14) 0.047(10) -0.004(8) -0.017(7)
C26_8 0.091(9) 0.044(5) 0.052(7) 0.009(5) 0.034(7) 0.012(6)
O262_8 0.092(7) 0.055(4) 0.058(6) -0.003(4) -0.004(5) -0.001(4)
O261_8 0.088(7) 0.095(6) 0.075(7) 0.029(5) 0.028(5) 0.028(5)
C30_8 0.076(8) 0.050(6) 0.067(8) 0.007(5) -0.004(7) -0.006(5)
C31_8 0.085(9) 0.064(7) 0.082(10) -0.013(7) 0.014(8) -0.026(6)
C32_8 0.080(9) 0.070(8) 0.095(11) -0.016(7) 0.023(8) -0.011(6)
C33_8 0.061(7) 0.042(5) 0.077(9) 0.003(5) -0.003(6) -0.008(5)
C34_8 0.059(7) 0.047(6) 0.080(9) 0.006(5) 0.007(6) -0.010(5)
C35_8 0.070(7) 0.055(6) 0.058(8) 0.000(5) 0.005(6) -0.016(5)
C36_8 0.074(8) 0.043(6) 0.082(10) -0.004(6) -0.010(7) -0.010(5)
O361_8 0.071(5) 0.050(4) 0.089(7) 0.006(4) -0.016(5) -0.013(4)
O362_8 0.101(7) 0.054(4) 0.094(8) -0.005(4) 0.018(6) -0.004(4)
C1_9 0.091(9) 0.058(7) 0.051(7) 0.015(5) 0.013(6) 0.009(6)
C6_9 0.105(10) 0.053(6) 0.054(8) 0.022(5) 0.000(7) -0.009(6)
C5_9 0.107(10) 0.054(7) 0.056(8) 0.009(5) 0.000(7) 0.016(6)
C4_9 0.096(9) 0.053(6) 0.035(6) 0.008(5) -0.004(6) 0.013(6)
C3_9 0.073(7) 0.053(6) 0.045(7) 0.013(5) 0.008(5) 0.010(5)
C2_9 0.080(8) 0.049(6) 0.052(7) 0.006(5) 0.000(6) -0.001(5)
F2_9 0.088(5) 0.042(3) 0.047(4) 0.004(3) 0.001(3) 0.001(3)
F4_9 0.121(6) 0.052(4) 0.076(5) 0.011(3) 0.004(5) 0.001(4)
F6_9 0.084(4) 0.047(3) 0.051(4) -0.002(3) -0.003(3) 0.006(3)
C10_9 0.075(8) 0.054(6) 0.046(7) 0.010(5) -0.003(6) -0.004(5)
C11_9 0.073(7) 0.042(5) 0.043(6) 0.011(4) 0.002(5) 0.008(5)
C12_9 0.056(6) 0.041(5) 0.057(7) 0.002(4) 0.003(5) 0.007(4)
C13_9 0.063(6) 0.036(5) 0.044(6) 0.009(4) -0.003(5) 0.007(4)
C14_9 0.074(8) 0.069(7) 0.071(9) 0.024(6) -0.007(7) 0.004(6)
C15_9 0.057(7) 0.069(7) 0.066(9) 0.014(6) 0.011(6) 0.015(5)
C16_9 0.061(7) 0.034(5) 0.043(6) 0.001(4) -0.006(5) -0.001(4)
O161_9 0.060(5) 0.059(4) 0.041(4) 0.006(3) 0.005(4) 0.005(3)
O162_9 0.061(5) 0.051(4) 0.060(5) 0.009(3) -0.004(4) 0.003(3)
C20_9 0.080(7) 0.034(5) 0.036(6) 0.000(4) 0.000(5) 0.008(4)
C21_9 0.070(7) 0.040(5) 0.047(6) 0.003(4) 0.010(5) 0.005(4)
C22_9 0.059(6) 0.038(5) 0.034(5) -0.001(4) 0.004(4) 0.008(4)
C23_9 0.052(6) 0.033(4) 0.041(6) 0.010(4) -0.006(4) 0.004(4)
C24_9 0.044(5) 0.045(5) 0.050(6) 0.001(4) -0.002(5) 0.006(4)
C25_9 0.070(7) 0.055(6) 0.044(7) 0.005(5) -0.001(5) 0.012(5)
C26_9 0.045(5) 0.037(5) 0.040(6) 0.003(4) -0.009(4) 0.003(4)
O262_9 0.038(3) 0.038(3) 0.036(4) 0.006(3) -0.003(3) 0.007(2)
O261_9 0.051(4) 0.042(3) 0.053(5) 0.000(3) 0.000(3) -0.005(3)
C30A_9 0.049(9) 0.045(6) 0.056(8) 0.007(6) -0.006(7) 0.003(7)
C31A_9 0.054(6) 0.047(7) 0.045(10) 0.005(7) 0.002(8) 0.004(5)
C32A_9 0.052(6) 0.046(6) 0.050(9) 0.004(7) 0.002(8) 0.003(5)
C33A_9 0.055(7) 0.044(6) 0.054(9) 0.005(7) 0.006(7) 0.001(5)
C36A_9 0.067(9) 0.070(7) 0.064(9) -0.011(7) 0.008(7) 0.003(7)
O36A_9 0.081(7) 0.068(6) 0.086(8) -0.015(6) 0.007(6) -0.008(5)
O37A_9 0.085(7) 0.057(5) 0.086(7) -0.007(5) 0.013(6) 0.008(5)
C34A_9 0.053(8) 0.047(6) 0.052(8) 0.008(6) 0.003(6) 0.010(6)
C35A_9 0.067(10) 0.068(8) 0.071(9) -0.002(7) -0.003(7) -0.001(7)
C30B_9 0.049(9) 0.045(6) 0.056(8) 0.007(6) -0.006(7) 0.003(7)
C31B_9 0.054(6) 0.047(7) 0.045(10) 0.005(7) 0.002(8) 0.004(5)
C32B_9 0.052(6) 0.046(6) 0.050(9) 0.004(7) 0.002(8) 0.003(5)
C33B_9 0.055(7) 0.044(6) 0.054(9) 0.005(7) 0.006(7) 0.001(5)
C36B_9 0.067(9) 0.070(7) 0.064(9) -0.011(7) 0.008(7) 0.003(7)
O36B_9 0.081(7) 0.068(6) 0.086(8) -0.015(6) 0.007(6) -0.008(5)
O37B_9 0.085(7) 0.057(5) 0.086(7) -0.007(5) 0.013(6) 0.008(5)
C34B_9 0.053(8) 0.047(6) 0.052(8) 0.008(6) 0.003(6) 0.010(6)
C35B_9 0.067(10) 0.068(8) 0.071(9) -0.002(7) -0.003(7) -0.001(7)
O1_10 0.086(7) 0.092(6) 0.099(8) -0.019(5) -0.038(6) -0.003(5)
O2_10 0.087(7) 0.116(8) 0.101(9) -0.020(6) 0.046(6) -0.003(6)
C1_10 0.040(5) 0.049(5) 0.052(7) -0.010(5) 0.000(5) -0.003(4)
C2_10 0.095(10) 0.087(9) 0.066(10) -0.017(7) -0.002(8) 0.002(7)
O1_11 0.059(6) 0.119(8) 0.097(9) -0.031(6) -0.017(5) -0.007(5)
O2_11 0.082(7) 0.096(6) 0.109(9) -0.012(6) 0.018(6) 0.024(5)
C1_11 0.043(6) 0.032(4) 0.045(6) -0.008(4) -0.005(4) 0.001(4)
C2_11 0.084(9) 0.081(9) 0.075(10) -0.013(7) 0.010(8) -0.001(7)
O1_12 0.104(8) 0.079(6) 0.112(9) -0.003(5) 0.025(7) -0.015(5)
O2_12 0.054(5) 0.092(6) 0.083(7) 0.008(5) -0.021(5) 0.023(4)
C1_12 0.044(6) 0.035(5) 0.047(6) 0.006(4) -0.006(5) 0.005(4)
C2_12 0.085(9) 0.077(8) 0.075(10) 0.004(7) 0.013(8) -0.011(7)
O1_13 0.331(18) 0.120(9) 0.083(9) -0.002(7) -0.007(10) -0.015(10)
C1_13 0.341(18) 0.153(10) 0.094(10) -0.002(8) -0.001(11) -0.013(11)
C2_13 0.342(19) 0.145(11) 0.089(11) 0.013(9) 0.003(12) -0.008(12)
C3_13 0.336(19) 0.155(12) 0.108(11) 0.019(10) 0.013(12) -0.004(12)
C4_13 0.329(19) 0.170(12) 0.121(11) 0.005(10) 0.011(12) -0.006(12)
N1_13 0.329(18) 0.173(11) 0.111(10) 0.002(9) 0.009(11) -0.012(11)
C5_13 0.32(3) 0.164(17) 0.122(17) 0.025(14) -0.005(18) -0.022(17)
O1_14 0.281(17) 0.193(12) 0.133(13) 0.014(10) -0.007(12) -0.049(12)
C1_14 0.289(17) 0.212(14) 0.165(14) -0.002(11) 0.007(12) -0.050(12)
C2_14 0.292(19) 0.228(15) 0.175(16) -0.007(12) -0.005(14) -0.047(14)
C3_14 0.295(19) 0.229(16) 0.204(16) -0.005(13) -0.014(14) -0.061(14)
C4_14 0.292(19) 0.234(16) 0.200(16) -0.018(13) -0.006(14) -0.051(14)
N1_14 0.289(18) 0.219(15) 0.183(15) -0.010(12) 0.013(13) -0.051(13)
C5_14 0.27(3) 0.29(2) 0.20(2) -0.01(2) 0.01(2) 0.00(2)
O1_15 0.066(4) 0.044(3) 0.051(4) -0.001(3) -0.003(3) -0.002(3)
C1_15 0.085(7) 0.055(6) 0.070(7) 0.000(5) -0.022(6) -0.011(5)
C2_15 0.092(8) 0.070(7) 0.081(8) -0.006(7) -0.010(7) -0.001(6)
C3_15 0.108(9) 0.063(7) 0.100(10) -0.006(7) -0.015(8) 0.003(7)
C4_15 0.107(9) 0.061(6) 0.101(9) -0.002(7) -0.034(7) -0.009(7)
N1_15 0.095(7) 0.056(5) 0.083(8) 0.006(5) -0.029(6) -0.006(5)
C5_15 0.110(14) 0.126(14) 0.154(18) 0.017(13) -0.012(14) -0.006(12)
O1_16 0.066(4) 0.044(3) 0.051(4) -0.001(3) -0.003(3) -0.002(3)
C1_16 0.082(12) 0.047(11) 0.051(11) -0.003(10) -0.003(11) 0.003(10)
C2_16 0.085(16) 0.043(14) 0.045(15) -0.002(13) -0.003(14) 0.003(13)
C3_16 0.089(17) 0.051(15) 0.049(16) -0.003(14) -0.003(15) 0.003(14)
C4_16 0.093(17) 0.054(15) 0.056(16) -0.005(14) -0.004(15) 0.006(14)
N1_16 0.092(15) 0.051(13) 0.056(14) -0.008(12) -0.003(13) 0.005(13)
C5_16 0.10(3) 0.05(2) 0.07(3) -0.02(2) -0.01(2) 0.04(2)
O1_17 0.077(5) 0.043(3) 0.059(5) -0.004(3) 0.010(4) -0.005(3)
C1_17 0.093(7) 0.060(5) 0.080(7) 0.002(5) 0.029(6) -0.007(5)
C2_17 0.110(8) 0.086(7) 0.096(8) 0.025(7) 0.023(7) 0.012(7)
C3_17 0.131(9) 0.088(7) 0.122(10) 0.014(7) 0.013(8) 0.017(7)
C4_17 0.121(9) 0.083(7) 0.129(10) 0.007(7) 0.039(8) 0.002(7)
N1_17 0.120(8) 0.071(6) 0.111(8) -0.011(6) 0.039(7) -0.001(6)
C5_17 0.154(16) 0.166(15) 0.142(17) -0.034(13) 0.035(14) -0.018(13)
O1_18 0.169(9) 0.097(7) 0.064(6) 0.015(5) 0.007(7) 0.022(6)
C1_18 0.165(10) 0.164(9) 0.094(9) 0.033(8) 0.015(8) 0.034(8)
C2_18 0.170(12) 0.179(11) 0.118(11) 0.055(9) 0.022(10) 0.033(10)
C3_18 0.188(13) 0.208(12) 0.147(12) 0.042(10) 0.011(11) 0.021(11)
C4_18 0.185(13) 0.205(12) 0.145(12) 0.046(10) 0.011(11) 0.019(11)
N1_18 0.184(11) 0.198(11) 0.126(10) 0.028(9) 0.021(9) 0.023(9)
C5_18 0.186(19) 0.206(18) 0.155(18) -0.070(15) 0.013(16) -0.029(16)
O1_19 0.139(8) 0.102(7) 0.060(6) -0.005(5) 0.011(6) -0.008(6)
C1_19 0.138(8) 0.108(7) 0.067(7) 0.000(6) 0.013(7) 0.015(7)
C2_19 0.150(10) 0.115(8) 0.072(8) 0.000(7) 0.015(8) 0.019(8)
C3_19 0.140(10) 0.128(9) 0.084(9) 0.001(7) 0.017(8) 0.009(8)
C4_19 0.139(10) 0.122(9) 0.077(8) 0.005(7) 0.016(8) 0.005(8)
N1_19 0.134(8) 0.108(7) 0.083(7) -0.006(6) 0.015(7) 0.016(7)
C5_19 0.141(14) 0.106(11) 0.099(12) 0.018(9) 0.014(11) 0.022(10)
O1_20 0.065(4) 0.038(3) 0.051(4) -0.005(3) -0.011(3) 0.000(3)
C1_20 0.091(9) 0.057(7) 0.075(8) -0.004(7) -0.031(7) 0.002(6)
C2_20 0.104(11) 0.074(9) 0.100(11) 0.001(8) -0.032(10) -0.003(8)
C3_20 0.109(11) 0.072(8) 0.115(11) 0.000(8) -0.034(10) 0.001(8)
C4_20 0.106(11) 0.066(8) 0.101(11) -0.003(8) -0.034(9) 0.008(8)
N1_20 0.106(10) 0.068(8) 0.088(9) 0.000(7) -0.033(8) 0.007(7)
C5_20 0.114(18) 0.127(16) 0.095(17) -0.013(13) 0.007(15) 0.004(14)
O1_21 0.065(4) 0.038(3) 0.051(4) -0.005(3) -0.011(3) 0.000(3)
C1_21 0.069(10) 0.032(8) 0.048(9) -0.009(8) -0.011(9) -0.003(8)
C2_21 0.060(12) 0.029(10) 0.043(12) -0.004(9) -0.010(10) -0.003(10)
C3_21 0.074(13) 0.033(11) 0.047(12) -0.012(9) -0.006(11) -0.003(10)
C4_21 0.081(14) 0.031(10) 0.050(12) -0.017(9) -0.006(11) -0.001(10)
N1_21 0.081(12) 0.036(10) 0.051(11) -0.014(8) -0.006(10) -0.006(9)
C5_21 0.09(2) 0.064(18) 0.039(17) 0.005(14) 0.013(16) -0.041(16)
O1_22 0.070(5) 0.043(3) 0.051(4) 0.003(3) -0.007(4) 0.005(3)
C1_22 0.119(8) 0.080(6) 0.092(7) 0.015(6) -0.043(6) -0.006(6)
C2_22 0.139(9) 0.093(8) 0.117(9) 0.004(7) -0.064(8) 0.013(7)
C3_22 0.150(10) 0.108(8) 0.143(10) -0.002(8) -0.059(9) -0.004(8)
C4_22 0.161(11) 0.107(8) 0.126(10) 0.008(8) -0.043(9) -0.013(9)
N1_22 0.152(10) 0.115(8) 0.114(9) 0.011(7) -0.037(8) -0.014(7)
C5_22 0.191(19) 0.173(17) 0.124(16) 0.026(13) -0.018(15) -0.017(15)
O1_23 0.245(14) 0.120(8) 0.067(8) 0.002(6) -0.015(9) 0.017(9)
C1_23 0.273(14) 0.155(10) 0.117(10) -0.002(8) -0.002(10) 0.006(10)
C2_23 0.281(16) 0.166(12) 0.129(12) 0.004(10) 0.002(12) -0.006(12)
C3_23 0.282(17) 0.178(13) 0.145(13) -0.007(11) 0.013(13) 0.004(12)
C4_23 0.280(16) 0.186(13) 0.143(12) -0.008(11) 0.014(12) 0.009(12)
N1_23 0.274(15) 0.171(11) 0.137(11) 0.000(9) 0.004(11) 0.005(11)
C5_23 0.26(2) 0.202(19) 0.149(18) 0.015(16) 0.021(19) -0.010(18)
O1_24 0.159(10) 0.148(9) 0.085(8) -0.018(6) 0.013(7) -0.030(8)
C1_24 0.149(11) 0.160(12) 0.096(10) -0.019(9) 0.020(9) -0.033(10)
C2_24 0.152(13) 0.161(14) 0.110(13) -0.014(12) 0.017(12) -0.027(12)
C3_24 0.162(14) 0.167(14) 0.122(13) -0.012(12) 0.021(12) -0.026(12)
C4_24 0.157(14) 0.167(14) 0.121(13) -0.017(11) 0.018(12) -0.034(12)
N1_24 0.150(13) 0.171(13) 0.109(12) -0.024(10) 0.015(10) -0.031(11)
C5_24 0.15(2) 0.20(2) 0.13(2) -0.014(19) 0.019(19) -0.003(19)
O1_25 0.159(10) 0.148(9) 0.085(8) -0.018(6) 0.013(7) -0.030(8)
C1_25 0.164(15) 0.148(14) 0.086(13) -0.023(12) 0.012(12) -0.029(13)
C2_25 0.169(18) 0.150(17) 0.089(16) -0.027(15) 0.011(15) -0.030(16)
C3_25 0.173(19) 0.152(18) 0.090(17) -0.031(16) 0.009(17) -0.023(17)
C4_25 0.170(19) 0.148(18) 0.089(17) -0.028(15) 0.011(16) -0.020(17)
N1_25 0.167(18) 0.145(17) 0.090(16) -0.027(14) 0.009(15) -0.022(15)
C5_25 0.16(3) 0.15(3) 0.10(3) -0.02(3) -0.01(3) -0.01(3)
O1_26 0.084(5) 0.035(3) 0.053(4) 0.005(3) 0.008(4) 0.012(3)
C1_26 0.101(10) 0.061(8) 0.079(10) -0.004(8) 0.017(9) -0.003(8)
C2_26 0.118(13) 0.080(11) 0.098(13) -0.006(10) 0.007(11) -0.008(10)
C3_26 0.126(14) 0.080(11) 0.104(13) -0.010(10) 0.009(12) -0.004(11)
C4_26 0.122(14) 0.081(11) 0.096(13) 0.002(10) 0.016(12) -0.007(11)
N1_26 0.108(12) 0.075(9) 0.085(12) 0.007(9) 0.021(10) 0.003(9)
C5_26 0.15(2) 0.16(2) 0.12(2) 0.036(19) 0.03(2) 0.013(19)
O1_27 0.084(5) 0.035(3) 0.053(4) 0.005(3) 0.008(4) 0.012(3)
C1_27 0.076(9) 0.051(8) 0.055(9) 0.002(7) 0.021(8) 0.006(7)
C2_27 0.086(12) 0.063(10) 0.062(12) 0.009(9) 0.021(10) 0.004(9)
C3_27 0.078(12) 0.061(10) 0.062(11) 0.011(9) 0.016(10) 0.004(9)
C4_27 0.078(12) 0.067(10) 0.070(12) -0.008(9) 0.009(10) 0.003(9)
N1_27 0.082(11) 0.072(10) 0.070(11) -0.009(8) 0.014(9) 0.001(8)
C5_27 0.077(17) 0.088(17) 0.09(2) -0.014(15) 0.031(15) 0.014(14)
O1_28 0.074(5) 0.042(3) 0.057(5) 0.001(3) -0.011(4) 0.003(3)
C1_28 0.096(10) 0.069(8) 0.074(10) 0.018(8) -0.035(8) -0.014(8)
C2_28 0.105(12) 0.083(11) 0.087(12) 0.027(10) -0.054(10) -0.021(10)
C3_28 0.117(14) 0.096(12) 0.097(13) 0.027(10) -0.056(11) -0.027(11)
C4_28 0.123(13) 0.105(12) 0.103(13) 0.030(11) -0.048(11) -0.037(11)
N1_28 0.116(12) 0.087(11) 0.095(12) 0.036(9) -0.042(10) -0.033(10)
C5_28 0.15(2) 0.15(2) 0.14(2) 0.02(2) -0.02(2) -0.03(2)
O1_29 0.074(5) 0.042(3) 0.057(5) 0.001(3) -0.011(4) 0.003(3)
C1_29 0.101(10) 0.050(7) 0.066(9) 0.000(7) -0.022(8) -0.004(7)
C2_29 0.113(12) 0.044(8) 0.074(11) 0.003(8) -0.013(10) -0.002(9)
C3_29 0.117(13) 0.047(9) 0.084(12) 0.007(9) -0.019(11) 0.007(9)
C4_29 0.121(12) 0.051(9) 0.088(12) 0.009(9) -0.026(10) 0.003(9)
N1_29 0.115(12) 0.061(8) 0.082(11) 0.007(8) -0.025(9) -0.002(8)
C5_29 0.17(2) 0.115(19) 0.13(2) -0.005(18) 0.00(2) 0.021(18)
O1_30 0.18(2) 0.110(13) 0.091(14) -0.037(11) -0.032(14) 0.031(13)
C1_30 0.174(16) 0.101(11) 0.085(12) -0.033(10) 0.038(12) -0.005(11)
C2_30 0.167(17) 0.097(12) 0.078(13) -0.028(10) 0.045(12) -0.014(11)
C3_30 0.171(17) 0.114(13) 0.096(13) -0.026(11) 0.048(13) -0.015(12)
C4_30 0.174(17) 0.114(13) 0.108(13) -0.020(11) 0.038(13) -0.017(12)
N1_30 0.177(16) 0.112(11) 0.103(12) -0.028(10) 0.032(12) -0.007(11)
C5_30 0.19(2) 0.14(2) 0.11(2) -0.033(17) 0.05(2) 0.013(19)
O1_31 0.068(9) 0.077(9) 0.085(11) -0.017(8) 0.005(8) -0.012(7)
C1_31 0.077(9) 0.054(7) 0.062(9) -0.011(7) 0.012(8) -0.014(7)
C2_31 0.088(10) 0.066(8) 0.072(10) -0.009(8) 0.019(8) -0.020(8)
C3_31 0.091(10) 0.075(9) 0.078(10) 0.012(8) 0.004(9) -0.023(8)
C4_31 0.092(10) 0.060(8) 0.072(10) 0.003(8) 0.000(9) -0.006(8)
N1_31 0.065(8) 0.052(7) 0.051(8) -0.005(6) 0.005(6) -0.016(6)
C5_31 0.060(10) 0.039(8) 0.054(11) -0.003(8) 0.016(9) -0.002(7)
O1_32 0.148(17) 0.145(14) 0.119(15) 0.010(12) -0.004(13) -0.007(13)
C1_32 0.139(13) 0.143(12) 0.100(12) 0.005(11) 0.038(11) 0.001(11)
C2_32 0.129(14) 0.150(13) 0.096(13) 0.001(11) 0.044(11) 0.006(11)
C3_32 0.136(14) 0.160(13) 0.105(13) 0.010(11) 0.045(11) 0.003(12)
C4_32 0.141(14) 0.151(13) 0.108(13) 0.013(11) 0.044(12) 0.000(12)
N1_32 0.146(13) 0.146(12) 0.115(12) 0.008(10) 0.032(11) -0.010(10)
C5_32 0.17(2) 0.17(2) 0.16(2) -0.031(19) 0.02(2) -0.047(18)
O1_33 0.128(13) 0.071(9) 0.075(11) 0.026(8) -0.004(10) 0.024(9)
C1_33 0.104(10) 0.061(8) 0.080(10) -0.008(8) 0.002(9) 0.031(7)
C2_33 0.119(12) 0.067(9) 0.092(11) -0.001(9) 0.010(10) 0.029(9)
C3_33 0.119(12) 0.067(9) 0.093(12) -0.006(9) 0.011(10) 0.021(9)
C4_33 0.105(11) 0.058(8) 0.086(11) 0.009(8) 0.011(9) 0.005(8)
N1_33 0.100(10) 0.048(7) 0.073(9) 0.005(7) 0.010(8) 0.018(6)
C5_33 0.094(14) 0.026(8) 0.111(16) 0.017(10) 0.024(13) 0.011(8)
O1_34 0.130(10) 0.132(10) 0.123(11) -0.024(8) 0.004(8) -0.006(8)
C1_34 0.111(8) 0.133(9) 0.085(8) -0.012(8) -0.003(8) -0.006(8)
C2_34 0.096(8) 0.122(9) 0.070(8) -0.010(7) 0.006(7) -0.003(7)
C3_34 0.115(9) 0.134(9) 0.087(9) -0.006(8) 0.000(8) 0.000(8)
C4_34 0.132(9) 0.147(9) 0.093(9) -0.012(8) -0.003(8) -0.001(9)
N1_34 0.128(8) 0.143(9) 0.090(8) -0.009(7) -0.002(7) -0.001(8)
C5_34 0.117(13) 0.181(16) 0.093(13) -0.038(12) -0.002(11) -0.004(12)
O1_35 0.177(13) 0.170(13) 0.144(13) 0.029(11) -0.006(11) -0.021(11)
C1_35 0.139(9) 0.165(12) 0.124(11) 0.005(10) 0.012(10) -0.017(10)
C2_35 0.143(10) 0.162(12) 0.127(11) -0.001(10) 0.011(10) -0.014(10)
C3_35 0.162(10) 0.172(12) 0.133(11) -0.004(11) 0.013(11) -0.016(11)
C4_35 0.169(10) 0.186(12) 0.133(11) -0.001(11) 0.010(11) -0.012(11)
N1_35 0.155(9) 0.180(11) 0.128(11) 0.005(10) 0.011(10) -0.018(10)
C5_35 0.176(18) 0.25(2) 0.135(18) 0.021(17) -0.001(17) -0.013(17)
O1_36 0.115(9) 0.135(9) 0.119(10) -0.022(8) -0.012(7) 0.014(7)
C1_36 0.111(8) 0.134(9) 0.092(9) -0.002(8) -0.003(8) 0.016(8)
C2_36 0.108(9) 0.138(9) 0.088(9) 0.002(8) -0.004(8) 0.015(8)
C3_36 0.115(9) 0.142(9) 0.099(9) -0.004(9) 0.001(8) 0.019(8)
C4_36 0.128(9) 0.146(10) 0.111(10) -0.005(9) -0.004(9) 0.017(9)
N1_36 0.120(8) 0.151(9) 0.099(9) -0.014(8) -0.004(8) 0.014(8)
C5_36 0.142(15) 0.169(16) 0.124(16) -0.019(14) -0.031(14) 0.015(13)

loop_
_atom_type_symbol
_atom_type_description
_atom_type_scat_dispersion_real
_atom_type_scat_dispersion_imag
_atom_type_scat_source
C C 0.0009 0.0008 'International Tables Vol C Tables 4.2.6.8 and 6.1.1.4'
O O 0.0043 0.0028 'International Tables Vol C Tables 4.2.6.8 and 6.1.1.4'
F F 0.0073 0.0048 'International Tables Vol C Tables 4.2.6.8 and 6.1.1.4'
Ca Ca 0.1357 0.1560 'International Tables Vol C Tables 4.2.6.8 and 6.1.1.4'
N N 0.0022 0.0016 'International Tables Vol C Tables 4.2.6.8 and 6.1.1.4'
H H 0.0000 0.0000 'International Tables Vol C Tables 4.2.6.8 and 6.1.1.4'

loop_
_geom_angle_atom_site_label_1
_geom_angle_atom_site_label_2
_geom_angle_atom_site_label_3
_geom_angle
_geom_angle_site_symmetry_1
_geom_angle_site_symmetry_3
_geom_angle_publ_flag
O37A_9 Ca1 O161_5 77.5(7) . 2_664 ?
O37A_9 Ca1 O362_7 96.8(5) . . ?
O161_5 Ca1 O362_7 172.1(5) 2_664 . ?
O37A_9 Ca1 O1_13 80.0(6) . . ?
O161_5 Ca1 O1_13 93.9(5) 2_664 . ?
O362_7 Ca1 O1_13 90.3(5) . . ?
O37A_9 Ca1 O162_8 152.8(5) . . ?
O161_5 Ca1 O162_8 83.0(5) 2_664 . ?
O362_7 Ca1 O162_8 104.2(2) . . ?
O1_13 Ca1 O162_8 82.8(5) . . ?
O161_5 Ca1 O37B_9 100.8(6) 2_664 . ?
O362_7 Ca1 O37B_9 72.0(4) . . ?
O1_13 Ca1 O37B_9 96.8(6) . . ?
O162_8 Ca1 O37B_9 176.2(4) . . ?
O37A_9 Ca1 O1_10 93.1(5) . 2_665 ?
O161_5 Ca1 O1_10 103.2(4) 2_664 2_665 ?
O362_7 Ca1 O1_10 71.5(3) . 2_665 ?
O1_13 Ca1 O1_10 159.7(5) . 2_665 ?
O162_8 Ca1 O1_10 109.7(3) . 2_665 ?
O37A_9 Ca1 O2_10 122.2(5) . 2_665 ?
O161_5 Ca1 O2_10 76.9(5) 2_664 2_665 ?
O362_7 Ca1 O2_10 102.3(3) . 2_665 ?
O1_13 Ca1 O2_10 152.2(5) . 2_665 ?
O162_8 Ca1 O2_10 70.2(3) . 2_665 ?
O1_10 Ca1 O2_10 45.5(3) 2_665 2_665 ?
O37A_9 Ca1 C1_10 108.0(5) . 2_665 ?
O161_5 Ca1 C1_10 89.4(4) 2_664 2_665 ?
O362_7 Ca1 C1_10 87.3(3) . 2_665 ?
O1_13 Ca1 C1_10 171.9(4) . 2_665 ?
O162_8 Ca1 C1_10 90.3(3) . 2_665 ?
O1_10 Ca1 C1_10 22.8(3) 2_665 2_665 ?
O2_10 Ca1 C1_10 22.7(3) 2_665 2_665 ?
O37A_9 Ca1 C36A_9 18.0(6) . . ?
O161_5 Ca1 C36A_9 88.6(6) 2_664 . ?
O362_7 Ca1 C36A_9 84.5(5) . . ?
O1_13 Ca1 C36A_9 93.1(6) . . ?
O162_8 Ca1 C36A_9 170.4(4) . . ?
O1_10 Ca1 C36A_9 76.8(5) 2_665 . ?
O2_10 Ca1 C36A_9 112.6(5) 2_665 . ?
C1_10 Ca1 C36A_9 94.4(5) 2_665 . ?
O37A_9 Ca1 Ca2 125.4(5) . 2_664 ?
O161_5 Ca1 Ca2 51.2(5) 2_664 2_664 ?
O362_7 Ca1 Ca2 131.9(2) . 2_664 ?
O1_13 Ca1 Ca2 116.4(5) . 2_664 ?
O162_8 Ca1 Ca2 47.26(17) . 2_664 ?
O1_10 Ca1 Ca2 83.1(2) 2_665 2_664 ?
O2_10 Ca1 Ca2 38.3(2) 2_665 2_664 ?
C1_10 Ca1 Ca2 60.5(2) 2_665 2_664 ?
C36A_9 Ca1 Ca2 129.1(5) . 2_664 ?
O37A_9 Ca1 Ca10 74.7(5) . 2_665 ?
O161_5 Ca1 Ca10 128.2(4) 2_664 2_665 ?
O362_7 Ca1 Ca10 44.23(18) . 2_665 ?
O1_13 Ca1 Ca10 122.4(5) . 2_665 ?
O162_8 Ca1 Ca10 132.5(2) . 2_665 ?
O1_10 Ca1 Ca10 37.5(2) 2_665 2_665 ?
O2_10 Ca1 Ca10 82.4(2) 2_665 2_665 ?
C1_10 Ca1 Ca10 60.1(2) 2_665 2_665 ?
C36A_9 Ca1 Ca10 56.9(4) . 2_665 ?
Ca2 Ca1 Ca10 120.51(8) 2_664 2_665 ?
O1_14 Ca2 O2_10 89.1(6) . 1_556 ?
O1_14 Ca2 O162_5 88.9(6) . . ?
O2_10 Ca2 O162_5 89.7(4) 1_556 . ?
O1_14 Ca2 O161_7 78.2(5) . 1_556 ?
O2_10 Ca2 O161_7 97.2(4) 1_556 1_556 ?
O162_5 Ca2 O161_7 165.2(5) . 1_556 ?
O1_14 Ca2 O162_4 83.2(5) . . ?
O2_10 Ca2 O162_4 170.9(3) 1_556 . ?
O162_5 Ca2 O162_4 85.3(3) . . ?
O161_7 Ca2 O162_4 86.0(3) 1_556 . ?
O1_14 Ca2 O161_8 143.8(5) . 2_665 ?
O2_10 Ca2 O161_8 117.6(3) 1_556 2_665 ?
O162_5 Ca2 O161_8 113.5(4) . 2_665 ?
O161_7 Ca2 O161_8 74.7(3) 1_556 2_665 ?
O162_4 Ca2 O161_8 71.4(2) . 2_665 ?
O1_14 Ca2 O162_8 147.6(5) . 2_665 ?
O2_10 Ca2 O162_8 68.0(3) 1_556 2_665 ?
O162_5 Ca2 O162_8 112.6(4) . 2_665 ?
O161_7 Ca2 O162_8 82.1(3) 1_556 2_665 ?
O162_4 Ca2 O162_8 120.9(2) . 2_665 ?
O161_8 Ca2 O162_8 49.6(2) 2_665 2_665 ?
O1_14 Ca2 O161_5 128.7(5) . . ?
O2_10 Ca2 O161_5 70.4(4) 1_556 . ?
O162_5 Ca2 O161_5 46.4(4) . . ?
O161_7 Ca2 O161_5 148.3(4) 1_556 . ?
O162_4 Ca2 O161_5 110.9(3) . . ?
O161_8 Ca2 O161_5 85.3(3) 2_665 . ?
O162_8 Ca2 O161_5 66.3(3) 2_665 . ?
O1_14 Ca2 C16_8 151.5(5) . 2_665 ?
O2_10 Ca2 C16_8 93.1(3) 1_556 2_665 ?
O162_5 Ca2 C16_8 119.5(4) . 2_665 ?
O161_7 Ca2 C16_8 73.3(3) 1_556 2_665 ?
O162_4 Ca2 C16_8 96.0(2) . 2_665 ?
O161_8 Ca2 C16_8 24.7(2) 2_665 2_665 ?
O162_8 Ca2 C16_8 25.5(2) 2_665 2_665 ?
O161_5 Ca2 C16_8 78.2(3) . 2_665 ?
O1_14 Ca2 C16_5 113.4(5) . . ?
O2_10 Ca2 C16_5 83.8(5) 1_556 . ?
O162_5 Ca2 C16_5 25.4(4) . . ?
O161_7 Ca2 C16_5 168.4(4) 1_556 . ?
O162_4 Ca2 C16_5 94.8(4) . . ?
O161_8 Ca2 C16_5 94.6(4) 2_665 . ?
O162_8 Ca2 C16_5 87.6(4) 2_665 . ?
O161_5 Ca2 C16_5 22.3(3) . . ?
C16_8 Ca2 C16_5 95.1(4) 2_665 . ?
O1_14 Ca2 Ca3 102.7(5) . . ?
O2_10 Ca2 Ca3 144.5(3) 1_556 . ?
O162_5 Ca2 Ca3 123.4(3) . . ?
O161_7 Ca2 Ca3 54.1(3) 1_556 . ?
O162_4 Ca2 Ca3 43.05(15) . . ?
O161_8 Ca2 Ca3 41.38(16) 2_665 . ?
O162_8 Ca2 Ca3 85.81(15) 2_665 . ?
O161_5 Ca2 Ca3 121.4(3) . . ?
C16_8 Ca2 Ca3 61.1(2) 2_665 . ?
C16_5 Ca2 Ca3 120.0(4) . . ?
O1_14 Ca2 Ca1 131.1(5) . 2_665 ?
O2_10 Ca2 Ca1 43.7(3) 1_556 2_665 ?
O162_5 Ca2 Ca1 80.5(3) . 2_665 ?
O161_7 Ca2 Ca1 113.5(3) 1_556 2_665 ?
O162_4 Ca2 Ca1 142.0(2) . 2_665 ?
O161_8 Ca2 Ca1 82.35(17) 2_665 2_665 ?
O162_8 Ca2 Ca1 39.29(15) 2_665 2_665 ?
O161_5 Ca2 Ca1 38.2(3) . 2_665 ?
C16_8 Ca2 Ca1 62.2(2) 2_665 2_665 ?
C16_5 Ca2 Ca1 59.8(3) . 2_665 ?
Ca3 Ca2 Ca1 122.98(7) . 2_665 ?
O1_16 Ca3 O161_6 94.9(2) . . ?
O1_15 Ca3 O161_6 94.9(2) . . ?
O1_15 Ca3 O262_2 84.4(2) . 4_645 ?
O161_6 Ca3 O262_2 88.4(2) . 4_645 ?
O1_15 Ca3 O162_7 84.5(3) . 1_556 ?
O161_6 Ca3 O162_7 166.1(3) . 1_556 ?
O262_2 Ca3 O162_7 77.7(3) 4_645 1_556 ?
O1_15 Ca3 O161_8 89.7(2) . 2_665 ?
O161_6 Ca3 O161_8 85.2(2) . 2_665 ?
O262_2 Ca3 O161_8 170.8(2) 4_645 2_665 ?
O162_7 Ca3 O161_8 108.7(3) 1_556 2_665 ?
O1_16 Ca3 O161_4 156.3(2) . . ?
O1_15 Ca3 O161_4 156.3(2) . . ?
O161_6 Ca3 O161_4 86.1(2) . . ?
O262_2 Ca3 O161_4 71.9(2) 4_645 . ?
O162_7 Ca3 O161_4 88.9(3) 1_556 . ?
O161_8 Ca3 O161_4 114.0(2) 2_665 . ?
O1_16 Ca3 O162_4 149.4(3) . . ?
O1_15 Ca3 O162_4 149.4(3) . . ?
O161_6 Ca3 O162_4 103.5(2) . . ?
O262_2 Ca3 O162_4 119.8(2) 4_645 . ?
O162_7 Ca3 O162_4 83.1(2) 1_556 . ?
O161_8 Ca3 O162_4 68.2(2) 2_665 . ?
O161_4 Ca3 O162_4 51.1(2) . . ?
O1_16 Ca3 C16_4 166.9(3) . . ?
O1_15 Ca3 C16_4 166.9(3) . . ?
O161_6 Ca3 C16_4 98.1(3) . . ?
O262_2 Ca3 C16_4 95.0(3) 4_645 . ?
O162_7 Ca3 C16_4 82.6(3) 1_556 . ?
O161_8 Ca3 C16_4 92.3(2) 2_665 . ?
O161_4 Ca3 C16_4 25.8(2) . . ?
O162_4 Ca3 C16_4 25.6(2) . . ?
O1_15 Ca3 O161_7 81.1(3) . 1_556 ?
O161_6 Ca3 O161_7 148.4(3) . 1_556 ?
O262_2 Ca3 O161_7 122.0(3) 4_645 1_556 ?
O162_7 Ca3 O161_7 45.3(3) 1_556 1_556 ?
O161_8 Ca3 O161_7 63.6(3) 2_665 1_556 ?
O161_4 Ca3 O161_7 110.0(3) . 1_556 ?
O162_4 Ca3 O161_7 70.4(2) . 1_556 ?
C16_4 Ca3 O161_7 88.2(3) . 1_556 ?
O1_15 Ca3 C16_7 82.2(3) . 1_556 ?
O161_6 Ca3 C16_7 172.1(3) . 1_556 ?
O262_2 Ca3 C16_7 98.7(3) 4_645 1_556 ?
O162_7 Ca3 C16_7 21.4(3) 1_556 1_556 ?
O161_8 Ca3 C16_7 87.4(3) 2_665 1_556 ?
O161_4 Ca3 C16_7 99.6(3) . 1_556 ?
O162_4 Ca3 C16_7 76.2(3) . 1_556 ?
C16_4 Ca3 C16_7 85.0(3) . 1_556 ?
O161_7 Ca3 C16_7 23.9(3) 1_556 1_556 ?
O1_16 Ca3 Ca2 110.30(19) . . ?
O1_15 Ca3 Ca2 110.30(19) . . ?
O161_6 Ca3 Ca2 117.22(18) . . ?
O262_2 Ca3 Ca2 147.96(18) 4_645 . ?
O162_7 Ca3 Ca2 75.7(2) 1_556 . ?
O161_8 Ca3 Ca2 41.08(16) 2_665 . ?
O161_4 Ca3 Ca2 89.95(16) . . ?
O162_4 Ca3 Ca2 39.33(16) . . ?
C16_4 Ca3 Ca2 64.1(2) . . ?
O161_7 Ca3 Ca2 39.47(17) 1_556 . ?
C16_7 Ca3 Ca2 57.6(2) 1_556 . ?
O1_17 Ca4 O162_6 95.8(3) . . ?
O1_17 Ca4 O161_4 84.8(2) . . ?
O162_6 Ca4 O161_4 86.9(3) . . ?
O1_17 Ca4 O262_1 85.1(3) . 4_645 ?
O162_6 Ca4 O262_1 164.0(3) . 4_645 ?
O161_4 Ca4 O262_1 77.2(2) . 4_645 ?
O1_17 Ca4 O262_9 88.6(2) . 4_655 ?
O162_6 Ca4 O262_9 85.2(2) . 4_655 ?
O161_4 Ca4 O262_9 169.1(2) . 4_655 ?
O262_1 Ca4 O262_9 110.8(2) 4_645 4_655 ?
O1_17 Ca4 O261_2 148.5(3) . 4_645 ?
O162_6 Ca4 O261_2 103.3(2) . 4_645 ?
O161_4 Ca4 O261_2 120.6(2) . 4_645 ?
O262_1 Ca4 O261_2 83.3(2) 4_645 4_645 ?
O262_9 Ca4 O261_2 68.70(19) 4_655 4_645 ?
O1_17 Ca4 O262_2 155.3(3) . 4_645 ?
O162_6 Ca4 O262_2 87.2(2) . 4_645 ?
O161_4 Ca4 O262_2 70.9(2) . 4_645 ?
O262_1 Ca4 O262_2 85.5(2) 4_645 4_645 ?
O262_9 Ca4 O262_2 116.1(2) 4_655 4_645 ?
O261_2 Ca4 O262_2 51.90(19) 4_645 4_645 ?
O1_17 Ca4 C26_2 165.3(3) . 4_645 ?
O162_6 Ca4 C26_2 98.8(3) . 4_645 ?
O161_4 Ca4 C26_2 94.7(2) . 4_645 ?
O262_1 Ca4 C26_2 80.5(3) 4_645 4_645 ?
O262_9 Ca4 C26_2 93.8(2) 4_655 4_645 ?
O261_2 Ca4 C26_2 26.3(2) 4_645 4_645 ?
O262_2 Ca4 C26_2 26.0(2) 4_645 4_645 ?
O1_17 Ca4 O261_1 80.1(2) . 4_645 ?
O162_6 Ca4 O261_1 148.9(2) . 4_645 ?
O161_4 Ca4 O261_1 123.0(2) . 4_645 ?
O262_1 Ca4 O261_1 47.0(2) 4_645 4_645 ?
O262_9 Ca4 O261_1 64.0(2) 4_655 4_645 ?
O261_2 Ca4 O261_1 70.6(2) 4_645 4_645 ?
O262_2 Ca4 O261_1 109.3(2) 4_645 4_645 ?
C26_2 Ca4 O261_1 87.9(2) 4_645 4_645 ?
O1_17 Ca4 C26_1 81.1(3) . 4_645 ?
O162_6 Ca4 C26_1 172.8(3) . 4_645 ?
O161_4 Ca4 C26_1 99.2(3) . 4_645 ?
O262_1 Ca4 C26_1 22.8(3) 4_645 4_645 ?
O262_9 Ca4 C26_1 88.2(3) 4_655 4_645 ?
O261_2 Ca4 C26_1 76.9(2) 4_645 4_645 ?
O262_2 Ca4 C26_1 98.3(3) 4_645 4_645 ?
C26_2 Ca4 C26_1 84.5(3) 4_645 4_645 ?
O261_1 Ca4 C26_1 24.3(2) 4_645 4_645 ?
O1_17 Ca4 Ca5 109.4(2) . 4_645 ?
O162_6 Ca4 Ca5 117.93(19) . 4_645 ?
O161_4 Ca4 Ca5 148.67(18) . 4_645 ?
O262_1 Ca4 Ca5 76.41(18) 4_645 4_645 ?
O262_9 Ca4 Ca5 42.13(14) 4_655 4_645 ?
O261_2 Ca4 Ca5 39.36(14) 4_645 4_645 ?
O262_2 Ca4 Ca5 90.45(15) 4_645 4_645 ?
C26_2 Ca4 Ca5 64.45(17) 4_645 4_645 ?
O261_1 Ca4 Ca5 39.21(13) 4_645 4_645 ?
C26_1 Ca4 Ca5 57.73(19) 4_645 4_645 ?
O1_17 Ca4 Ca3 121.3(2) . . ?
O162_6 Ca4 Ca3 70.26(18) . . ?
O161_4 Ca4 Ca3 39.54(15) . . ?
O262_1 Ca4 Ca3 95.56(18) 4_645 . ?
O262_9 Ca4 Ca3 142.15(15) 4_655 . ?
O261_2 Ca4 Ca3 88.91(15) 4_645 . ?
O262_2 Ca4 Ca3 37.44(14) 4_645 . ?
C26_2 Ca4 Ca3 63.43(17) 4_645 . ?
O261_1 Ca4 Ca3 137.80(17) 4_645 . ?
C26_1 Ca4 Ca3 116.9(2) 4_645 . ?
Ca5 Ca4 Ca3 127.87(6) 4_645 . ?
O1_12 Ca5 O261_1 95.7(3) . . ?
O1_12 Ca5 O1_18 88.7(4) . . ?
O261_1 Ca5 O1_18 79.6(3) . . ?
O1_12 Ca5 O261_2 169.2(3) . . ?
O261_1 Ca5 O261_2 85.9(2) . . ?
O1_18 Ca5 O261_2 81.0(4) . . ?
O1_12 Ca5 O362_3 89.6(3) . 1_554 ?
O261_1 Ca5 O362_3 160.1(3) . 1_554 ?
O1_18 Ca5 O362_3 81.4(3) . 1_554 ?
O261_2 Ca5 O362_3 85.4(2) . 1_554 ?
O1_12 Ca5 O262_9 120.4(3) . 1_565 ?
O261_1 Ca5 O262_9 74.1(2) . 1_565 ?
O1_18 Ca5 O262_9 142.0(3) . 1_565 ?
O261_2 Ca5 O262_9 70.3(2) . 1_565 ?
O362_3 Ca5 O262_9 119.2(3) 1_554 1_565 ?
O1_12 Ca5 O361_3 77.8(3) . 1_554 ?
O261_1 Ca5 O361_3 148.7(3) . 1_554 ?
O1_18 Ca5 O361_3 130.1(3) . 1_554 ?
O261_2 Ca5 O361_3 106.2(2) . 1_554 ?
O362_3 Ca5 O361_3 51.1(2) 1_554 1_554 ?
O262_9 Ca5 O361_3 82.9(2) 1_565 1_554 ?
O1_12 Ca5 O261_9 70.3(3) . 1_565 ?
O261_1 Ca5 O261_9 81.2(2) . 1_565 ?
O1_18 Ca5 O261_9 149.9(3) . 1_565 ?
O261_2 Ca5 O261_9 120.5(2) . 1_565 ?
O362_3 Ca5 O261_9 118.5(2) 1_554 1_565 ?
O262_9 Ca5 O261_9 50.24(19) 1_565 1_565 ?
O361_3 Ca5 O261_9 67.7(2) 1_554 1_565 ?
O1_12 Ca5 C36_3 87.1(3) . 1_554 ?
O261_1 Ca5 C36_3 173.4(3) . 1_554 ?
O1_18 Ca5 C36_3 106.4(3) . 1_554 ?
O261_2 Ca5 C36_3 92.5(3) . 1_554 ?
O362_3 Ca5 C36_3 25.3(2) 1_554 1_554 ?
O262_9 Ca5 C36_3 99.3(3) 1_565 1_554 ?
O361_3 Ca5 C36_3 26.4(2) 1_554 1_554 ?
O261_9 Ca5 C36_3 94.2(2) 1_565 1_554 ?
O1_12 Ca5 C26_9 95.6(3) . 1_565 ?
O261_1 Ca5 C26_9 73.5(3) . 1_565 ?
O1_18 Ca5 C26_9 153.1(3) . 1_565 ?
O261_2 Ca5 C26_9 95.2(2) . 1_565 ?
O362_3 Ca5 C26_9 125.1(3) 1_554 1_565 ?
O262_9 Ca5 C26_9 24.9(2) 1_565 1_565 ?
O361_3 Ca5 C26_9 76.7(2) 1_554 1_565 ?
O261_9 Ca5 C26_9 25.7(2) 1_565 1_565 ?
C36_3 Ca5 C26_9 100.3(3) 1_554 1_565 ?
O1_12 Ca5 Ca4 144.7(2) . 4_654 ?
O261_1 Ca5 Ca4 53.9(2) . 4_654 ?
O1_18 Ca5 Ca4 101.1(3) . 4_654 ?
O261_2 Ca5 Ca4 42.50(13) . 4_654 ?
O362_3 Ca5 Ca4 125.2(2) 1_554 4_654 ?
O262_9 Ca5 Ca4 41.06(14) 1_565 4_654 ?
O361_3 Ca5 Ca4 117.58(18) 1_554 4_654 ?
O261_9 Ca5 Ca4 85.89(15) 1_565 4_654 ?
C36_3 Ca5 Ca4 121.3(2) 1_554 4_654 ?
C26_9 Ca5 Ca4 61.32(19) 1_565 4_654 ?
O1_12 Ca5 Ca6 49.8(3) . 2_674 ?
O261_1 Ca5 Ca6 114.8(2) . 2_674 ?
O1_18 Ca5 Ca6 135.6(3) . 2_674 ?
O261_2 Ca5 Ca6 138.62(18) . 2_674 ?
O362_3 Ca5 Ca6 83.17(18) 1_554 2_674 ?
O262_9 Ca5 Ca6 81.06(15) 1_565 2_674 ?
O361_3 Ca5 Ca6 39.19(15) 1_554 2_674 ?
O261_9 Ca5 Ca6 39.29(14) 1_565 2_674 ?
C36_3 Ca5 Ca6 62.8(2) 1_554 2_674 ?
C26_9 Ca5 Ca6 60.98(19) 1_565 2_674 ?
Ca4 Ca5 Ca6 121.66(7) 4_654 2_674 ?
O361_1 Ca6 O362_5 93.5(3) . . ?
O361_1 Ca6 O261_9 158.8(3) . 2_665 ?
O362_5 Ca6 O261_9 103.7(2) . 2_665 ?
O361_1 Ca6 O1_19 85.4(4) . . ?
O362_5 Ca6 O1_19 92.1(4) . . ?
O261_9 Ca6 O1_19 81.6(3) 2_665 . ?
O361_1 Ca6 O361_3 85.4(3) . 2_674 ?
O362_5 Ca6 O361_3 173.1(3) . 2_674 ?
O261_9 Ca6 O361_3 79.0(2) 2_665 2_674 ?
O1_19 Ca6 O361_3 94.5(4) . 2_674 ?
O361_1 Ca6 O2_12 90.2(4) . 2_675 ?
O362_5 Ca6 O2_12 72.6(3) . 2_675 ?
O261_9 Ca6 O2_12 106.7(3) 2_665 2_675 ?
O1_19 Ca6 O2_12 163.9(3) . 2_675 ?
O361_3 Ca6 O2_12 100.6(3) 2_674 2_675 ?
O361_1 Ca6 O1_12 121.3(3) . 2_675 ?
O362_5 Ca6 O1_12 102.8(3) . 2_675 ?
O261_9 Ca6 O1_12 67.4(3) 2_665 2_675 ?
O1_19 Ca6 O1_12 147.9(4) . 2_675 ?
O361_3 Ca6 O1_12 72.2(3) 2_674 2_675 ?
O2_12 Ca6 O1_12 45.1(3) 2_675 2_675 ?
O361_1 Ca6 C1_12 106.4(3) . 2_675 ?
O362_5 Ca6 C1_12 86.1(3) . 2_675 ?
O261_9 Ca6 C1_12 87.4(3) 2_665 2_675 ?
O1_19 Ca6 C1_12 168.1(3) . 2_675 ?
O361_3 Ca6 C1_12 87.7(3) 2_674 2_675 ?
O2_12 Ca6 C1_12 21.5(3) 2_675 2_675 ?
O1_12 Ca6 C1_12 23.7(3) 2_675 2_675 ?
O361_1 Ca6 Ca5 125.8(3) . 2_675 ?
O362_5 Ca6 Ca5 133.0(2) . 2_675 ?
O261_9 Ca6 Ca5 47.53(17) 2_665 2_675 ?
O1_19 Ca6 Ca5 113.6(3) . 2_675 ?
O361_3 Ca6 Ca5 44.90(18) 2_674 2_675 ?
O2_12 Ca6 Ca5 81.5(2) 2_675 2_675 ?
O1_12 Ca6 Ca5 37.5(2) 2_675 2_675 ?
C1_12 Ca6 Ca5 60.6(2) 2_675 2_675 ?
O361_1 Ca6 Ca7 71.9(3) . . ?
O362_5 Ca6 Ca7 44.78(19) . . ?
O261_9 Ca6 Ca7 129.25(19) 2_665 . ?
O1_19 Ca6 Ca7 127.3(3) . . ?
O361_3 Ca6 Ca7 128.7(2) 2_674 . ?
O2_12 Ca6 Ca7 37.03(19) 2_675 . ?
O1_12 Ca6 Ca7 81.3(2) 2_675 . ?
C1_12 Ca6 Ca7 57.8(2) 2_675 . ?
Ca5 Ca6 Ca7 118.38(8) 2_675 . ?
O162_3 Ca7 O362_1 174.8(4) . . ?
O162_3 Ca7 O261_6 85.9(3) . 4_655 ?
O362_1 Ca7 O261_6 89.9(3) . 4_655 ?
O162_3 Ca7 O2_12 97.6(4) . 2_675 ?
O362_1 Ca7 O2_12 87.0(3) . 2_675 ?
O261_6 Ca7 O2_12 172.5(3) 4_655 2_675 ?
O162_3 Ca7 O361_5 80.8(4) . . ?
O362_1 Ca7 O361_5 95.0(3) . . ?
O261_6 Ca7 O361_5 72.0(2) 4_655 . ?
O2_12 Ca7 O361_5 115.0(3) 2_675 . ?
O162_3 Ca7 O362_5 93.1(3) . . ?
O362_1 Ca7 O362_5 86.3(3) . . ?
O261_6 Ca7 O362_5 119.8(2) 4_655 . ?
O2_12 Ca7 O362_5 66.8(3) 2_675 . ?
O361_5 Ca7 O362_5 48.7(2) . . ?
O162_3 Ca7 C36_5 84.3(4) . . ?
O362_1 Ca7 C36_5 93.0(3) . . ?
O261_6 Ca7 C36_5 95.2(2) 4_655 . ?
O2_12 Ca7 C36_5 91.7(3) 2_675 . ?
O361_5 Ca7 C36_5 23.3(2) . . ?
O362_5 Ca7 C36_5 25.6(2) . . ?
O162_3 Ca7 Ca8 62.5(3) . . ?
O362_1 Ca7 Ca8 112.2(2) . . ?
O261_6 Ca7 Ca8 41.97(14) 4_655 . ?
O2_12 Ca7 Ca8 145.4(2) 2_675 . ?
O361_5 Ca7 Ca8 38.38(17) . . ?
O362_5 Ca7 Ca8 85.32(15) . . ?
C36_5 Ca7 Ca8 60.01(19) . . ?
O162_3 Ca7 Ca6 114.5(3) . . ?
O362_1 Ca7 Ca6 67.7(3) . . ?
O261_6 Ca7 Ca6 145.3(2) 4_655 . ?
O2_12 Ca7 Ca6 38.2(2) 2_675 . ?
O361_5 Ca7 Ca6 83.44(17) . . ?
O362_5 Ca7 Ca6 36.86(14) . . ?
C36_5 Ca7 Ca6 61.59(19) . . ?
Ca8 Ca7 Ca6 121.51(7) . . ?
O1_21 Ca8 O361_4 84.3(2) . . ?
O1_20 Ca8 O361_4 84.3(2) . . ?
O1_21 Ca8 O162_2 90.3(2) . . ?
O1_20 Ca8 O162_2 90.3(2) . . ?
O361_4 Ca8 O162_2 88.9(2) . . ?
O1_21 Ca8 O161_3 86.9(3) . . ?
O1_20 Ca8 O161_3 86.9(3) . . ?
O361_4 Ca8 O161_3 83.9(3) . . ?
O162_2 Ca8 O161_3 172.5(3) . . ?
O1_21 Ca8 O361_5 88.4(2) . . ?
O1_20 Ca8 O361_5 88.4(2) . . ?
O361_4 Ca8 O361_5 171.8(2) . . ?
O162_2 Ca8 O361_5 87.4(2) . . ?
O161_3 Ca8 O361_5 99.5(3) . . ?
O1_20 Ca8 O262_6 153.8(2) . 4_655 ?
O361_4 Ca8 O262_6 69.5(2) . 4_655 ?
O162_2 Ca8 O262_6 88.0(2) . 4_655 ?
O161_3 Ca8 O262_6 91.4(3) . 4_655 ?
O361_5 Ca8 O262_6 117.6(2) . 4_655 ?
O1_20 Ca8 O261_6 153.8(2) . 4_655 ?
O361_4 Ca8 O261_6 117.7(2) . 4_655 ?
O162_2 Ca8 O261_6 103.3(2) . 4_655 ?
O161_3 Ca8 O261_6 82.0(2) . 4_655 ?
O361_5 Ca8 O261_6 70.4(2) . 4_655 ?
O262_6 Ca8 O261_6 50.6(2) 4_655 4_655 ?
O1_20 Ca8 C26_6 171.1(3) . 4_655 ?
O361_4 Ca8 C26_6 93.2(3) . 4_655 ?
O162_2 Ca8 C26_6 98.1(2) . 4_655 ?
O161_3 Ca8 C26_6 84.4(3) . 4_655 ?
O361_5 Ca8 C26_6 94.6(3) . 4_655 ?
O262_6 Ca8 C26_6 25.5(2) 4_655 4_655 ?
O261_6 Ca8 C26_6 25.3(2) 4_655 4_655 ?
O1_21 Ca8 Ca7 115.57(18) . . ?
O1_20 Ca8 Ca7 115.57(18) . . ?
O361_4 Ca8 Ca7 147.68(18) . . ?
O162_2 Ca8 Ca7 114.74(16) . . ?
O161_3 Ca8 Ca7 72.7(2) . . ?
O361_5 Ca8 Ca7 40.08(17) . . ?
O262_6 Ca8 Ca7 88.65(15) 4_655 . ?
O261_6 Ca8 Ca7 38.39(16) 4_655 . ?
C26_6 Ca8 Ca7 63.2(2) 4_655 . ?
O1_21 Ca8 Ca9 118.78(18) . . ?
O1_20 Ca8 Ca9 118.78(18) . . ?
O361_4 Ca8 Ca9 40.02(15) . . ?
O162_2 Ca8 Ca9 70.42(16) . . ?
O161_3 Ca8 Ca9 104.9(3) . . ?
O361_5 Ca8 Ca9 143.92(18) . . ?
O262_6 Ca8 Ca9 36.96(14) 4_655 . ?
O261_6 Ca8 Ca9 87.03(16) 4_655 . ?
C26_6 Ca8 Ca9 62.3(2) 4_655 . ?
Ca7 Ca8 Ca9 125.39(6) . . ?
O1_22 Ca9 O161_2 91.2(2) 4_655 . ?
O1_22 Ca9 O262_6 85.7(2) 4_655 4_655 ?
O161_2 Ca9 O262_6 86.4(2) . 4_655 ?
O1_22 Ca9 O262_8 87.7(3) 4_655 3_566 ?
O161_2 Ca9 O262_8 165.6(3) . 3_566 ?
O262_6 Ca9 O262_8 79.1(3) 4_655 3_566 ?
O1_22 Ca9 O361_7 88.2(2) 4_655 4_655 ?
O161_2 Ca9 O361_7 85.0(2) . 4_655 ?
O262_6 Ca9 O361_7 169.4(2) 4_655 4_655 ?
O262_8 Ca9 O361_7 109.3(3) 3_566 4_655 ?
O1_22 Ca9 O361_4 154.3(2) 4_655 . ?
O161_2 Ca9 O361_4 89.5(2) . . ?
O262_6 Ca9 O361_4 68.6(2) 4_655 . ?
O262_8 Ca9 O361_4 85.3(3) 3_566 . ?
O361_7 Ca9 O361_4 117.4(2) 4_655 . ?
O1_22 Ca9 O362_4 151.5(2) 4_655 . ?
O161_2 Ca9 O362_4 104.6(2) . . ?
O262_6 Ca9 O362_4 118.2(2) 4_655 . ?
O262_8 Ca9 O362_4 82.6(2) 3_566 . ?
O361_7 Ca9 O362_4 70.1(2) 4_655 . ?
O361_4 Ca9 O362_4 51.4(2) . . ?
O1_22 Ca9 C36_4 169.1(3) 4_655 . ?
O161_2 Ca9 C36_4 99.5(2) . . ?
O262_6 Ca9 C36_4 93.0(2) 4_655 . ?
O262_8 Ca9 C36_4 81.4(3) 3_566 . ?
O361_7 Ca9 C36_4 94.5(2) 4_655 . ?
O361_4 Ca9 C36_4 25.8(2) . . ?
O362_4 Ca9 C36_4 25.7(2) . . ?
O1_22 Ca9 C26_8 86.5(3) 4_655 3_566 ?
O161_2 Ca9 C26_8 171.3(3) . 3_566 ?
O262_6 Ca9 C26_8 101.8(3) 4_655 3_566 ?
O262_8 Ca9 C26_8 22.8(3) 3_566 3_566 ?
O361_7 Ca9 C26_8 86.5(3) 4_655 3_566 ?
O361_4 Ca9 C26_8 96.2(3) . 3_566 ?
O362_4 Ca9 C26_8 74.2(3) . 3_566 ?
C36_4 Ca9 C26_8 83.1(3) . 3_566 ?
O1_22 Ca9 O261_8 87.5(3) 4_655 3_566 ?
O161_2 Ca9 O261_8 148.5(2) . 3_566 ?
O262_6 Ca9 O261_8 124.8(2) 4_655 3_566 ?
O262_8 Ca9 O261_8 45.9(3) 3_566 3_566 ?
O361_7 Ca9 O261_8 63.5(2) 4_655 3_566 ?
O361_4 Ca9 O261_8 104.9(2) . 3_566 ?
O362_4 Ca9 O261_8 66.6(2) . 3_566 ?
C36_4 Ca9 O261_8 84.3(2) . 3_566 ?
C26_8 Ca9 O261_8 23.1(3) 3_566 3_566 ?
O1_22 Ca9 Ca10 112.93(19) 4_655 3_566 ?
O161_2 Ca9 Ca10 116.27(17) . 3_566 ?
O262_6 Ca9 Ca10 148.98(18) 4_655 3_566 ?
O262_8 Ca9 Ca10 77.2(2) 3_566 3_566 ?
O361_7 Ca9 Ca10 41.57(16) 4_655 3_566 ?
O361_4 Ca9 Ca10 89.58(14) . 3_566 ?
O362_4 Ca9 Ca10 38.76(15) . 3_566 ?
C36_4 Ca9 Ca10 63.86(18) . 3_566 ?
C26_8 Ca9 Ca10 57.4(2) 3_566 3_566 ?
O261_8 Ca9 Ca10 38.17(17) 3_566 3_566 ?
O1_22 Ca9 Ca8 120.56(19) 4_655 . ?
O161_2 Ca9 Ca8 70.25(17) . . ?
O262_6 Ca9 Ca8 39.13(14) 4_655 . ?
O262_8 Ca9 Ca8 98.0(2) 3_566 . ?
O361_7 Ca9 Ca8 141.27(17) 4_655 . ?
O361_4 Ca9 Ca8 36.84(14) . . ?
O362_4 Ca9 Ca8 87.38(15) . . ?
C36_4 Ca9 Ca8 62.34(18) . . ?
C26_8 Ca9 Ca8 118.0(2) 3_566 . ?
O261_8 Ca9 Ca8 135.80(18) 3_566 . ?
Ca10 Ca9 Ca8 126.08(6) 3_566 . ?
O36B_9 Ca10 O261_8 158.5(5) 2_664 . ?
O261_8 Ca10 O36A_9 166.4(6) . 2_664 ?
O36B_9 Ca10 O1_10 91.5(5) 2_664 . ?
O261_8 Ca10 O1_10 101.6(4) . . ?
O36A_9 Ca10 O1_10 87.6(6) 2_664 . ?
O261_8 Ca10 O362_4 84.2(3) . 3_464 ?
O36A_9 Ca10 O362_4 88.7(5) 2_664 3_464 ?
O1_10 Ca10 O362_4 168.2(3) . 3_464 ?
O261_8 Ca10 O361_7 75.6(3) . 2_664 ?
O36A_9 Ca10 O361_7 91.2(6) 2_664 2_664 ?
O1_10 Ca10 O361_7 119.5(3) . 2_664 ?
O362_4 Ca10 O361_7 71.7(2) 3_464 2_664 ?
O261_8 Ca10 O362_7 85.4(3) . 2_664 ?
O36A_9 Ca10 O362_7 88.5(6) 2_664 2_664 ?
O1_10 Ca10 O362_7 69.4(3) . 2_664 ?
O362_4 Ca10 O362_7 121.7(2) 3_464 2_664 ?
O361_7 Ca10 O362_7 50.1(2) 2_664 2_664 ?
O261_8 Ca10 O37B_9 149.2(4) . 2_664 ?
O36A_9 Ca10 O37B_9 27.0(6) 2_664 2_664 ?
O1_10 Ca10 O37B_9 69.5(5) . 2_664 ?
O362_4 Ca10 O37B_9 110.5(4) 3_464 2_664 ?
O361_7 Ca10 O37B_9 83.4(4) 2_664 2_664 ?
O362_7 Ca10 O37B_9 63.8(4) 2_664 2_664 ?
O261_8 Ca10 C36B_9 171.8(6) . 2_664 ?
O36A_9 Ca10 C36B_9 5.9(9) 2_664 2_664 ?
O1_10 Ca10 C36B_9 82.4(6) . 2_664 ?
O362_4 Ca10 C36B_9 93.2(6) 3_464 2_664 ?
O361_7 Ca10 C36B_9 96.2(6) 2_664 2_664 ?
O362_7 Ca10 C36B_9 89.3(4) 2_664 2_664 ?
O261_8 Ca10 C36_7 76.9(3) . 2_664 ?
O36A_9 Ca10 C36_7 92.5(6) 2_664 2_664 ?
O1_10 Ca10 C36_7 94.5(3) . 2_664 ?
O362_4 Ca10 C36_7 96.8(2) 3_464 2_664 ?
O361_7 Ca10 C36_7 25.1(2) 2_664 2_664 ?
O362_7 Ca10 C36_7 25.2(2) 2_664 2_664 ?
O261_8 Ca10 Ca9 55.9(3) . 3_464 ?
O36A_9 Ca10 Ca9 111.6(5) 2_664 3_464 ?
O1_10 Ca10 Ca9 148.7(2) . 3_464 ?
O362_4 Ca10 Ca9 42.52(14) 3_464 3_464 ?
O361_7 Ca10 Ca9 39.75(16) 2_664 3_464 ?
O362_7 Ca10 Ca9 85.94(15) 2_664 3_464 ?
C36_7 Ca10 Ca9 61.38(18) 2_664 3_464 ?
O261_8 Ca10 Ca1 113.4(2) . 2_664 ?
O36A_9 Ca10 Ca1 67.1(5) 2_664 2_664 ?
O1_10 Ca10 Ca1 41.8(3) . 2_664 ?
O362_4 Ca10 Ca1 144.7(2) 3_464 2_664 ?
O361_7 Ca10 Ca1 82.99(17) 2_664 2_664 ?
O362_7 Ca10 Ca1 37.60(15) 2_664 2_664 ?
C36_7 Ca10 Ca1 60.86(18) 2_664 2_664 ?
Ca9 Ca10 Ca1 122.06(7) 3_464 2_664 ?
O262_7 Ca11 O1_23 86.2(5) . . ?
O262_7 Ca11 O261_3 92.5(3) . 1_554 ?
O1_23 Ca11 O261_3 88.8(4) . 1_554 ?
O262_7 Ca11 O162_1 161.0(4) . 2_674 ?
O1_23 Ca11 O162_1 84.6(4) . 2_674 ?
O261_3 Ca11 O162_1 103.9(2) 1_554 2_674 ?
O262_7 Ca11 O361_8 86.1(3) . . ?
O1_23 Ca11 O361_8 93.8(4) . . ?
O261_3 Ca11 O361_8 177.0(3) 1_554 . ?
O162_1 Ca11 O361_8 77.9(2) 2_674 . ?
O262_7 Ca11 O1_11 88.5(4) . 2_665 ?
O1_23 Ca11 O1_11 159.8(5) . 2_665 ?
O261_3 Ca11 O1_11 71.9(3) 1_554 2_665 ?
O162_1 Ca11 O1_11 105.6(3) 2_674 2_665 ?
O361_8 Ca11 O1_11 105.4(3) . 2_665 ?
O262_7 Ca11 O2_11 117.5(4) . 2_665 ?
O1_23 Ca11 O2_11 150.8(4) . 2_665 ?
O261_3 Ca11 O2_11 105.8(3) 1_554 2_665 ?
O162_1 Ca11 O2_11 67.6(3) 2_674 2_665 ?
O361_8 Ca11 O2_11 72.6(3) . 2_665 ?
O1_11 Ca11 O2_11 46.2(3) 2_665 2_665 ?
O262_7 Ca11 C1_11 103.2(4) . 2_665 ?
O1_23 Ca11 C1_11 170.3(4) . 2_665 ?
O261_3 Ca11 C1_11 88.4(3) 1_554 2_665 ?
O162_1 Ca11 C1_11 87.1(3) 2_674 2_665 ?
O361_8 Ca11 C1_11 89.3(3) . 2_665 ?
O1_11 Ca11 C1_11 22.5(3) 2_665 2_665 ?
O2_11 Ca11 C1_11 23.7(3) 2_665 2_665 ?
O262_7 Ca11 Ca12 125.7(3) . 2_665 ?
O1_23 Ca11 Ca12 115.8(4) . 2_665 ?
O261_3 Ca11 Ca12 133.7(2) 1_554 2_665 ?
O162_1 Ca11 Ca12 46.27(17) 2_674 2_665 ?
O361_8 Ca11 Ca12 46.1(2) . 2_665 ?
O1_11 Ca11 Ca12 83.0(2) 2_665 2_665 ?
O2_11 Ca11 Ca12 37.1(2) 2_665 2_665 ?
C1_11 Ca11 Ca12 60.60(19) 2_665 2_665 ?
O262_7 Ca11 Ca15 68.8(3) . . ?
O1_23 Ca11 Ca15 124.7(4) . . ?
O261_3 Ca11 Ca15 46.59(19) 1_554 . ?
O162_1 Ca11 Ca15 129.84(19) 2_674 . ?
O361_8 Ca11 Ca15 130.4(2) . . ?
O1_11 Ca11 Ca15 35.9(2) 2_665 . ?
O2_11 Ca11 Ca15 82.0(2) 2_665 . ?
C1_11 Ca11 Ca15 58.32(19) 2_665 . ?
Ca12 Ca11 Ca15 118.89(7) 2_665 . ?
O2_11 Ca12 O162_9 97.5(3) . . ?
O2_11 Ca12 O1_25 86.0(4) . . ?
O162_9 Ca12 O1_25 79.9(4) . . ?
O2_11 Ca12 O1_24 86.0(4) . . ?
O162_9 Ca12 O1_24 79.9(4) . . ?
O2_11 Ca12 O362_8 90.0(3) . 2_664 ?
O162_9 Ca12 O362_8 160.1(3) . 2_664 ?
O1_24 Ca12 O362_8 82.3(4) . 2_664 ?
O2_11 Ca12 O362_2 167.8(3) . 4_644 ?
O162_9 Ca12 O362_2 84.4(2) . 4_644 ?
O1_24 Ca12 O362_2 82.5(4) . 4_644 ?
O362_8 Ca12 O362_2 84.5(3) 2_664 4_644 ?
O2_11 Ca12 O161_1 120.7(3) . 1_544 ?
O162_9 Ca12 O161_1 75.0(2) . 1_544 ?
O1_24 Ca12 O161_1 145.1(4) . 1_544 ?
O362_8 Ca12 O161_1 116.7(3) 2_664 1_544 ?
O362_2 Ca12 O161_1 71.4(2) 4_644 1_544 ?
O2_11 Ca12 O361_8 76.3(3) . 2_664 ?
O162_9 Ca12 O361_8 149.0(3) . 2_664 ?
O1_24 Ca12 O361_8 128.8(4) . 2_664 ?
O362_8 Ca12 O361_8 50.8(3) 2_664 2_664 ?
O362_2 Ca12 O361_8 108.0(2) 4_644 2_664 ?
O161_1 Ca12 O361_8 82.2(2) 1_544 2_664 ?
O2_11 Ca12 O162_1 70.5(3) . 1_544 ?
O162_9 Ca12 O162_1 82.5(2) . 1_544 ?
O1_24 Ca12 O162_1 148.4(4) . 1_544 ?
O362_8 Ca12 O162_1 117.4(3) 2_664 1_544 ?
O362_2 Ca12 O162_1 121.7(2) 4_644 1_544 ?
O161_1 Ca12 O162_1 50.3(2) 1_544 1_544 ?
O361_8 Ca12 O162_1 66.7(2) 2_664 1_544 ?
O2_11 Ca12 C36_8 86.3(4) . 2_664 ?
O162_9 Ca12 C36_8 171.0(3) . 2_664 ?
O1_24 Ca12 C36_8 108.5(4) . 2_664 ?
O362_8 Ca12 C36_8 26.9(3) 2_664 2_664 ?
O362_2 Ca12 C36_8 93.6(3) 4_644 2_664 ?
O161_1 Ca12 C36_8 96.1(3) 1_544 2_664 ?
O361_8 Ca12 C36_8 24.6(3) 2_664 2_664 ?
O162_1 Ca12 C36_8 91.2(3) 1_544 2_664 ?
O2_11 Ca12 C16_1 95.2(3) . 1_544 ?
O162_9 Ca12 C16_1 74.8(3) . 1_544 ?
O1_24 Ca12 C16_1 154.6(4) . 1_544 ?
O362_8 Ca12 C16_1 123.0(3) 2_664 1_544 ?
O362_2 Ca12 C16_1 96.9(2) 4_644 1_544 ?
O161_1 Ca12 C16_1 25.5(2) 1_544 1_544 ?
O361_8 Ca12 C16_1 75.6(2) 2_664 1_544 ?
O162_1 Ca12 C16_1 25.0(2) 1_544 1_544 ?
C36_8 Ca12 C16_1 96.9(3) 2_664 1_544 ?
O2_11 Ca12 Ca13 145.8(2) . 4_643 ?
O162_9 Ca12 Ca13 53.90(19) . 4_643 ?
O1_24 Ca12 Ca13 104.3(4) . 4_643 ?
O362_8 Ca12 Ca13 123.4(3) 2_664 4_643 ?
O362_2 Ca12 Ca13 42.81(14) 4_644 4_643 ?
O161_1 Ca12 Ca13 40.96(14) 1_544 4_643 ?
O361_8 Ca12 Ca13 117.26(19) 2_664 4_643 ?
O162_1 Ca12 Ca13 85.81(16) 1_544 4_643 ?
C36_8 Ca12 Ca13 119.5(3) 2_664 4_643 ?
C16_1 Ca12 Ca13 61.79(18) 1_544 4_643 ?
O1_27 Ca13 O262_4 94.2(2) . . ?
O1_26 Ca13 O262_4 94.2(2) . . ?
O1_26 Ca13 O361_6 85.2(2) . 1_556 ?
O262_4 Ca13 O361_6 85.3(2) . 1_556 ?
O1_26 Ca13 O161_9 86.1(3) . 4_656 ?
O262_4 Ca13 O161_9 163.5(3) . 4_656 ?
O361_6 Ca13 O161_9 78.2(2) 1_556 4_656 ?
O1_26 Ca13 O161_1 88.3(2) . 4_645 ?
O262_4 Ca13 O161_1 84.7(2) . 4_645 ?
O361_6 Ca13 O161_1 167.7(2) 1_556 4_645 ?
O161_9 Ca13 O161_1 111.8(2) 4_656 4_645 ?
O1_26 Ca13 O362_2 149.9(3) . 1_556 ?
O262_4 Ca13 O362_2 104.0(2) . 1_556 ?
O361_6 Ca13 O362_2 119.5(2) 1_556 1_556 ?
O161_9 Ca13 O362_2 83.0(2) 4_656 1_556 ?
O161_1 Ca13 O362_2 70.1(2) 4_645 1_556 ?
O1_26 Ca13 O361_2 154.5(3) . 1_556 ?
O262_4 Ca13 O361_2 88.9(2) . 1_556 ?
O361_6 Ca13 O361_2 69.8(2) 1_556 1_556 ?
O161_9 Ca13 O361_2 84.0(2) 4_656 1_556 ?
O161_1 Ca13 O361_2 117.2(2) 4_645 1_556 ?
O362_2 Ca13 O361_2 51.3(2) 1_556 1_556 ?
O1_26 Ca13 C36_2 166.3(3) . 1_556 ?
O262_4 Ca13 C36_2 99.4(3) . 1_556 ?
O361_6 Ca13 C36_2 94.6(2) 1_556 1_556 ?
O161_9 Ca13 C36_2 80.5(3) 4_656 1_556 ?
O161_1 Ca13 C36_2 94.1(2) 4_645 1_556 ?
O362_2 Ca13 C36_2 25.2(2) 1_556 1_556 ?
O361_2 Ca13 C36_2 26.3(2) 1_556 1_556 ?
O1_26 Ca13 O162_9 82.5(2) . 4_656 ?
O262_4 Ca13 O162_9 149.5(2) . 4_656 ?
O361_6 Ca13 O162_9 124.3(2) 1_556 4_656 ?
O161_9 Ca13 O162_9 46.9(2) 4_656 4_656 ?
O161_1 Ca13 O162_9 64.9(2) 4_645 4_656 ?
O362_2 Ca13 O162_9 69.7(2) 1_556 4_656 ?
O361_2 Ca13 O162_9 107.1(2) 1_556 4_656 ?
C36_2 Ca13 O162_9 86.3(2) 1_556 4_656 ?
O1_26 Ca13 C16_9 83.4(3) . 4_656 ?
O262_4 Ca13 C16_9 173.8(3) . 4_656 ?
O361_6 Ca13 C16_9 100.1(3) 1_556 4_656 ?
O161_9 Ca13 C16_9 22.3(3) 4_656 4_656 ?
O161_1 Ca13 C16_9 89.5(3) 4_645 4_656 ?
O362_2 Ca13 C16_9 75.9(2) 1_556 4_656 ?
O361_2 Ca13 C16_9 95.7(2) 1_556 4_656 ?
C36_2 Ca13 C16_9 83.1(3) 1_556 4_656 ?
O162_9 Ca13 C16_9 24.6(2) 4_656 4_656 ?
O1_26 Ca13 Ca12 110.4(2) . 4_656 ?
O262_4 Ca13 Ca12 117.54(17) . 4_656 ?
O361_6 Ca13 Ca12 149.94(17) 1_556 4_656 ?
O161_9 Ca13 Ca12 77.45(18) 4_656 4_656 ?
O161_1 Ca13 Ca12 42.34(14) 4_645 4_656 ?
O362_2 Ca13 Ca12 39.84(15) 1_556 4_656 ?
O361_2 Ca13 Ca12 90.32(15) 1_556 4_656 ?
C36_2 Ca13 Ca12 64.10(18) 1_556 4_656 ?
O162_9 Ca13 Ca12 39.22(13) 4_656 4_656 ?
C16_9 Ca13 Ca12 58.43(19) 4_656 4_656 ?
O361_2 Ca14 O1_29 82.4(2) 1_556 . ?
O361_2 Ca14 O1_28 82.4(2) 1_556 . ?
O361_2 Ca14 O261_4 88.9(2) 1_556 . ?
O1_29 Ca14 O261_4 92.2(2) . . ?
O1_28 Ca14 O261_4 92.2(2) . . ?
O361_2 Ca14 O261_5 83.8(3) 1_556 1_556 ?
O1_28 Ca14 O261_5 84.8(3) . 1_556 ?
O261_4 Ca14 O261_5 172.4(3) . 1_556 ?
O361_2 Ca14 O262_3 171.7(2) 1_556 . ?
O1_29 Ca14 O262_3 90.1(2) . . ?
O1_28 Ca14 O262_3 90.1(2) . . ?
O261_4 Ca14 O262_3 87.8(2) . . ?
O261_5 Ca14 O262_3 99.1(3) 1_556 . ?
O361_2 Ca14 O361_6 71.4(2) 1_556 1_556 ?
O1_28 Ca14 O361_6 153.8(2) . 1_556 ?
O261_4 Ca14 O361_6 86.2(2) . 1_556 ?
O261_5 Ca14 O361_6 93.4(2) 1_556 1_556 ?
O262_3 Ca14 O361_6 116.0(2) . 1_556 ?
O361_2 Ca14 O362_6 119.4(2) 1_556 1_556 ?
O1_28 Ca14 O362_6 153.2(3) . 1_556 ?
O261_4 Ca14 O362_6 102.9(2) . 1_556 ?
O261_5 Ca14 O362_6 82.6(3) 1_556 1_556 ?
O262_3 Ca14 O362_6 68.8(2) . 1_556 ?
O361_6 Ca14 O362_6 51.0(2) 1_556 1_556 ?
O361_2 Ca14 C36_6 95.1(3) 1_556 1_556 ?
O1_28 Ca14 C36_6 170.2(3) . 1_556 ?
O261_4 Ca14 C36_6 97.3(2) . 1_556 ?
O261_5 Ca14 C36_6 85.5(3) 1_556 1_556 ?
O262_3 Ca14 C36_6 92.9(3) . 1_556 ?
O361_6 Ca14 C36_6 26.0(2) 1_556 1_556 ?
O362_6 Ca14 C36_6 25.2(2) 1_556 1_556 ?
O361_2 Ca14 Ca15 148.16(18) 1_556 1_556 ?
O1_28 Ca14 Ca15 115.8(2) . 1_556 ?
O261_4 Ca14 Ca15 114.67(17) . 1_556 ?
O261_5 Ca14 Ca15 72.8(2) 1_556 1_556 ?
O262_3 Ca14 Ca15 39.44(16) . 1_556 ?
O361_6 Ca14 Ca15 88.37(15) 1_556 1_556 ?
O362_6 Ca14 Ca15 37.62(16) 1_556 1_556 ?
C36_6 Ca14 Ca15 62.4(2) 1_556 1_556 ?
O361_2 Ca14 Ca13 40.78(14) 1_556 . ?
O1_29 Ca14 Ca13 118.16(19) . . ?
O1_28 Ca14 Ca13 118.16(19) . . ?
O261_4 Ca14 Ca13 69.91(17) . . ?
O261_5 Ca14 Ca13 105.4(2) 1_556 . ?
O262_3 Ca14 Ca13 143.64(17) . . ?
O361_6 Ca14 Ca13 37.34(15) 1_556 . ?
O362_6 Ca14 Ca13 88.05(17) 1_556 . ?
C36_6 Ca14 Ca13 63.3(2) 1_556 . ?
Ca15 Ca14 Ca13 125.62(6) 1_556 . ?
O262_5 Ca15 O261_7 177.0(4) . . ?
O262_5 Ca15 O1_11 94.3(4) . 2_665 ?
O261_7 Ca15 O1_11 88.6(4) . 2_665 ?
O262_5 Ca15 O362_6 86.9(3) . . ?
O261_7 Ca15 O362_6 90.1(3) . . ?
O1_11 Ca15 O362_6 174.4(3) 2_665 . ?
O262_5 Ca15 O262_3 82.6(5) . 1_554 ?
O261_7 Ca15 O262_3 96.9(3) . 1_554 ?
O1_11 Ca15 O262_3 113.5(3) 2_665 1_554 ?
O362_6 Ca15 O262_3 72.1(2) . 1_554 ?
O262_5 Ca15 O261_3 93.6(4) . 1_554 ?
O261_7 Ca15 O261_3 88.3(3) . 1_554 ?
O1_11 Ca15 O261_3 65.6(3) 2_665 1_554 ?
O362_6 Ca15 O261_3 119.8(2) . 1_554 ?
O262_3 Ca15 O261_3 48.6(2) 1_554 1_554 ?
O262_5 Ca15 C26_3 85.6(5) . 1_554 ?
O261_7 Ca15 C26_3 95.2(3) . 1_554 ?
O1_11 Ca15 C26_3 89.2(3) 2_665 1_554 ?
O362_6 Ca15 C26_3 96.3(2) . 1_554 ?
O262_3 Ca15 C26_3 24.3(2) 1_554 1_554 ?
O261_3 Ca15 C26_3 24.5(2) 1_554 1_554 ?
O262_5 Ca15 Ca14 63.7(4) . 1_554 ?
O261_7 Ca15 Ca14 114.2(2) . 1_554 ?
O1_11 Ca15 Ca14 143.0(3) 2_665 1_554 ?
O362_6 Ca15 Ca14 42.12(15) . 1_554 ?
O262_3 Ca15 Ca14 38.78(16) 1_554 1_554 ?
O261_3 Ca15 Ca14 85.38(15) 1_554 1_554 ?
C26_3 Ca15 Ca14 61.17(18) 1_554 1_554 ?
O262_5 Ca15 Ca11 114.2(3) . . ?
O261_7 Ca15 Ca11 68.6(3) . . ?
O1_11 Ca15 Ca11 38.4(3) 2_665 . ?
O362_6 Ca15 Ca11 145.2(2) . . ?
O262_3 Ca15 Ca11 83.15(17) 1_554 . ?
O261_3 Ca15 Ca11 36.79(15) 1_554 . ?
C26_3 Ca15 Ca11 60.45(18) 1_554 . ?
Ca14 Ca15 Ca11 121.53(7) 1_554 . ?
C6_1 C1_1 C2_1 115.8(10) . . ?
C6_1 C1_1 C10_1 120.6(10) . . ?
C2_1 C1_1 C10_1 123.6(9) . . ?
F4_1 C6_1 C1_1 120.0(9) . . ?
F4_1 C6_1 C5_1 115.8(9) . . ?
C1_1 C6_1 C5_1 124.1(11) . . ?
C4_1 C5_1 C6_1 114.8(10) . . ?
C4_1 C5_1 C30_1 123.1(10) . . ?
C6_1 C5_1 C30_1 121.8(11) . . ?
F6_1 C4_1 C5_1 116.3(10) . . ?
F6_1 C4_1 C3_1 118.2(10) . . ?
C5_1 C4_1 C3_1 124.8(10) . . ?
C2_1 C3_1 C4_1 114.8(11) . . ?
C2_1 C3_1 C20_1 125.2(10) . . ?
C4_1 C3_1 C20_1 119.8(10) . . ?
F2_1 C2_1 C1_1 118.0(9) . . ?
F2_1 C2_1 C3_1 116.2(10) . . ?
C1_1 C2_1 C3_1 125.5(10) . . ?
C15_1 C10_1 C11_1 117.6(8) . . ?
C15_1 C10_1 C1_1 121.7(9) . . ?
C11_1 C10_1 C1_1 120.6(9) . . ?
C10_1 C11_1 C12_1 119.4(9) . . ?
C13_1 C12_1 C11_1 119.9(9) . . ?
C14_1 C13_1 C12_1 119.6(8) . . ?
C14_1 C13_1 C16_1 121.5(9) . . ?
C12_1 C13_1 C16_1 118.9(8) . . ?
C15_1 C14_1 C13_1 120.4(10) . . ?
C14_1 C15_1 C10_1 123.0(9) . . ?
O162_1 C16_1 O161_1 120.2(8) . . ?
O162_1 C16_1 C13_1 120.9(8) . . ?
O161_1 C16_1 C13_1 118.9(8) . . ?
O162_1 C16_1 Ca12 65.5(5) . 1_566 ?
O161_1 C16_1 Ca12 55.8(4) . 1_566 ?
C13_1 C16_1 Ca12 165.2(6) . 1_566 ?
C16_1 O161_1 Ca13 135.1(5) . 4_654 ?
C16_1 O161_1 Ca12 98.6(5) . 1_566 ?
Ca13 O161_1 Ca12 96.7(2) 4_654 1_566 ?
C16_1 O162_1 Ca11 142.4(6) . 2_675 ?
C16_1 O162_1 Ca12 89.5(5) . 1_566 ?
Ca11 O162_1 Ca12 94.8(2) 2_675 1_566 ?
C25_1 C20_1 C21_1 119.1(11) . . ?
C25_1 C20_1 C3_1 122.3(11) . . ?
C21_1 C20_1 C3_1 118.2(11) . . ?
C22_1 C21_1 C20_1 117.8(11) . . ?
C21_1 C22_1 C23_1 122.1(10) . . ?
C24_1 C23_1 C22_1 119.1(10) . . ?
C24_1 C23_1 C26_1 121.2(10) . . ?
C22_1 C23_1 C26_1 119.6(9) . . ?
C23_1 C24_1 C25_1 120.8(11) . . ?
C24_1 C25_1 C20_1 120.9(11) . . ?
O262_1 C26_1 O261_1 123.9(10) . . ?
O262_1 C26_1 C23_1 118.9(10) . . ?
O261_1 C26_1 C23_1 117.1(10) . . ?
O262_1 C26_1 Ca4 48.5(5) . 4_654 ?
O261_1 C26_1 Ca4 75.6(6) . 4_654 ?
C23_1 C26_1 Ca4 167.2(8) . 4_654 ?
C26_1 O262_1 Ca4 108.7(7) . 4_654 ?
C26_1 O261_1 Ca5 130.1(6) . . ?
C26_1 O261_1 Ca4 80.2(6) . 4_654 ?
Ca5 O261_1 Ca4 86.9(2) . 4_654 ?
C35_1 C30_1 C31_1 121.8(11) . . ?
C35_1 C30_1 C5_1 118.5(12) . . ?
C31_1 C30_1 C5_1 119.5(11) . . ?
C30_1 C31_1 C32_1 117.9(11) . . ?
C31_1 C32_1 C33_1 116.2(13) . . ?
C34_1 C33_1 C32_1 121.5(12) . . ?
C34_1 C33_1 C36_1 126.5(15) . . ?
C32_1 C33_1 C36_1 112.0(14) . . ?
C35_1 C34_1 C33_1 118.0(15) . . ?
C34_1 C35_1 C30_1 124.5(15) . . ?
O362_1 C36_1 O361_1 129.9(14) . . ?
O362_1 C36_1 C33_1 118.7(15) . . ?
O361_1 C36_1 C33_1 111.4(15) . . ?
C36_1 O361_1 Ca6 129.8(10) . . ?
C36_1 O362_1 Ca7 140.6(10) . . ?
C2_2 C1_2 C6_2 114.6(8) . . ?
C2_2 C1_2 C10_2 124.8(8) . . ?
C6_2 C1_2 C10_2 120.5(8) . . ?
C1_2 C6_2 F4_2 118.1(8) . . ?
C1_2 C6_2 C5_2 126.2(8) . . ?
F4_2 C6_2 C5_2 115.6(7) . . ?
C6_2 C5_2 C4_2 114.9(8) . . ?
C6_2 C5_2 C30_2 125.0(8) . . ?
C4_2 C5_2 C30_2 120.0(8) . . ?
F6_2 C4_2 C3_2 117.5(7) . . ?
F6_2 C4_2 C5_2 119.2(7) . . ?
C3_2 C4_2 C5_2 123.2(8) . . ?
C4_2 C3_2 C2_2 114.4(7) . . ?
C4_2 C3_2 C20_2 122.3(8) . . ?
C2_2 C3_2 C20_2 123.4(8) . . ?
C1_2 C2_2 F2_2 118.1(8) . . ?
C1_2 C2_2 C3_2 126.4(8) . . ?
F2_2 C2_2 C3_2 115.3(7) . . ?
C15_2 C10_2 C11_2 117.3(10) . . ?
C15_2 C10_2 C1_2 125.2(9) . . ?
C11_2 C10_2 C1_2 117.5(9) . . ?
C10_2 C11_2 C12_2 121.9(10) . . ?
C11_2 C12_2 C13_2 118.8(9) . . ?
C14_2 C13_2 C12_2 119.5(9) . . ?
C14_2 C13_2 C16_2 119.6(8) . . ?
C12_2 C13_2 C16_2 120.8(8) . . ?
C13_2 C14_2 C15_2 118.3(10) . . ?
C10_2 C15_2 C14_2 123.8(10) . . ?
O162_2 C16_2 O161_2 125.0(8) . . ?
O162_2 C16_2 C13_2 117.9(8) . . ?
O161_2 C16_2 C13_2 117.1(8) . . ?
C16_2 O161_2 Ca9 137.0(6) . . ?
C16_2 O162_2 Ca8 136.6(6) . . ?
C21_2 C20_2 C25_2 118.7(7) . . ?
C21_2 C20_2 C3_2 123.2(8) . . ?
C25_2 C20_2 C3_2 118.1(7) . . ?
C22_2 C21_2 C20_2 122.2(9) . . ?
C21_2 C22_2 C23_2 119.0(8) . . ?
C22_2 C23_2 C24_2 119.9(8) . . ?
C22_2 C23_2 C26_2 119.8(7) . . ?
C24_2 C23_2 C26_2 120.2(8) . . ?
C25_2 C24_2 C23_2 119.7(9) . . ?
C24_2 C25_2 C20_2 120.2(8) . . ?
O262_2 C26_2 O261_2 119.0(8) . . ?
O262_2 C26_2 C23_2 121.6(8) . . ?
O261_2 C26_2 C23_2 119.4(7) . . ?
O262_2 C26_2 Ca4 60.6(4) . 4_654 ?
O261_2 C26_2 Ca4 59.7(4) . 4_654 ?
C23_2 C26_2 Ca4 168.8(7) . 4_654 ?
C26_2 O262_2 Ca3 164.3(6) . 4_654 ?
C26_2 O262_2 Ca4 93.4(5) . 4_654 ?
Ca3 O262_2 Ca4 102.0(2) 4_654 4_654 ?
C26_2 O261_2 Ca5 155.8(6) . . ?
C26_2 O261_2 Ca4 94.1(5) . 4_654 ?
Ca5 O261_2 Ca4 98.1(2) . 4_654 ?
C35_2 C30_2 C31_2 118.7(8) . . ?
C35_2 C30_2 C5_2 124.7(8) . . ?
C31_2 C30_2 C5_2 116.6(8) . . ?
C32_2 C31_2 C30_2 119.2(9) . . ?
C33_2 C32_2 C31_2 120.2(10) . . ?
C32_2 C33_2 C34_2 120.6(8) . . ?
C32_2 C33_2 C36_2 118.2(8) . . ?
C34_2 C33_2 C36_2 121.2(8) . . ?
C35_2 C34_2 C33_2 118.8(8) . . ?
C34_2 C35_2 C30_2 122.4(9) . . ?
O362_2 C36_2 O361_2 119.7(7) . . ?
O362_2 C36_2 C33_2 121.4(8) . . ?
O361_2 C36_2 C33_2 118.9(8) . . ?
O362_2 C36_2 Ca13 59.3(4) . 1_554 ?
O361_2 C36_2 Ca13 61.1(4) . 1_554 ?
C33_2 C36_2 Ca13 169.6(7) . 1_554 ?
C36_2 O361_2 Ca14 162.9(5) . 1_554 ?
C36_2 O361_2 Ca13 92.6(5) . 1_554 ?
Ca14 O361_2 Ca13 102.2(2) 1_554 1_554 ?
C36_2 O362_2 Ca12 157.3(7) . 4_655 ?
C36_2 O362_2 Ca13 95.5(5) . 1_554 ?
Ca12 O362_2 Ca13 97.3(2) 4_655 1_554 ?
C6_3 C1_3 C2_3 116.1(10) . . ?
C6_3 C1_3 C10_3 119.8(9) . . ?
C2_3 C1_3 C10_3 123.3(9) . . ?
F4_3 C6_3 C1_3 119.2(10) . . ?
F4_3 C6_3 C5_3 115.2(9) . . ?
C1_3 C6_3 C5_3 125.2(9) . . ?
C4_3 C5_3 C6_3 114.7(9) . . ?
C4_3 C5_3 C30_3 120.5(10) . . ?
C6_3 C5_3 C30_3 124.6(10) . . ?
F6_3 C4_3 C5_3 118.6(9) . . ?
F6_3 C4_3 C3_3 116.0(8) . . ?
C5_3 C4_3 C3_3 125.4(10) . . ?
C4_3 C3_3 C2_3 113.5(8) . . ?
C4_3 C3_3 C20_3 124.4(9) . . ?
C2_3 C3_3 C20_3 122.0(8) . . ?
F2_3 C2_3 C1_3 118.3(9) . . ?
F2_3 C2_3 C3_3 116.6(8) . . ?
C1_3 C2_3 C3_3 125.0(9) . . ?
C15_3 C10_3 C11_3 117.9(11) . . ?
C15_3 C10_3 C1_3 121.3(11) . . ?
C11_3 C10_3 C1_3 120.6(10) . . ?
C12_3 C11_3 C10_3 121.2(10) . . ?
C11_3 C12_3 C13_3 118.0(11) . . ?
C14_3 C13_3 C12_3 119.9(11) . . ?
C14_3 C13_3 C16_3 121.5(12) . . ?
C12_3 C13_3 C16_3 118.6(12) . . ?
C15_3 C14_3 C13_3 119.3(13) . . ?
C14_3 C15_3 C10_3 123.2(13) . . ?
O162_3 C16_3 O161_3 121.9(13) . . ?
O162_3 C16_3 C13_3 115.8(14) . . ?
O161_3 C16_3 C13_3 122.2(13) . . ?
C16_3 O161_3 Ca8 126.2(9) . . ?
C16_3 O162_3 Ca7 141.9(9) . . ?
C21_3 C20_3 C25_3 120.4(8) . . ?
C21_3 C20_3 C3_3 120.6(9) . . ?
C25_3 C20_3 C3_3 118.6(8) . . ?
C20_3 C21_3 C22_3 120.8(9) . . ?
C21_3 C22_3 C23_3 118.8(8) . . ?
C24_3 C23_3 C22_3 119.6(8) . . ?
C24_3 C23_3 C26_3 120.4(9) . . ?
C22_3 C23_3 C26_3 120.0(8) . . ?
C23_3 C24_3 C25_3 119.5(10) . . ?
C20_3 C25_3 C24_3 120.9(9) . . ?
O261_3 C26_3 O262_3 121.6(7) . . ?
O261_3 C26_3 C23_3 120.8(8) . . ?
O262_3 C26_3 C23_3 117.6(8) . . ?
O261_3 C26_3 Ca15 69.4(5) . 1_556 ?
O262_3 C26_3 Ca15 53.0(4) . 1_556 ?
C23_3 C26_3 Ca15 166.4(6) . 1_556 ?
C26_3 O262_3 Ca14 143.2(5) . . ?
C26_3 O262_3 Ca15 102.7(5) . 1_556 ?
Ca14 O262_3 Ca15 101.8(3) . 1_556 ?
C26_3 O261_3 Ca11 161.8(7) . 1_556 ?
C26_3 O261_3 Ca15 86.1(5) . 1_556 ?
Ca11 O261_3 Ca15 96.6(2) 1_556 1_556 ?
C31_3 C30_3 C35_3 121.4(11) . . ?
C31_3 C30_3 C5_3 121.1(10) . . ?
C35_3 C30_3 C5_3 117.5(11) . . ?
C30_3 C31_3 C32_3 121.0(11) . . ?
C33_3 C32_3 C31_3 119.0(11) . . ?
C32_3 C33_3 C34_3 118.8(10) . . ?
C32_3 C33_3 C36_3 119.0(10) . . ?
C34_3 C33_3 C36_3 122.2(9) . . ?
C35_3 C34_3 C33_3 122.3(10) . . ?
C34_3 C35_3 C30_3 117.4(11) . . ?
O362_3 C36_3 O361_3 120.6(9) . . ?
O362_3 C36_3 C33_3 119.2(9) . . ?
O361_3 C36_3 C33_3 120.2(10) . . ?
O362_3 C36_3 Ca5 56.0(5) . 1_556 ?
O361_3 C36_3 Ca5 66.7(5) . 1_556 ?
C33_3 C36_3 Ca5 163.1(8) . 1_556 ?
C36_3 O361_3 Ca6 147.2(7) . 2_675 ?
C36_3 O361_3 Ca5 86.9(6) . 1_556 ?
Ca6 O361_3 Ca5 95.9(2) 2_675 1_556 ?
C36_3 O362_3 Ca5 98.7(6) . 1_556 ?
C6_4 C1_4 C2_4 115.2(8) . . ?
C6_4 C1_4 C10_4 121.9(8) . . ?
C2_4 C1_4 C10_4 122.9(8) . . ?
F4_4 C6_4 C1_4 119.1(7) . . ?
F4_4 C6_4 C5_4 116.1(7) . . ?
C1_4 C6_4 C5_4 124.8(8) . . ?
C6_4 C5_4 C4_4 114.1(8) . . ?
C6_4 C5_4 C30_4 123.2(8) . . ?
C4_4 C5_4 C30_4 122.5(8) . . ?
C3_4 C4_4 F6_4 116.8(9) . . ?
C3_4 C4_4 C5_4 127.1(8) . . ?
F6_4 C4_4 C5_4 116.0(8) . . ?
C4_4 C3_4 C2_4 112.5(9) . . ?
C4_4 C3_4 C20_4 124.1(8) . . ?
C2_4 C3_4 C20_4 123.4(8) . . ?
F2_4 C2_4 C1_4 118.0(8) . . ?
F2_4 C2_4 C3_4 115.9(9) . . ?
C1_4 C2_4 C3_4 126.0(8) . . ?
C11_4 C10_4 C15_4 117.7(8) . . ?
C11_4 C10_4 C1_4 122.9(9) . . ?
C15_4 C10_4 C1_4 119.4(8) . . ?
C12_4 C11_4 C10_4 122.7(9) . . ?
C11_4 C12_4 C13_4 119.3(8) . . ?
C14_4 C13_4 C12_4 119.9(8) . . ?
C14_4 C13_4 C16_4 119.9(8) . . ?
C12_4 C13_4 C16_4 120.2(7) . . ?
C13_4 C14_4 C15_4 119.5(8) . . ?
C14_4 C15_4 C10_4 120.8(8) . . ?
O162_4 C16_4 O161_4 121.6(8) . . ?
O162_4 C16_4 C13_4 117.5(8) . . ?
O161_4 C16_4 C13_4 120.9(9) . . ?
O162_4 C16_4 Ca3 62.7(4) . . ?
O161_4 C16_4 Ca3 60.0(4) . . ?
C13_4 C16_4 Ca3 169.3(6) . . ?
C16_4 O161_4 Ca4 163.0(6) . . ?
C16_4 O161_4 Ca3 94.2(6) . . ?
Ca4 O161_4 Ca3 102.9(2) . . ?
C16_4 O162_4 Ca2 160.7(7) . . ?
C16_4 O162_4 Ca3 91.7(5) . . ?
Ca2 O162_4 Ca3 97.6(2) . . ?
C25_4 C20_4 C21_4 115.0(11) . . ?
C25_4 C20_4 C3_4 122.3(10) . . ?
C21_4 C20_4 C3_4 122.5(10) . . ?
C20_4 C21_4 C22_4 121.7(12) . . ?
C23_4 C22_4 C21_4 119.7(12) . . ?
C24_4 C23_4 C22_4 119.0(11) . . ?
C24_4 C23_4 C26_4 120.4(9) . . ?
C22_4 C23_4 C26_4 120.6(9) . . ?
C23_4 C24_4 C25_4 122.2(13) . . ?
C20_4 C25_4 C24_4 121.8(13) . . ?
O261_4 C26_4 O262_4 124.2(9) . . ?
O261_4 C26_4 C23_4 120.8(8) . . ?
O262_4 C26_4 C23_4 115.0(8) . . ?
C26_4 O262_4 Ca13 137.3(6) . . ?
C26_4 O261_4 Ca14 138.0(6) . . ?
C35_4 C30_4 C31_4 120.0(8) . . ?
C35_4 C30_4 C5_4 123.9(9) . . ?
C31_4 C30_4 C5_4 116.0(8) . . ?
C32_4 C31_4 C30_4 118.1(9) . . ?
C33_4 C32_4 C31_4 122.5(11) . . ?
C32_4 C33_4 C34_4 119.4(8) . . ?
C32_4 C33_4 C36_4 122.4(9) . . ?
C34_4 C33_4 C36_4 118.0(8) . . ?
C35_4 C34_4 C33_4 118.6(9) . . ?
C30_4 C35_4 C34_4 121.3(10) . . ?
O362_4 C36_4 O361_4 119.8(8) . . ?
O362_4 C36_4 C33_4 119.3(8) . . ?
O361_4 C36_4 C33_4 120.9(8) . . ?
O362_4 C36_4 Ca9 60.7(4) . . ?
O361_4 C36_4 Ca9 59.5(4) . . ?
C33_4 C36_4 Ca9 172.0(7) . . ?
C36_4 O361_4 Ca8 159.5(6) . . ?
C36_4 O361_4 Ca9 94.7(5) . . ?
Ca8 O361_4 Ca9 103.1(2) . . ?
C36_4 O362_4 Ca10 160.3(7) . 3_566 ?
C36_4 O362_4 Ca9 93.6(5) . . ?
Ca10 O362_4 Ca9 98.7(2) 3_566 . ?
C2_5 C1_5 C6_5 114.0(10) . . ?
C2_5 C1_5 C10_5 124.5(10) . . ?
C6_5 C1_5 C10_5 121.5(11) . . ?
F4_5 C6_5 C5_5 117.5(9) . . ?
F4_5 C6_5 C1_5 118.4(10) . . ?
C5_5 C6_5 C1_5 124.0(11) . . ?
C6_5 C5_5 C4_5 115.7(9) . . ?
C6_5 C5_5 C30_5 123.4(10) . . ?
C4_5 C5_5 C30_5 120.9(9) . . ?
F6_5 C4_5 C3_5 121.5(11) . . ?
F6_5 C4_5 C5_5 116.3(9) . . ?
C3_5 C4_5 C5_5 121.9(10) . . ?
C2_5 C3_5 C4_5 118.1(12) . . ?
C2_5 C3_5 C20_5 121.0(11) . . ?
C4_5 C3_5 C20_5 120.7(12) . . ?
C3_5 C2_5 F2_5 121.6(12) . . ?
C3_5 C2_5 C1_5 126.3(11) . . ?
F2_5 C2_5 C1_5 111.6(10) . . ?
C15_5 C10_5 C11_5 120.3(12) . . ?
C15_5 C10_5 C1_5 121.3(10) . . ?
C11_5 C10_5 C1_5 118.3(12) . . ?
C12_5 C11_5 C10_5 115.4(13) . . ?
C13_5 C12_5 C11_5 126.3(13) . . ?
C12_5 C13_5 C14_5 120.1(14) . . ?
C12_5 C13_5 C16_5 119.8(13) . . ?
C14_5 C13_5 C16_5 119.5(14) . . ?
C13_5 C14_5 C15_5 116.2(14) . . ?
C10_5 C15_5 C14_5 121.6(12) . . ?
O161_5 C16_5 O162_5 122.1(17) . . ?
O161_5 C16_5 C13_5 123.3(18) . . ?
O162_5 C16_5 C13_5 112.9(13) . . ?
O161_5 C16_5 Ca2 76.9(13) . . ?
O162_5 C16_5 Ca2 50.4(7) . . ?
C13_5 C16_5 Ca2 158.7(11) . . ?
C16_5 O161_5 Ca1 160.3(14) . 2_665 ?
C16_5 O161_5 Ca2 80.7(14) . . ?
Ca1 O161_5 Ca2 90.6(4) 2_665 . ?
C16_5 O162_5 Ca2 104.2(9) . . ?
C21_5 C20_5 C25_5 116.1(12) . . ?
C21_5 C20_5 C3_5 120.6(12) . . ?
C25_5 C20_5 C3_5 123.2(11) . . ?
C20_5 C21_5 C22_5 124.2(15) . . ?
C21_5 C22_5 C23_5 119.4(14) . . ?
C22_5 C23_5 C24_5 119.6(13) . . ?
C22_5 C23_5 C26_5 121.0(13) . . ?
C24_5 C23_5 C26_5 118.6(12) . . ?
C25_5 C24_5 C23_5 116.5(12) . . ?
C24_5 C25_5 C20_5 123.9(11) . . ?
O261_5 C26_5 O262_5 124.5(15) . . ?
O261_5 C26_5 C23_5 122.0(13) . . ?
O262_5 C26_5 C23_5 113.6(14) . . ?
C26_5 O262_5 Ca15 141.5(10) . . ?
C26_5 O261_5 Ca14 125.8(9) . 1_554 ?
C31_5 C30_5 C35_5 118.6(8) . . ?
C31_5 C30_5 C5_5 120.2(9) . . ?
C35_5 C30_5 C5_5 120.8(9) . . ?
C30_5 C31_5 C32_5 118.6(10) . . ?
C33_5 C32_5 C31_5 123.2(11) . . ?
C32_5 C33_5 C34_5 118.5(8) . . ?
C32_5 C33_5 C36_5 122.9(9) . . ?
C34_5 C33_5 C36_5 118.2(8) . . ?
C35_5 C34_5 C33_5 120.2(9) . . ?
C34_5 C35_5 C30_5 120.7(9) . . ?
O361_5 C36_5 O362_5 121.2(8) . . ?
O361_5 C36_5 C33_5 122.0(8) . . ?
O362_5 C36_5 C33_5 116.7(8) . . ?
O361_5 C36_5 Ca7 55.0(5) . . ?
O362_5 C36_5 Ca7 66.9(5) . . ?
C33_5 C36_5 Ca7 172.7(6) . . ?
C36_5 O361_5 Ca8 145.1(6) . . ?
C36_5 O361_5 Ca7 101.7(6) . . ?
Ca8 O361_5 Ca7 101.5(3) . . ?
C36_5 O362_5 Ca6 161.0(7) . . ?
C36_5 O362_5 Ca7 87.5(6) . . ?
Ca6 O362_5 Ca7 98.4(2) . . ?
C2_6 C1_6 C6_6 114.6(8) . . ?
C2_6 C1_6 C10_6 121.8(8) . . ?
C6_6 C1_6 C10_6 123.4(8) . . ?
F4_6 C6_6 C1_6 117.8(8) . . ?
F4_6 C6_6 C5_6 115.9(8) . . ?
C1_6 C6_6 C5_6 126.2(8) . . ?
C6_6 C5_6 C4_6 114.2(7) . . ?
C6_6 C5_6 C30_6 124.7(8) . . ?
C4_6 C5_6 C30_6 120.9(8) . . ?
F6_6 C4_6 C3_6 118.1(7) . . ?
F6_6 C4_6 C5_6 117.8(7) . . ?
C3_6 C4_6 C5_6 124.1(8) . . ?
C4_6 C3_6 C2_6 115.9(8) . . ?
C4_6 C3_6 C20_6 121.2(9) . . ?
C2_6 C3_6 C20_6 122.9(8) . . ?
F2_6 C2_6 C1_6 118.1(9) . . ?
F2_6 C2_6 C3_6 117.0(8) . . ?
C1_6 C2_6 C3_6 124.9(8) . . ?
C15A_6 C10_6 C11A_6 121.4(13) . . ?
C11B_6 C10_6 C15B_6 115.0(15) . . ?
C11B_6 C10_6 C1_6 125.6(13) . . ?
C15A_6 C10_6 C1_6 117.6(11) . . ?
C11A_6 C10_6 C1_6 120.7(11) . . ?
C15B_6 C10_6 C1_6 119.3(12) . . ?
C12A_6 C11A_6 C10_6 119.4(19) . . ?
C11A_6 C12A_6 C13_6 120.0(19) . . ?
C13_6 C14A_6 C15A_6 121.7(17) . . ?
C10_6 C15A_6 C14A_6 118.3(17) . . ?
C12B_6 C11B_6 C10_6 129(2) . . ?
C11B_6 C12B_6 C13_6 118(2) . . ?
C13_6 C14B_6 C15B_6 122(2) . . ?
C14B_6 C15B_6 C10_6 119(2) . . ?
C14A_6 C13_6 C12A_6 118.8(14) . . ?
C14B_6 C13_6 C12B_6 115.9(16) . . ?
C14B_6 C13_6 C16_6 120.6(13) . . ?
C14A_6 C13_6 C16_6 120.0(11) . . ?
C12A_6 C13_6 C16_6 121.2(12) . . ?
C12B_6 C13_6 C16_6 123.3(13) . . ?
O161_6 C16_6 O162_6 125.9(9) . . ?
O161_6 C16_6 C13_6 117.5(9) . . ?
O162_6 C16_6 C13_6 116.6(9) . . ?
C16_6 O161_6 Ca3 137.1(6) . . ?
C16_6 O162_6 Ca4 136.7(6) . . ?
C21_6 C20_6 C25_6 119.4(8) . . ?
C21_6 C20_6 C3_6 120.4(9) . . ?
C25_6 C20_6 C3_6 120.1(8) . . ?
C22_6 C21_6 C20_6 122.1(10) . . ?
C21_6 C22_6 C23_6 117.8(9) . . ?
C24_6 C23_6 C22_6 119.9(8) . . ?
C24_6 C23_6 C26_6 122.3(9) . . ?
C22_6 C23_6 C26_6 117.7(8) . . ?
C23_6 C24_6 C25_6 121.4(10) . . ?
C24_6 C25_6 C20_6 119.1(8) . . ?
O261_6 C26_6 O262_6 120.2(8) . . ?
O261_6 C26_6 C23_6 118.2(8) . . ?
O262_6 C26_6 C23_6 121.4(9) . . ?
O261_6 C26_6 Ca8 62.7(5) . 4_644 ?
O262_6 C26_6 Ca8 58.1(5) . 4_644 ?
C23_6 C26_6 Ca8 169.3(7) . 4_644 ?
C26_6 O262_6 Ca9 158.5(6) . 4_644 ?
C26_6 O262_6 Ca8 96.4(6) . 4_644 ?
Ca9 O262_6 Ca8 103.9(2) 4_644 4_644 ?
C26_6 O261_6 Ca7 162.0(7) . 4_644 ?
C26_6 O261_6 Ca8 92.0(5) . 4_644 ?
Ca7 O261_6 Ca8 99.6(2) 4_644 4_644 ?
C31_6 C30_6 C35_6 118.9(8) . . ?
C31_6 C30_6 C5_6 123.8(8) . . ?
C35_6 C30_6 C5_6 117.3(9) . . ?
C30_6 C31_6 C32_6 120.5(9) . . ?
C33_6 C32_6 C31_6 121.6(10) . . ?
C32_6 C33_6 C34_6 118.5(8) . . ?
C32_6 C33_6 C36_6 121.5(9) . . ?
C34_6 C33_6 C36_6 120.0(8) . . ?
C35_6 C34_6 C33_6 118.2(8) . . ?
C30_6 C35_6 C34_6 122.1(9) . . ?
O362_6 C36_6 O361_6 119.9(8) . . ?
O362_6 C36_6 C33_6 120.4(8) . . ?
O361_6 C36_6 C33_6 119.6(9) . . ?
O362_6 C36_6 Ca14 62.3(5) . 1_554 ?
O361_6 C36_6 Ca14 58.3(4) . 1_554 ?
C33_6 C36_6 Ca14 167.3(7) . 1_554 ?
C36_6 O361_6 Ca13 160.6(6) . 1_554 ?
C36_6 O361_6 Ca14 95.7(5) . 1_554 ?
Ca13 O361_6 Ca14 103.4(2) 1_554 1_554 ?
C36_6 O362_6 Ca15 161.5(7) . . ?
C36_6 O362_6 Ca14 92.5(5) . 1_554 ?
Ca15 O362_6 Ca14 100.3(2) . 1_554 ?
C2_7 C1_7 C6_7 113.7(13) . . ?
C2_7 C1_7 C10_7 121.5(12) . . ?
C6_7 C1_7 C10_7 124.3(12) . . ?
F4_7 C6_7 C5_7 117.3(9) . . ?
F4_7 C6_7 C1_7 117.6(11) . . ?
C5_7 C6_7 C1_7 125.0(11) . . ?
C4_7 C5_7 C6_7 114.7(10) . . ?
C4_7 C5_7 C30_7 122.2(11) . . ?
C6_7 C5_7 C30_7 123.0(10) . . ?
F6_7 C4_7 C5_7 116.8(10) . . ?
F6_7 C4_7 C3_7 117.4(11) . . ?
C5_7 C4_7 C3_7 125.3(12) . . ?
C2_7 C3_7 C4_7 113.6(12) . . ?
C2_7 C3_7 C20_7 122.0(12) . . ?
C4_7 C3_7 C20_7 124.2(13) . . ?
F2_7 C2_7 C1_7 116.5(13) . . ?
F2_7 C2_7 C3_7 116.3(12) . . ?
C1_7 C2_7 C3_7 127.0(13) . . ?
C15_7 C10_7 C11_7 117.7(13) . . ?
C15_7 C10_7 C1_7 121.6(12) . . ?
C11_7 C10_7 C1_7 120.6(14) . . ?
C12_7 C11_7 C10_7 119.7(14) . . ?
C13_7 C12_7 C11_7 118.5(13) . . ?
C12_7 C13_7 C14_7 123.7(12) . . ?
C12_7 C13_7 C16_7 117.6(11) . . ?
C14_7 C13_7 C16_7 118.7(11) . . ?
C13_7 C14_7 C15_7 117.4(11) . . ?
C14_7 C15_7 C10_7 122.8(11) . . ?
O162_7 C16_7 O161_7 120.3(14) . . ?
O162_7 C16_7 C13_7 120.7(12) . . ?
O161_7 C16_7 C13_7 118.9(13) . . ?
O162_7 C16_7 Ca3 45.3(7) . 1_554 ?
O161_7 C16_7 Ca3 75.0(9) . 1_554 ?
C13_7 C16_7 Ca3 165.8(9) . 1_554 ?
C16_7 O161_7 Ca2 129.8(8) . 1_554 ?
C16_7 O161_7 Ca3 81.1(9) . 1_554 ?
Ca2 O161_7 Ca3 86.4(3) 1_554 1_554 ?
C16_7 O162_7 Ca3 113.3(8) . 1_554 ?
C25_7 C20_7 C21_7 120.8(14) . . ?
C25_7 C20_7 C3_7 124.2(14) . . ?
C21_7 C20_7 C3_7 114.9(15) . . ?
C22_7 C21_7 C20_7 118.0(16) . . ?
C23_7 C22_7 C21_7 125.1(16) . . ?
C22_7 C23_7 C24_7 119.1(13) . . ?
C22_7 C23_7 C26_7 127.3(14) . . ?
C24_7 C23_7 C26_7 113.4(14) . . ?
C23_7 C24_7 C25_7 115.1(15) . . ?
C20_7 C25_7 C24_7 121.5(16) . . ?
O261_7 C26_7 O262_7 123.4(14) . . ?
O261_7 C26_7 C23_7 118.1(13) . . ?
O262_7 C26_7 C23_7 118.2(16) . . ?
C26_7 O262_7 Ca11 139.4(12) . . ?
C26_7 O261_7 Ca15 139.5(9) . . ?
C31_7 C30_7 C35_7 120.1(10) . . ?
C31_7 C30_7 C5_7 119.5(10) . . ?
C35_7 C30_7 C5_7 120.4(10) . . ?
C30_7 C31_7 C32_7 117.7(12) . . ?
C33_7 C32_7 C31_7 125.6(12) . . ?
C32_7 C33_7 C34_7 117.2(10) . . ?
C32_7 C33_7 C36_7 123.2(10) . . ?
C34_7 C33_7 C36_7 119.6(9) . . ?
C35_7 C34_7 C33_7 120.9(9) . . ?
C34_7 C35_7 C30_7 118.3(10) . . ?
O362_7 C36_7 O361_7 119.7(8) . . ?
O362_7 C36_7 C33_7 120.9(8) . . ?
O361_7 C36_7 C33_7 119.4(8) . . ?
O362_7 C36_7 Ca10 64.4(5) . 2_665 ?
O361_7 C36_7 Ca10 56.4(5) . 2_665 ?
C33_7 C36_7 Ca10 167.6(7) . 2_665 ?
C36_7 O361_7 Ca9 139.5(5) . 4_644 ?
C36_7 O361_7 Ca10 98.5(6) . 2_665 ?
Ca9 O361_7 Ca10 98.7(2) 4_644 2_665 ?
C36_7 O362_7 Ca1 150.8(7) . . ?
C36_7 O362_7 Ca10 90.4(5) . 2_665 ?
Ca1 O362_7 Ca10 98.2(2) . 2_665 ?
C2_8 C1_8 C6_8 115.7(10) . . ?
C2_8 C1_8 C10_8 123.9(10) . . ?
C6_8 C1_8 C10_8 119.9(10) . . ?
F4_8 C6_8 C5_8 118.8(9) . . ?
F4_8 C6_8 C1_8 118.9(9) . . ?
C5_8 C6_8 C1_8 122.2(10) . . ?
C4_8 C5_8 C6_8 116.1(10) . . ?
C4_8 C5_8 C30_8 125.1(10) . . ?
C6_8 C5_8 C30_8 118.8(10) . . ?
C5_8 C4_8 F6_8 117.6(10) . . ?
C5_8 C4_8 C3_8 126.0(11) . . ?
F6_8 C4_8 C3_8 116.4(11) . . ?
C2_8 C3_8 C4_8 115.9(11) . . ?
C2_8 C3_8 C20_8 124.3(10) . . ?
C4_8 C3_8 C20_8 119.7(10) . . ?
F2_8 C2_8 C3_8 118.7(11) . . ?
F2_8 C2_8 C1_8 117.4(9) . . ?
C3_8 C2_8 C1_8 123.9(11) . . ?
C11_8 C10_8 C15_8 120.1(9) . . ?
C11_8 C10_8 C1_8 121.0(10) . . ?
C15_8 C10_8 C1_8 118.9(9) . . ?
C10_8 C11_8 C12_8 120.4(10) . . ?
C13_8 C12_8 C11_8 118.8(9) . . ?
C14_8 C13_8 C12_8 120.0(8) . . ?
C14_8 C13_8 C16_8 122.0(9) . . ?
C12_8 C13_8 C16_8 117.9(8) . . ?
C15_8 C14_8 C13_8 121.0(10) . . ?
C14_8 C15_8 C10_8 119.6(10) . . ?
O161_8 C16_8 O162_8 121.3(8) . . ?
O161_8 C16_8 C13_8 120.8(9) . . ?
O162_8 C16_8 C13_8 118.0(8) . . ?
O161_8 C16_8 Ca2 54.8(5) . 2_664 ?
O162_8 C16_8 Ca2 68.7(5) . 2_664 ?
C13_8 C16_8 Ca2 163.9(7) . 2_664 ?
C16_8 O161_8 Ca2 100.5(6) . 2_664 ?
C16_8 O161_8 Ca3 132.5(6) . 2_664 ?
Ca2 O161_8 Ca3 97.5(2) 2_664 2_664 ?
C16_8 O162_8 Ca1 148.9(7) . . ?
C16_8 O162_8 Ca2 85.9(6) . 2_664 ?
Ca1 O162_8 Ca2 93.5(2) . 2_664 ?
C25_8 C20_8 C21_8 114.0(12) . . ?
C25_8 C20_8 C3_8 126.2(12) . . ?
C21_8 C20_8 C3_8 119.9(10) . . ?
C20_8 C21_8 C22_8 118.8(10) . . ?
C23_8 C22_8 C21_8 122.3(11) . . ?
C22_8 C23_8 C24_8 117.2(12) . . ?
C22_8 C23_8 C26_8 122.0(11) . . ?
C24_8 C23_8 C26_8 120.7(11) . . ?
C25_8 C24_8 C23_8 122.2(14) . . ?
C24_8 C25_8 C20_8 125.5(15) . . ?
O261_8 C26_8 O262_8 125.2(13) . . ?
O261_8 C26_8 C23_8 118.3(13) . . ?
O262_8 C26_8 C23_8 116.5(10) . . ?
O261_8 C26_8 Ca9 78.9(8) . 3_464 ?
O262_8 C26_8 Ca9 46.5(6) . 3_464 ?
C23_8 C26_8 Ca9 162.8(9) . 3_464 ?
C26_8 O262_8 Ca9 110.7(8) . 3_464 ?
C26_8 O261_8 Ca10 136.7(8) . . ?
C26_8 O261_8 Ca9 78.0(9) . 3_464 ?
Ca10 O261_8 Ca9 86.0(3) . 3_464 ?
C35_8 C30_8 C31_8 119.1(11) . . ?
C35_8 C30_8 C5_8 120.8(12) . . ?
C31_8 C30_8 C5_8 119.8(10) . . ?
C30_8 C31_8 C32_8 119.7(11) . . ?
C33_8 C32_8 C31_8 117.5(13) . . ?
C32_8 C33_8 C34_8 123.5(11) . . ?
C32_8 C33_8 C36_8 116.8(12) . . ?
C34_8 C33_8 C36_8 119.7(10) . . ?
C33_8 C34_8 C35_8 119.8(10) . . ?
C34_8 C35_8 C30_8 120.2(12) . . ?
O361_8 C36_8 O362_8 121.4(11) . . ?
O361_8 C36_8 C33_8 121.7(13) . . ?
O362_8 C36_8 C33_8 116.9(10) . . ?
O361_8 C36_8 Ca12 69.4(7) . 2_665 ?
O362_8 C36_8 Ca12 54.6(5) . 2_665 ?
C33_8 C36_8 Ca12 162.0(9) . 2_665 ?
C36_8 O361_8 Ca11 150.5(8) . . ?
C36_8 O361_8 Ca12 86.1(8) . 2_665 ?
Ca11 O361_8 Ca12 94.5(3) . 2_665 ?
C36_8 O362_8 Ca12 98.6(6) . 2_665 ?
C2_9 C1_9 C6_9 118.4(12) . . ?
C2_9 C1_9 C10_9 122.8(11) . . ?
C6_9 C1_9 C10_9 118.0(10) . . ?
C5_9 C6_9 F4_9 116.8(11) . . ?
C5_9 C6_9 C1_9 123.5(11) . . ?
F4_9 C6_9 C1_9 118.3(11) . . ?
C6_9 C5_9 C4_9 113.6(11) . . ?
C6_9 C5_9 C30A_9 120.9(16) . . ?
C4_9 C5_9 C30A_9 122.6(16) . . ?
C6_9 C5_9 C30B_9 126.7(14) . . ?
C4_9 C5_9 C30B_9 119.6(14) . . ?
C3_9 C4_9 F6_9 118.3(9) . . ?
C3_9 C4_9 C5_9 126.0(11) . . ?
F6_9 C4_9 C5_9 115.3(10) . . ?
C4_9 C3_9 C2_9 114.4(10) . . ?
C4_9 C3_9 C20_9 121.6(10) . . ?
C2_9 C3_9 C20_9 123.8(10) . . ?
F2_9 C2_9 C1_9 119.8(11) . . ?
F2_9 C2_9 C3_9 117.1(9) . . ?
C1_9 C2_9 C3_9 123.0(11) . . ?
C15_9 C10_9 C11_9 120.8(11) . . ?
C15_9 C10_9 C1_9 122.2(11) . . ?
C11_9 C10_9 C1_9 116.9(10) . . ?
C12_9 C11_9 C10_9 117.9(10) . . ?
C11_9 C12_9 C13_9 122.4(10) . . ?
C14_9 C13_9 C12_9 117.2(10) . . ?
C14_9 C13_9 C16_9 120.8(10) . . ?
C12_9 C13_9 C16_9 122.0(10) . . ?
C13_9 C14_9 C15_9 121.7(11) . . ?
C10_9 C15_9 C14_9 119.8(11) . . ?
O161_9 C16_9 O162_9 121.5(10) . . ?
O161_9 C16_9 C13_9 120.2(9) . . ?
O162_9 C16_9 C13_9 118.2(10) . . ?
O161_9 C16_9 Ca13 47.2(5) . 4_643 ?
O162_9 C16_9 Ca13 74.4(6) . 4_643 ?
C13_9 C16_9 Ca13 167.1(7) . 4_643 ?
C16_9 O161_9 Ca13 110.4(7) . 4_643 ?
C16_9 O162_9 Ca12 132.2(6) . . ?
C16_9 O162_9 Ca13 81.1(6) . 4_643 ?
Ca12 O162_9 Ca13 86.9(2) . 4_643 ?
C21_9 C20_9 C25_9 119.1(9) . . ?
C21_9 C20_9 C3_9 120.5(10) . . ?
C25_9 C20_9 C3_9 120.4(9) . . ?
C20_9 C21_9 C22_9 119.4(10) . . ?
C23_9 C22_9 C21_9 119.2(8) . . ?
C24_9 C23_9 C22_9 119.3(8) . . ?
C24_9 C23_9 C26_9 123.8(9) . . ?
C22_9 C23_9 C26_9 116.9(8) . . ?
C25_9 C24_9 C23_9 121.1(10) . . ?
C24_9 C25_9 C20_9 121.8(10) . . ?
O262_9 C26_9 O261_9 121.8(8) . . ?
O262_9 C26_9 C23_9 119.4(8) . . ?
O261_9 C26_9 C23_9 118.5(8) . . ?
O262_9 C26_9 Ca5 55.7(4) . 1_545 ?
O261_9 C26_9 Ca5 67.2(5) . 1_545 ?
C23_9 C26_9 Ca5 162.4(7) . 1_545 ?
C26_9 O262_9 Ca4 134.8(5) . 4_644 ?
C26_9 O262_9 Ca5 99.4(6) . 1_545 ?
Ca4 O262_9 Ca5 96.8(2) 4_644 1_545 ?
C26_9 O261_9 Ca6 140.9(6) . 2_664 ?
C26_9 O261_9 Ca5 87.2(5) . 1_545 ?
Ca6 O261_9 Ca5 93.2(2) 2_664 1_545 ?
C35A_9 C30A_9 C5_9 129(3) . . ?
C35A_9 C30A_9 C31A_9 119(3) . . ?
C5_9 C30A_9 C31A_9 109(2) . . ?
C32A_9 C31A_9 C30A_9 114(3) . . ?
C33A_9 C32A_9 C31A_9 124(3) . . ?
C32A_9 C33A_9 C34A_9 120(2) . . ?
C32A_9 C33A_9 C36A_9 125(3) . . ?
C34A_9 C33A_9 C36A_9 114(2) . . ?
O36A_9 C36A_9 O37A_9 128(2) . . ?
O36A_9 C36A_9 C33A_9 113(2) . . ?
O37A_9 C36A_9 C33A_9 118(2) . . ?
O36A_9 C36A_9 Ca1 95.5(15) . . ?
O37A_9 C36A_9 Ca1 33.5(11) . . ?
C33A_9 C36A_9 Ca1 151.3(17) . . ?
C36A_9 O36A_9 Ca10 140.5(17) . 2_665 ?
C36A_9 O37A_9 Ca1 128.6(16) . . ?
C35A_9 C34A_9 C33A_9 119(2) . . ?
C30A_9 C35A_9 C34A_9 123(3) . . ?
C31B_9 C30B_9 C35B_9 121(3) . . ?
C31B_9 C30B_9 C5_9 126(2) . . ?
C35B_9 C30B_9 C5_9 111(2) . . ?
C30B_9 C31B_9 C32B_9 120(3) . . ?
C33B_9 C32B_9 C31B_9 122(3) . . ?
C32B_9 C33B_9 C34B_9 123(2) . . ?
C32B_9 C33B_9 C36B_9 121(2) . . ?
C34B_9 C33B_9 C36B_9 115(2) . . ?
O37B_9 C36B_9 O36B_9 119(2) . . ?
O37B_9 C36B_9 C33B_9 129(2) . . ?
O36B_9 C36B_9 C33B_9 112.9(18) . . ?
C36B_9 O37B_9 Ca1 154.4(18) . . ?
Ca1 O37B_9 Ca10 94.6(5) . 2_665 ?
C33B_9 C34B_9 C35B_9 122(2) . . ?
C30B_9 C35B_9 C34B_9 111(3) . . ?
C1_10 O1_10 Ca10 156.8(10) . . ?
C1_10 O1_10 Ca1 99.5(8) . 2_664 ?
Ca10 O1_10 Ca1 100.7(4) . 2_664 ?
C1_10 O2_10 Ca2 158.0(10) . 1_554 ?
C1_10 O2_10 Ca1 97.2(9) . 2_664 ?
Ca2 O2_10 Ca1 97.9(4) 1_554 2_664 ?
O2_10 C1_10 O1_10 117.6(13) . . ?
O2_10 C1_10 C2_10 122.3(12) . . ?
O1_10 C1_10 C2_10 119.9(11) . . ?
O2_10 C1_10 Ca1 60.1(8) . 2_664 ?
O1_10 C1_10 Ca1 57.6(8) . 2_664 ?
C2_10 C1_10 Ca1 177.3(8) . 2_664 ?
C1_11 O1_11 Ca15 149.8(10) . 2_664 ?
C1_11 O1_11 Ca11 103.8(8) . 2_664 ?
Ca15 O1_11 Ca11 105.7(4) 2_664 2_664 ?
C1_11 O2_11 Ca12 170.8(8) . . ?
C1_11 O2_11 Ca11 87.1(8) . 2_664 ?
Ca12 O2_11 Ca11 94.6(4) . 2_664 ?
O1_11 C1_11 O2_11 122.9(12) . . ?
O1_11 C1_11 C2_11 119.5(11) . . ?
O2_11 C1_11 C2_11 117.6(11) . . ?
O1_11 C1_11 Ca11 53.7(7) . 2_664 ?
O2_11 C1_11 Ca11 69.2(7) . 2_664 ?
C2_11 C1_11 Ca11 172.9(8) . 2_664 ?
C1_12 O1_12 Ca5 165.1(8) . . ?
C1_12 O1_12 Ca6 87.5(8) . 2_674 ?
Ca5 O1_12 Ca6 92.7(4) . 2_674 ?
C1_12 O2_12 Ca7 142.7(9) . 2_674 ?
C1_12 O2_12 Ca6 107.9(8) . 2_674 ?
Ca7 O2_12 Ca6 104.8(3) 2_674 2_674 ?
O2_12 C1_12 O1_12 119.2(12) . . ?
O2_12 C1_12 C2_12 121.3(11) . . ?
O1_12 C1_12 C2_12 119.2(11) . . ?
O2_12 C1_12 Ca6 50.5(7) . 2_674 ?
O1_12 C1_12 Ca6 68.9(8) . 2_674 ?
C2_12 C1_12 Ca6 171.7(8) . 2_674 ?
C1_13 O1_13 Ca1 140.1(17) . . ?
O1_13 C1_13 N1_13 135(2) . . ?
O1_13 C1_13 C2_13 112.3(19) . . ?
N1_13 C1_13 C2_13 112.6(17) . . ?
C1_13 C2_13 C3_13 97.6(15) . . ?
C4_13 C3_13 C2_13 110.9(15) . . ?
N1_13 C4_13 C3_13 100.2(15) . . ?
C1_13 N1_13 C5_13 133(2) . . ?
C1_13 N1_13 C4_13 112.1(17) . . ?
C5_13 N1_13 C4_13 114.1(18) . . ?
C1_14 O1_14 Ca2 161(2) . . ?
N1_14 C1_14 O1_14 123(2) . . ?
N1_14 C1_14 C2_14 111.7(18) . . ?
O1_14 C1_14 C2_14 126(2) . . ?
C3_14 C2_14 C1_14 105.7(18) . . ?
C2_14 C3_14 C4_14 106.8(18) . . ?
N1_14 C4_14 C3_14 105.8(18) . . ?
C1_14 N1_14 C4_14 109.8(19) . . ?
C1_14 N1_14 C5_14 128(2) . . ?
C4_14 N1_14 C5_14 120(2) . . ?
C1_15 O1_15 Ca3 155.2(9) . . ?
O1_15 C1_15 N1_15 125.9(13) . . ?
O1_15 C1_15 C2_15 125.2(12) . . ?
N1_15 C1_15 C2_15 108.9(11) . . ?
C1_15 C2_15 C3_15 104.7(12) . . ?
C2_15 C3_15 C4_15 105.6(12) . . ?
N1_15 C4_15 C3_15 103.1(11) . . ?
C1_15 N1_15 C4_15 115.4(12) . . ?
C1_15 N1_15 C5_15 119.6(12) . . ?
C4_15 N1_15 C5_15 124.8(13) . . ?
C1_16 O1_16 Ca3 128(2) . . ?
O1_16 C1_16 N1_16 129(3) . . ?
O1_16 C1_16 C2_16 118(3) . . ?
N1_16 C1_16 C2_16 110(2) . . ?
C1_16 C2_16 C3_16 103(2) . . ?
C2_16 C3_16 C4_16 105(2) . . ?
N1_16 C4_16 C3_16 100(2) . . ?
C1_16 N1_16 C4_16 112(2) . . ?
C1_16 N1_16 C5_16 122(3) . . ?
C4_16 N1_16 C5_16 117(3) . . ?
C1_17 O1_17 Ca4 157.0(8) . . ?
O1_17 C1_17 N1_17 124.9(13) . . ?
O1_17 C1_17 C2_17 126.9(12) . . ?
N1_17 C1_17 C2_17 108.1(11) . . ?
C1_17 C2_17 C3_17 102.2(11) . . ?
C4_17 C3_17 C2_17 110.3(12) . . ?
N1_17 C4_17 C3_17 99.9(12) . . ?
C1_17 N1_17 C4_17 118.4(13) . . ?
C1_17 N1_17 C5_17 119.0(13) . . ?
C4_17 N1_17 C5_17 122.6(14) . . ?
C1_18 O1_18 Ca5 148.7(14) . . ?
O1_18 C1_18 N1_18 132(2) . . ?
O1_18 C1_18 C2_18 125.0(18) . . ?
N1_18 C1_18 C2_18 100.7(14) . . ?
C3_18 C2_18 C1_18 107.8(15) . . ?
C2_18 C3_18 C4_18 102.7(16) . . ?
N1_18 C4_18 C3_18 101.6(16) . . ?
C1_18 N1_18 C4_18 121.7(18) . . ?
C1_18 N1_18 C5_18 121.0(19) . . ?
C4_18 N1_18 C5_18 117.3(19) . . ?
C1_19 O1_19 Ca6 154.0(12) . . ?
O1_19 C1_19 N1_19 125.0(15) . . ?
O1_19 C1_19 C2_19 124.6(15) . . ?
N1_19 C1_19 C2_19 110.1(13) . . ?
C1_19 C2_19 C3_19 105.9(13) . . ?
C2_19 C3_19 C4_19 102.8(12) . . ?
N1_19 C4_19 C3_19 104.9(12) . . ?
C1_19 N1_19 C5_19 127.7(14) . . ?
C1_19 N1_19 C4_19 110.4(12) . . ?
C5_19 N1_19 C4_19 121.6(14) . . ?
C1_20 O1_20 Ca8 153.6(12) . . ?
O1_20 C1_20 N1_20 132.2(16) . . ?
O1_20 C1_20 C2_20 118.6(15) . . ?
N1_20 C1_20 C2_20 109.0(13) . . ?
C1_20 C2_20 C3_20 105.5(15) . . ?
C2_20 C3_20 C4_20 105.5(14) . . ?
N1_20 C4_20 C3_20 103.1(14) . . ?
C1_20 N1_20 C5_20 121.1(16) . . ?
C1_20 N1_20 C4_20 113.2(15) . . ?
C5_20 N1_20 C4_20 124.8(18) . . ?
C1_21 O1_21 Ca8 139.8(18) . . ?
O1_21 C1_21 N1_21 127(2) . . ?
O1_21 C1_21 C2_21 125(2) . . ?
N1_21 C1_21 C2_21 107.6(16) . . ?
C3_21 C2_21 C1_21 105.9(18) . . ?
C2_21 C3_21 C4_21 103.9(19) . . ?
N1_21 C4_21 C3_21 102.7(17) . . ?
C1_21 N1_21 C5_21 126(2) . . ?
C1_21 N1_21 C4_21 113.0(19) . . ?
C5_21 N1_21 C4_21 120(2) . . ?
C1_22 O1_22 Ca9 157.6(9) . 4_644 ?
O1_22 C1_22 N1_22 129.6(15) . . ?
O1_22 C1_22 C2_22 123.7(14) . . ?
N1_22 C1_22 C2_22 106.6(12) . . ?
C3_22 C2_22 C1_22 102.8(13) . . ?
C2_22 C3_22 C4_22 111.8(13) . . ?
N1_22 C4_22 C3_22 96.3(13) . . ?
C1_22 N1_22 C5_22 120.5(16) . . ?
C1_22 N1_22 C4_22 118.8(15) . . ?
C5_22 N1_22 C4_22 119.0(16) . . ?
C1_23 O1_23 Ca11 155.9(18) . . ?
O1_23 C1_23 N1_23 124(2) . . ?
O1_23 C1_23 C2_23 119(2) . . ?
N1_23 C1_23 C2_23 116.8(16) . . ?
C1_23 C2_23 C3_23 99.5(15) . . ?
C2_23 C3_23 C4_23 105.0(16) . . ?
N1_23 C4_23 C3_23 108.8(17) . . ?
C1_23 N1_23 C5_23 134(2) . . ?
C1_23 N1_23 C4_23 104.7(16) . . ?
C5_23 N1_23 C4_23 122(2) . . ?
C1_24 O1_24 Ca12 144.6(16) . . ?
O1_24 C1_24 N1_24 125(2) . . ?
O1_24 C1_24 C2_24 129(2) . . ?
N1_24 C1_24 C2_24 105.6(18) . . ?
C1_24 C2_24 C3_24 106.2(18) . . ?
C2_24 C3_24 C4_24 105.3(19) . . ?
N1_24 C4_24 C3_24 99.8(17) . . ?
C1_24 N1_24 C4_24 116.9(18) . . ?
C1_24 N1_24 C5_24 122(2) . . ?
C4_24 N1_24 C5_24 120(2) . . ?
C1_25 O1_25 Ca12 169(4) . . ?
O1_25 C1_25 N1_25 123(3) . . ?
O1_25 C1_25 C2_25 132(3) . . ?
N1_25 C1_25 C2_25 105(2) . . ?
C1_25 C2_25 C3_25 105(2) . . ?
C4_25 C3_25 C2_25 102(2) . . ?
N1_25 C4_25 C3_25 97(2) . . ?
C1_25 N1_25 C5_25 121(3) . . ?
C1_25 N1_25 C4_25 107(3) . . ?
C5_25 N1_25 C4_25 122(3) . . ?
C1_26 O1_26 Ca13 152.5(15) . . ?
O1_26 C1_26 N1_26 123.9(19) . . ?
O1_26 C1_26 C2_26 133(2) . . ?
N1_26 C1_26 C2_26 103.3(15) . . ?
C1_26 C2_26 C3_26 103.5(17) . . ?
C2_26 C3_26 C4_26 106.1(18) . . ?
N1_26 C4_26 C3_26 98.3(17) . . ?
C1_26 N1_26 C4_26 120.5(18) . . ?
C1_26 N1_26 C5_26 110.2(19) . . ?
C4_26 N1_26 C5_26 128(2) . . ?
C1_27 O1_27 Ca13 162.8(18) . . ?
O1_27 C1_27 N1_27 125.7(19) . . ?
O1_27 C1_27 C2_27 127(2) . . ?
N1_27 C1_27 C2_27 105.7(15) . . ?
C3_27 C2_27 C1_27 107.5(17) . . ?
C2_27 C3_27 C4_27 103.7(16) . . ?
N1_27 C4_27 C3_27 105.2(16) . . ?
C1_27 N1_27 C4_27 113.8(16) . . ?
C1_27 N1_27 C5_27 115.6(19) . . ?
C4_27 N1_27 C5_27 131(2) . . ?
C1_28 O1_28 Ca14 136.5(13) . . ?
O1_28 C1_28 N1_28 133(2) . . ?
O1_28 C1_28 C2_28 119.5(19) . . ?
N1_28 C1_28 C2_28 106.4(16) . . ?
C1_28 C2_28 C3_28 107.5(18) . . ?
C4_28 C3_28 C2_28 104.0(18) . . ?
N1_28 C4_28 C3_28 104.9(18) . . ?
C1_28 N1_28 C5_28 126(2) . . ?
C1_28 N1_28 C4_28 112.9(18) . . ?
C5_28 N1_28 C4_28 121(2) . . ?
C1_29 O1_29 Ca14 162.5(14) . . ?
O1_29 C1_29 N1_29 128.7(18) . . ?
O1_29 C1_29 C2_29 120.4(17) . . ?
N1_29 C1_29 C2_29 110.5(15) . . ?
C1_29 C2_29 C3_29 107.0(16) . . ?
C2_29 C3_29 C4_29 104.4(16) . . ?
N1_29 C4_29 C3_29 106.7(16) . . ?
C1_29 N1_29 C5_29 116.7(19) . . ?
C1_29 N1_29 C4_29 110.0(16) . . ?
C5_29 N1_29 C4_29 129(2) . . ?
O1_30 C1_30 N1_30 128(2) . . ?
O1_30 C1_30 C2_30 121(2) . . ?
N1_30 C1_30 C2_30 109.9(18) . . ?
C1_30 C2_30 C3_30 105.3(17) . . ?
C2_30 C3_30 C4_30 104.1(17) . . ?
N1_30 C4_30 C3_30 102.3(18) . . ?
C1_30 N1_30 C5_30 130(2) . . ?
C1_30 N1_30 C4_30 112.5(18) . . ?
C5_30 N1_30 C4_30 117(2) . . ?
O1_31 C1_31 N1_31 125.9(15) . . ?
O1_31 C1_31 C2_31 127.7(15) . . ?
N1_31 C1_31 C2_31 106.4(13) . . ?
C1_31 C2_31 C3_31 106.9(13) . . ?
C4_31 C3_31 C2_31 101.4(14) . . ?
N1_31 C4_31 C3_31 109.6(15) . . ?
C1_31 N1_31 C4_31 115.5(13) . . ?
C1_31 N1_31 C5_31 119.1(14) . . ?
C4_31 N1_31 C5_31 124.9(14) . . ?
O1_32 C1_32 N1_32 128(2) . . ?
O1_32 C1_32 C2_32 116(2) . . ?
N1_32 C1_32 C2_32 111.1(18) . . ?
C1_32 C2_32 C3_32 102.4(16) . . ?
C2_32 C3_32 C4_32 109.4(17) . . ?
N1_32 C4_32 C3_32 100.4(17) . . ?
C1_32 N1_32 C4_32 111.1(18) . . ?
C1_32 N1_32 C5_32 133(2) . . ?
C4_32 N1_32 C5_32 112(2) . . ?
O1_33 C1_33 N1_33 121.8(16) . . ?
O1_33 C1_33 C2_33 125.5(17) . . ?
N1_33 C1_33 C2_33 110.2(14) . . ?
C1_33 C2_33 C3_33 104.5(14) . . ?
C4_33 C3_33 C2_33 104.6(14) . . ?
N1_33 C4_33 C3_33 108.4(15) . . ?
C1_33 N1_33 C4_33 112.1(13) . . ?
C1_33 N1_33 C5_33 121.9(16) . . ?
C4_33 N1_33 C5_33 125.7(16) . . ?
O1_34 C1_34 N1_34 123.3(16) . . ?
O1_34 C1_34 C2_34 125.8(16) . . ?
N1_34 C1_34 C2_34 110.2(13) . . ?
C1_34 C2_34 C3_34 104.9(12) . . ?
C4_34 C3_34 C2_34 105.8(12) . . ?
N1_34 C4_34 C3_34 103.7(13) . . ?
C1_34 N1_34 C5_34 124.4(16) . . ?
C1_34 N1_34 C4_34 113.5(14) . . ?
C5_34 N1_34 C4_34 121.6(15) . . ?
O1_35 C1_35 N1_35 123(2) . . ?
O1_35 C1_35 C2_35 127.7(19) . . ?
N1_35 C1_35 C2_35 108.8(15) . . ?
C1_35 C2_35 C3_35 103.9(14) . . ?
C4_35 C3_35 C2_35 108.2(15) . . ?
N1_35 C4_35 C3_35 103.7(15) . . ?
C1_35 N1_35 C5_35 121.1(19) . . ?
C1_35 N1_35 C4_35 115.3(16) . . ?
C5_35 N1_35 C4_35 122.4(19) . . ?
O1_36 C1_36 N1_36 125.0(17) . . ?
O1_36 C1_36 C2_36 126.2(16) . . ?
N1_36 C1_36 C2_36 108.8(14) . . ?
C1_36 C2_36 C3_36 105.5(13) . . ?
C4_36 C3_36 C2_36 105.0(13) . . ?
N1_36 C4_36 C3_36 104.7(14) . . ?
C1_36 N1_36 C5_36 124.7(17) . . ?
C1_36 N1_36 C4_36 114.0(14) . . ?
C5_36 N1_36 C4_36 119.6(16) . . ?

loop_
_geom_bond_atom_site_label_1
_geom_bond_atom_site_label_2
_geom_bond_distance
_geom_bond_site_symmetry_2
_geom_bond_publ_flag
Ca1 O37A_9 2.281(16) . ?
Ca1 O161_5 2.312(13) 2_664 ?
Ca1 O362_7 2.328(7) . ?
Ca1 O1_13 2.353(14) . ?
Ca1 O162_8 2.373(7) . ?
Ca1 O37B_9 2.464(16) . ?
Ca1 O1_10 2.561(12) 2_665 ?
Ca1 O2_10 2.612(12) 2_665 ?
Ca1 C1_10 2.990(12) 2_665 ?
Ca1 C36A_9 3.23(2) . ?
Ca1 Ca2 3.742(3) 2_664 ?
Ca1 Ca10 3.777(3) 2_665 ?
Ca2 O1_14 2.340(17) . ?
Ca2 O2_10 2.343(10) 1_556 ?
Ca2 O162_5 2.351(9) . ?
Ca2 O161_7 2.353(9) 1_556 ?
Ca2 O162_4 2.363(7) . ?
Ca2 O161_8 2.449(7) 2_665 ?
Ca2 O162_8 2.753(7) 2_665 ?
Ca2 O161_5 2.92(2) . ?
Ca2 C16_8 2.948(10) 2_665 ?
Ca2 C16_5 2.956(17) . ?
Ca2 Ca3 3.695(3) . ?
Ca3 O1_16 2.342(6) . ?
Ca3 O1_15 2.342(6) . ?
Ca3 O161_6 2.354(7) . ?
Ca3 O262_2 2.366(7) 4_645 ?
Ca3 O162_7 2.375(8) 1_556 ?
Ca3 O161_8 2.464(7) 2_665 ?
Ca3 O161_4 2.485(6) . ?
Ca3 O162_4 2.545(6) . ?
Ca3 C16_4 2.861(8) . ?
Ca3 O161_7 2.999(11) 1_556 ?
Ca3 C16_7 3.068(15) 1_556 ?
Ca4 O1_17 2.336(7) . ?
Ca4 O162_6 2.338(8) . ?
Ca4 O161_4 2.383(7) . ?
Ca4 O262_1 2.391(7) 4_645 ?
Ca4 O262_9 2.430(6) 4_655 ?
Ca4 O261_2 2.507(6) 4_645 ?
Ca4 O262_2 2.529(7) 4_645 ?
Ca4 C26_2 2.898(8) 4_645 ?
Ca4 O261_1 2.973(8) 4_645 ?
Ca4 C26_1 3.025(11) 4_645 ?
Ca4 Ca5 3.674(3) 4_645 ?
Ca5 O1_12 2.255(11) . ?
Ca5 O261_1 2.326(7) . ?
Ca5 O1_18 2.336(10) . ?
Ca5 O261_2 2.353(6) . ?
Ca5 O362_3 2.397(6) 1_554 ?
Ca5 O262_9 2.482(6) 1_565 ?
Ca5 O361_3 2.627(8) 1_554 ?
Ca5 O261_9 2.735(7) 1_565 ?
Ca5 C36_3 2.857(10) 1_554 ?
Ca5 C26_9 2.963(9) 1_565 ?
Ca5 Ca6 3.702(3) 2_674 ?
Ca6 O361_1 2.294(9) . ?
Ca6 O362_5 2.332(7) . ?
Ca6 O261_9 2.348(7) 2_665 ?
Ca6 O1_19 2.351(11) . ?
Ca6 O361_3 2.352(7) 2_674 ?
Ca6 O2_12 2.460(10) 2_675 ?
Ca6 O1_12 2.830(12) 2_675 ?
Ca6 C1_12 3.032(11) 2_675 ?
Ca6 Ca7 3.846(3) . ?
Ca7 O162_3 2.265(10) . ?
Ca7 O362_1 2.274(9) . ?
Ca7 O261_6 2.384(7) 4_655 ?
Ca7 O2_12 2.395(8) 2_675 ?
Ca7 O361_5 2.488(7) . ?
Ca7 O362_5 2.738(8) . ?
Ca7 C36_5 2.974(9) . ?
Ca7 Ca8 3.785(3) . ?
Ca8 O1_21 2.325(6) . ?
Ca8 O1_20 2.325(6) . ?
Ca8 O361_4 2.336(6) . ?
Ca8 O162_2 2.352(7) . ?
Ca8 O161_3 2.367(8) . ?
Ca8 O361_5 2.398(7) . ?
Ca8 O262_6 2.467(6) 4_655 ?
Ca8 O261_6 2.568(6) 4_655 ?
Ca8 C26_6 2.888(9) 4_655 ?
Ca8 Ca9 3.794(3) . ?
Ca9 O1_22 2.321(6) 4_655 ?
Ca9 O161_2 2.333(7) . ?
Ca9 O262_6 2.350(6) 4_655 ?
Ca9 O262_8 2.373(9) 3_566 ?
Ca9 O361_7 2.395(7) 4_655 ?
Ca9 O361_4 2.505(6) . ?
Ca9 O362_4 2.532(6) . ?
Ca9 C36_4 2.898(8) . ?
Ca9 C26_8 3.062(14) 3_566 ?
Ca9 O261_8 3.072(11) 3_566 ?
Ca9 Ca10 3.702(3) 3_566 ?
Ca10 O36B_9 2.291(15) 2_664 ?
Ca10 O261_8 2.293(9) . ?
Ca10 O36A_9 2.308(19) 2_664 ?
Ca10 O1_10 2.342(10) . ?
Ca10 O362_4 2.345(7) 3_464 ?
Ca10 O361_7 2.485(7) 2_664 ?
Ca10 O362_7 2.662(7) 2_664 ?
Ca10 O37B_9 2.67(2) 2_664 ?
Ca10 C36B_9 2.87(2) 2_664 ?
Ca10 C36_7 2.952(9) 2_664 ?
Ca11 O262_7 2.289(9) . ?
Ca11 O1_23 2.301(12) . ?
Ca11 O261_3 2.314(7) 1_554 ?
Ca11 O162_1 2.347(7) 2_674 ?
Ca11 O361_8 2.370(7) . ?
Ca11 O1_11 2.475(11) 2_665 ?
Ca11 O2_11 2.792(12) 2_665 ?
Ca11 C1_11 2.983(11) 2_665 ?
Ca11 Ca12 3.725(3) 2_665 ?
Ca11 Ca15 3.839(3) . ?
Ca12 O2_11 2.252(10) . ?
Ca12 O162_9 2.320(7) . ?
Ca12 O1_25 2.321(12) . ?
Ca12 O1_24 2.321(12) . ?
Ca12 O362_8 2.366(8) 2_664 ?
Ca12 O362_2 2.367(7) 4_644 ?
Ca12 O161_1 2.485(6) 1_544 ?
Ca12 O361_8 2.693(9) 2_664 ?
Ca12 O162_1 2.701(7) 1_544 ?
Ca12 C36_8 2.871(12) 2_664 ?
Ca12 C16_1 2.969(9) 1_544 ?
Ca12 Ca13 3.665(3) 4_643 ?
Ca13 O1_27 2.324(6) . ?
Ca13 O1_26 2.324(6) . ?
Ca13 O262_4 2.333(7) . ?
Ca13 O361_6 2.378(6) 1_556 ?
Ca13 O161_9 2.383(7) 4_656 ?
Ca13 O161_1 2.419(6) 4_645 ?
Ca13 O362_2 2.511(6) 1_556 ?
Ca13 O361_2 2.548(6) 1_556 ?
Ca13 C36_2 2.907(8) 1_556 ?
Ca13 O162_9 2.966(8) 4_656 ?
Ca13 C16_9 3.043(11) 4_656 ?
Ca14 O361_2 2.349(6) 1_556 ?
Ca14 O1_29 2.354(6) . ?
Ca14 O1_28 2.354(6) . ?
Ca14 O261_4 2.357(7) . ?
Ca14 O261_5 2.388(8) 1_556 ?
Ca14 O262_3 2.416(7) . ?
Ca14 O361_6 2.482(6) 1_556 ?
Ca14 O362_6 2.573(6) 1_556 ?
Ca14 C36_6 2.904(8) 1_556 ?
Ca14 Ca15 3.775(3) 1_556 ?
Ca15 O262_5 2.256(11) . ?
Ca15 O261_7 2.300(10) . ?
Ca15 O1_11 2.339(9) 2_665 ?
Ca15 O362_6 2.342(8) . ?
Ca15 O262_3 2.450(7) 1_554 ?
Ca15 O261_3 2.807(8) 1_554 ?
Ca15 C26_3 2.992(8) 1_554 ?
C1_1 C6_1 1.371(14) . ?
C1_1 C2_1 1.376(15) . ?
C1_1 C10_1 1.484(12) . ?
C6_1 F4_1 1.359(12) . ?
C6_1 C5_1 1.408(14) . ?
C5_1 C4_1 1.386(16) . ?
C5_1 C30_1 1.514(15) . ?
C4_1 F6_1 1.378(12) . ?
C4_1 C3_1 1.389(15) . ?
C3_1 C2_1 1.378(15) . ?
C3_1 C20_1 1.488(17) . ?
C2_1 F2_1 1.342(11) . ?
C10_1 C15_1 1.365(14) . ?
C10_1 C11_1 1.410(13) . ?
C11_1 C12_1 1.417(12) . ?
C12_1 C13_1 1.379(13) . ?
C13_1 C14_1 1.371(12) . ?
C13_1 C16_1 1.483(12) . ?
C14_1 C15_1 1.359(13) . ?
C16_1 O162_1 1.257(11) . ?
C16_1 O161_1 1.295(10) . ?
C20_1 C25_1 1.387(16) . ?
C20_1 C21_1 1.456(16) . ?
C21_1 C22_1 1.321(14) . ?
C22_1 C23_1 1.440(13) . ?
C23_1 C24_1 1.349(15) . ?
C23_1 C26_1 1.513(14) . ?
C24_1 C25_1 1.363(16) . ?
C26_1 O262_1 1.239(13) . ?
C26_1 O261_1 1.261(13) . ?
C30_1 C35_1 1.349(17) . ?
C30_1 C31_1 1.379(17) . ?
C31_1 C32_1 1.431(15) . ?
C32_1 C33_1 1.497(19) . ?
C33_1 C34_1 1.35(2) . ?
C33_1 C36_1 1.544(18) . ?
C34_1 C35_1 1.339(16) . ?
C36_1 O362_1 1.191(19) . ?
C36_1 O361_1 1.318(19) . ?
C1_2 C2_2 1.340(11) . ?
C1_2 C6_2 1.369(11) . ?
C1_2 C10_2 1.523(13) . ?
C6_2 F4_2 1.382(9) . ?
C6_2 C5_2 1.393(12) . ?
C5_2 C4_2 1.398(11) . ?
C5_2 C30_2 1.496(11) . ?
C4_2 F6_2 1.333(10) . ?
C4_2 C3_2 1.398(11) . ?
C3_2 C2_2 1.417(12) . ?
C3_2 C20_2 1.484(11) . ?
C2_2 F2_2 1.388(9) . ?
C10_2 C15_2 1.351(13) . ?
C10_2 C11_2 1.372(13) . ?
C11_2 C12_2 1.392(14) . ?
C12_2 C13_2 1.404(12) . ?
C13_2 C14_2 1.374(13) . ?
C13_2 C16_2 1.533(12) . ?
C14_2 C15_2 1.386(14) . ?
C16_2 O162_2 1.236(11) . ?
C16_2 O161_2 1.272(11) . ?
C20_2 C21_2 1.402(11) . ?
C20_2 C25_2 1.430(12) . ?
C21_2 C22_2 1.366(11) . ?
C22_2 C23_2 1.423(12) . ?
C23_2 C24_2 1.428(12) . ?
C23_2 C26_2 1.484(11) . ?
C24_2 C25_2 1.377(12) . ?
C26_2 O262_2 1.273(10) . ?
C26_2 O261_2 1.286(10) . ?
C30_2 C35_2 1.390(12) . ?
C30_2 C31_2 1.411(13) . ?
C31_2 C32_2 1.402(12) . ?
C32_2 C33_2 1.381(12) . ?
C33_2 C34_2 1.403(12) . ?
C33_2 C36_2 1.482(11) . ?
C34_2 C35_2 1.365(11) . ?
C36_2 O362_2 1.243(10) . ?
C36_2 O361_2 1.288(10) . ?
C1_3 C6_3 1.365(14) . ?
C1_3 C2_3 1.383(12) . ?
C1_3 C10_3 1.484(14) . ?
C6_3 F4_3 1.344(10) . ?
C6_3 C5_3 1.396(15) . ?
C5_3 C4_3 1.391(13) . ?
C5_3 C30_3 1.500(14) . ?
C4_3 F6_3 1.340(12) . ?
C4_3 C3_3 1.409(13) . ?
C3_3 C2_3 1.412(13) . ?
C3_3 C20_3 1.482(12) . ?
C2_3 F2_3 1.354(10) . ?
C10_3 C15_3 1.353(15) . ?
C10_3 C11_3 1.433(15) . ?
C11_3 C12_3 1.369(15) . ?
C12_3 C13_3 1.423(16) . ?
C13_3 C14_3 1.409(18) . ?
C13_3 C16_3 1.525(16) . ?
C14_3 C15_3 1.346(18) . ?
C16_3 O162_3 1.232(16) . ?
C16_3 O161_3 1.238(15) . ?
C20_3 C21_3 1.353(12) . ?
C20_3 C25_3 1.362(14) . ?
C21_3 C22_3 1.398(11) . ?
C22_3 C23_3 1.428(12) . ?
C23_3 C24_3 1.357(13) . ?
C23_3 C26_3 1.498(11) . ?
C24_3 C25_3 1.412(13) . ?
C26_3 O261_3 1.242(11) . ?
C26_3 O262_3 1.262(11) . ?
C30_3 C31_3 1.297(16) . ?
C30_3 C35_3 1.423(14) . ?
C31_3 C32_3 1.456(14) . ?
C32_3 C33_3 1.360(14) . ?
C33_3 C34_3 1.398(16) . ?
C33_3 C36_3 1.455(14) . ?
C34_3 C35_3 1.382(14) . ?
C36_3 O362_3 1.234(12) . ?
C36_3 O361_3 1.274(11) . ?
C1_4 C6_4 1.364(11) . ?
C1_4 C2_4 1.398(13) . ?
C1_4 C10_4 1.484(11) . ?
C6_4 F4_4 1.351(10) . ?
C6_4 C5_4 1.396(11) . ?
C5_4 C4_4 1.411(13) . ?
C5_4 C30_4 1.516(11) . ?
C4_4 C3_4 1.363(12) . ?
C4_4 F6_4 1.380(9) . ?
C3_4 C2_4 1.408(12) . ?
C3_4 C20_4 1.472(12) . ?
C2_4 F2_4 1.359(10) . ?
C10_4 C11_4 1.386(12) . ?
C10_4 C15_4 1.413(13) . ?
C11_4 C12_4 1.359(12) . ?
C12_4 C13_4 1.412(13) . ?
C13_4 C14_4 1.390(11) . ?
C13_4 C16_4 1.514(11) . ?
C14_4 C15_4 1.395(11) . ?
C16_4 O162_4 1.235(11) . ?
C16_4 O161_4 1.249(11) . ?
C20_4 C25_4 1.379(16) . ?
C20_4 C21_4 1.394(15) . ?
C21_4 C22_4 1.409(17) . ?
C22_4 C23_4 1.358(14) . ?
C23_4 C24_4 1.326(15) . ?
C23_4 C26_4 1.521(12) . ?
C24_4 C25_4 1.385(18) . ?
C26_4 O261_4 1.212(11) . ?
C26_4 O262_4 1.289(11) . ?
C30_4 C35_4 1.358(12) . ?
C30_4 C31_4 1.417(15) . ?
C31_4 C32_4 1.365(12) . ?
C32_4 C33_4 1.351(13) . ?
C33_4 C34_4 1.414(13) . ?
C33_4 C36_4 1.502(11) . ?
C34_4 C35_4 1.378(11) . ?
C36_4 O362_4 1.261(11) . ?
C36_4 O361_4 1.263(10) . ?
C1_5 C2_5 1.406(17) . ?
C1_5 C6_5 1.419(13) . ?
C1_5 C10_5 1.493(15) . ?
C6_5 F4_5 1.330(13) . ?
C6_5 C5_5 1.376(14) . ?
C5_5 C4_5 1.437(14) . ?
C5_5 C30_5 1.453(12) . ?
C4_5 F6_5 1.364(12) . ?
C4_5 C3_5 1.389(14) . ?
C3_5 C2_5 1.308(17) . ?
C3_5 C20_5 1.450(17) . ?
C2_5 F2_5 1.367(12) . ?
C10_5 C15_5 1.309(17) . ?
C10_5 C11_5 1.431(15) . ?
C11_5 C12_5 1.401(17) . ?
C12_5 C13_5 1.275(18) . ?
C13_5 C14_5 1.397(17) . ?
C13_5 C16_5 1.492(19) . ?
C14_5 C15_5 1.479(17) . ?
C16_5 O161_5 1.138(18) . ?
C16_5 O162_5 1.306(19) . ?
C20_5 C21_5 1.373(17) . ?
C20_5 C25_5 1.449(16) . ?
C21_5 C22_5 1.40(2) . ?
C22_5 C23_5 1.44(2) . ?
C23_5 C24_5 1.454(16) . ?
C23_5 C26_5 1.472(18) . ?
C24_5 C25_5 1.424(16) . ?
C26_5 O261_5 1.206(16) . ?
C26_5 O262_5 1.258(17) . ?
C30_5 C31_5 1.400(14) . ?
C30_5 C35_5 1.438(13) . ?
C31_5 C32_5 1.407(13) . ?
C32_5 C33_5 1.370(13) . ?
C33_5 C34_5 1.412(12) . ?
C33_5 C36_5 1.487(12) . ?
C34_5 C35_5 1.382(12) . ?
C36_5 O361_5 1.201(11) . ?
C36_5 O362_5 1.284(11) . ?
C1_6 C2_6 1.383(12) . ?
C1_6 C6_6 1.384(12) . ?
C1_6 C10_6 1.496(13) . ?
C6_6 F4_6 1.354(9) . ?
C6_6 C5_6 1.403(13) . ?
C5_6 C4_6 1.406(11) . ?
C5_6 C30_6 1.482(11) . ?
C4_6 F6_6 1.350(10) . ?
C4_6 C3_6 1.389(11) . ?
C3_6 C2_6 1.401(13) . ?
C3_6 C20_6 1.508(12) . ?
C2_6 F2_6 1.350(10) . ?
C10_6 C11B_6 1.38(3) . ?
C10_6 C15A_6 1.38(2) . ?
C10_6 C11A_6 1.41(2) . ?
C10_6 C15B_6 1.41(2) . ?
C11A_6 C12A_6 1.40(3) . ?
C12A_6 C13_6 1.41(2) . ?
C14A_6 C13_6 1.40(2) . ?
C14A_6 C15A_6 1.41(2) . ?
C11B_6 C12B_6 1.22(4) . ?
C12B_6 C13_6 1.50(3) . ?
C14B_6 C13_6 1.35(3) . ?
C14B_6 C15B_6 1.39(3) . ?
C13_6 C16_6 1.526(13) . ?
C16_6 O161_6 1.224(11) . ?
C16_6 O162_6 1.263(12) . ?
C20_6 C21_6 1.377(13) . ?
C20_6 C25_6 1.410(13) . ?
C21_6 C22_6 1.368(12) . ?
C22_6 C23_6 1.437(14) . ?
C23_6 C24_6 1.363(12) . ?
C23_6 C26_6 1.502(12) . ?
C24_6 C25_6 1.374(12) . ?
C26_6 O261_6 1.234(12) . ?
C26_6 O262_6 1.251(11) . ?
C30_6 C31_6 1.380(13) . ?
C30_6 C35_6 1.384(12) . ?
C31_6 C32_6 1.384(12) . ?
C32_6 C33_6 1.381(12) . ?
C33_6 C34_6 1.436(13) . ?
C33_6 C36_6 1.474(11) . ?
C34_6 C35_6 1.391(12) . ?
C36_6 O362_6 1.238(12) . ?
C36_6 O361_6 1.280(11) . ?
C1_7 C2_7 1.389(18) . ?
C1_7 C6_7 1.426(16) . ?
C1_7 C10_7 1.450(18) . ?
C6_7 F4_7 1.325(12) . ?
C6_7 C5_7 1.415(16) . ?
C5_7 C4_7 1.404(15) . ?
C5_7 C30_7 1.480(14) . ?
C4_7 F6_7 1.340(13) . ?
C4_7 C3_7 1.414(15) . ?
C3_7 C2_7 1.412(19) . ?
C3_7 C20_7 1.430(17) . ?
C2_7 F2_7 1.382(14) . ?
C10_7 C15_7 1.402(17) . ?
C10_7 C11_7 1.44(2) . ?
C11_7 C12_7 1.43(2) . ?
C12_7 C13_7 1.377(18) . ?
C13_7 C14_7 1.391(15) . ?
C13_7 C16_7 1.492(17) . ?
C14_7 C15_7 1.400(15) . ?
C16_7 O162_7 1.218(15) . ?
C16_7 O161_7 1.257(15) . ?
C20_7 C25_7 1.28(2) . ?
C20_7 C21_7 1.416(19) . ?
C21_7 C22_7 1.344(18) . ?
C22_7 C23_7 1.29(2) . ?
C23_7 C24_7 1.45(2) . ?
C23_7 C26_7 1.509(17) . ?
C24_7 C25_7 1.462(17) . ?
C26_7 O261_7 1.228(18) . ?
C26_7 O262_7 1.243(17) . ?
C30_7 C31_7 1.357(16) . ?
C30_7 C35_7 1.404(14) . ?
C31_7 C32_7 1.382(15) . ?
C32_7 C33_7 1.301(14) . ?
C33_7 C34_7 1.397(13) . ?
C33_7 C36_7 1.469(12) . ?
C34_7 C35_7 1.390(12) . ?
C36_7 O362_7 1.259(11) . ?
C36_7 O361_7 1.266(10) . ?
C1_8 C2_8 1.389(15) . ?
C1_8 C6_8 1.439(14) . ?
C1_8 C10_8 1.469(13) . ?
C6_8 F4_8 1.319(13) . ?
C6_8 C5_8 1.414(14) . ?
C5_8 C4_8 1.328(16) . ?
C5_8 C30_8 1.495(15) . ?
C4_8 F6_8 1.365(12) . ?
C4_8 C3_8 1.412(15) . ?
C3_8 C2_8 1.372(14) . ?
C3_8 C20_8 1.467(16) . ?
C2_8 F2_8 1.321(12) . ?
C10_8 C11_8 1.361(13) . ?
C10_8 C15_8 1.428(14) . ?
C11_8 C12_8 1.438(12) . ?
C12_8 C13_8 1.405(13) . ?
C13_8 C14_8 1.392(12) . ?
C13_8 C16_8 1.478(12) . ?
C14_8 C15_8 1.380(13) . ?
C16_8 O161_8 1.253(11) . ?
C16_8 O162_8 1.271(11) . ?
C20_8 C25_8 1.386(17) . ?
C20_8 C21_8 1.424(16) . ?
C21_8 C22_8 1.451(14) . ?
C22_8 C23_8 1.321(14) . ?
C23_8 C24_8 1.388(17) . ?
C23_8 C26_8 1.510(16) . ?
C24_8 C25_8 1.30(2) . ?
C26_8 O261_8 1.228(13) . ?
C26_8 O262_8 1.269(15) . ?
C30_8 C35_8 1.390(14) . ?
C30_8 C31_8 1.403(17) . ?
C31_8 C32_8 1.427(16) . ?
C32_8 C33_8 1.350(15) . ?
C33_8 C34_8 1.361(16) . ?
C33_8 C36_8 1.535(15) . ?
C34_8 C35_8 1.372(15) . ?
C36_8 O361_8 1.197(13) . ?
C36_8 O362_8 1.312(16) . ?
C1_9 C2_9 1.328(14) . ?
C1_9 C6_9 1.393(16) . ?
C1_9 C10_9 1.562(16) . ?
C6_9 C5_9 1.337(17) . ?
C6_9 F4_9 1.359(11) . ?
C5_9 C4_9 1.424(14) . ?
C5_9 C30A_9 1.43(3) . ?
C5_9 C30B_9 1.61(3) . ?
C4_9 C3_9 1.348(14) . ?
C4_9 F6_9 1.383(12) . ?
C3_9 C2_9 1.402(15) . ?
C3_9 C20_9 1.462(13) . ?
C2_9 F2_9 1.326(12) . ?
C10_9 C15_9 1.380(15) . ?
C10_9 C11_9 1.391(15) . ?
C11_9 C12_9 1.390(14) . ?
C12_9 C13_9 1.401(13) . ?
C13_9 C14_9 1.378(16) . ?
C13_9 C16_9 1.451(14) . ?
C14_9 C15_9 1.382(17) . ?
C16_9 O161_9 1.234(12) . ?
C16_9 O162_9 1.280(12) . ?
C20_9 C21_9 1.389(13) . ?
C20_9 C25_9 1.399(15) . ?
C21_9 C22_9 1.441(12) . ?
C22_9 C23_9 1.419(13) . ?
C23_9 C24_9 1.378(12) . ?
C23_9 C26_9 1.492(12) . ?
C24_9 C25_9 1.366(13) . ?
C26_9 O262_9 1.264(10) . ?
C26_9 O261_9 1.285(11) . ?
C30A_9 C35A_9 1.29(5) . ?
C30A_9 C31A_9 1.58(4) . ?
C31A_9 C32A_9 1.35(4) . ?
C32A_9 C33A_9 1.32(4) . ?
C33A_9 C34A_9 1.49(3) . ?
C33A_9 C36A_9 1.53(2) . ?
C36A_9 O36A_9 1.26(2) . ?
C36A_9 O37A_9 1.274(19) . ?
C34A_9 C35A_9 1.33(5) . ?
C30B_9 C31B_9 1.36(4) . ?
C30B_9 C35B_9 1.43(5) . ?
C31B_9 C32B_9 1.42(4) . ?
C32B_9 C33B_9 1.23(3) . ?
C33B_9 C34B_9 1.34(3) . ?
C33B_9 C36B_9 1.50(2) . ?
C36B_9 O37B_9 1.263(19) . ?
C36B_9 O36B_9 1.29(2) . ?
C34B_9 C35B_9 1.52(4) . ?
O1_10 C1_10 1.176(13) . ?
O2_10 C1_10 1.165(13) . ?
C1_10 C2_10 1.520(17) . ?
O1_11 C1_11 1.175(13) . ?
O2_11 C1_11 1.202(13) . ?
C1_11 C2_11 1.519(17) . ?
O1_12 C1_12 1.218(13) . ?
O2_12 C1_12 1.169(12) . ?
C1_12 C2_12 1.509(17) . ?
O1_13 C1_13 1.314(18) . ?
C1_13 N1_13 1.377(19) . ?
C1_13 C2_13 1.551(19) . ?
C2_13 C3_13 1.58(2) . ?
C3_13 C4_13 1.513(19) . ?
C4_13 N1_13 1.510(18) . ?
N1_13 C5_13 1.486(18) . ?
O1_14 C1_14 1.333(18) . ?
C1_14 N1_14 1.311(19) . ?
C1_14 C2_14 1.53(2) . ?
C2_14 C3_14 1.403(19) . ?
C3_14 C4_14 1.55(2) . ?
C4_14 N1_14 1.46(2) . ?
N1_14 C5_14 1.500(19) . ?
O1_15 C1_15 1.204(12) . ?
C1_15 N1_15 1.314(14) . ?
C1_15 C2_15 1.475(16) . ?
C2_15 C3_15 1.503(15) . ?
C3_15 C4_15 1.519(17) . ?
C4_15 N1_15 1.431(14) . ?
N1_15 C5_15 1.479(17) . ?
O1_16 C1_16 1.25(2) . ?
C1_16 N1_16 1.34(2) . ?
C1_16 C2_16 1.49(2) . ?
C2_16 C3_16 1.52(2) . ?
C3_16 C4_16 1.52(2) . ?
C4_16 N1_16 1.47(2) . ?
N1_16 C5_16 1.47(2) . ?
O1_17 C1_17 1.210(11) . ?
C1_17 N1_17 1.299(14) . ?
C1_17 C2_17 1.460(15) . ?
C2_17 C3_17 1.483(15) . ?
C3_17 C4_17 1.468(16) . ?
C4_17 N1_17 1.397(13) . ?
N1_17 C5_17 1.435(16) . ?
O1_18 C1_18 1.190(15) . ?
C1_18 N1_18 1.258(17) . ?
C1_18 C2_18 1.538(18) . ?
C2_18 C3_18 1.432(18) . ?
C3_18 C4_18 1.527(19) . ?
C4_18 N1_18 1.394(17) . ?
N1_18 C5_18 1.421(17) . ?
O1_19 C1_19 1.204(14) . ?
C1_19 N1_19 1.312(15) . ?
C1_19 C2_19 1.465(16) . ?
C2_19 C3_19 1.471(17) . ?
C3_19 C4_19 1.504(16) . ?
C4_19 N1_19 1.439(15) . ?
N1_19 C5_19 1.420(14) . ?
O1_20 C1_20 1.238(14) . ?
C1_20 N1_20 1.352(17) . ?
C1_20 C2_20 1.468(18) . ?
C2_20 C3_20 1.498(18) . ?
C3_20 C4_20 1.522(19) . ?
C4_20 N1_20 1.435(17) . ?
N1_20 C5_20 1.411(18) . ?
O1_21 C1_21 1.254(18) . ?
C1_21 N1_21 1.33(2) . ?
C1_21 C2_21 1.50(2) . ?
C2_21 C3_21 1.48(2) . ?
C3_21 C4_21 1.52(2) . ?
C4_21 N1_21 1.46(2) . ?
N1_21 C5_21 1.45(2) . ?
O1_22 C1_22 1.217(12) . ?
C1_22 N1_22 1.324(16) . ?
C1_22 C2_22 1.492(16) . ?
C2_22 C3_22 1.467(16) . ?
C3_22 C4_22 1.517(18) . ?
C4_22 N1_22 1.439(15) . ?
N1_22 C5_22 1.364(17) . ?
O1_23 C1_23 1.220(17) . ?
C1_23 N1_23 1.400(19) . ?
C1_23 C2_23 1.552(19) . ?
C2_23 C3_23 1.56(2) . ?
C3_23 C4_23 1.561(19) . ?
C4_23 N1_23 1.479(18) . ?
N1_23 C5_23 1.466(18) . ?
O1_24 C1_24 1.236(17) . ?
C1_24 N1_24 1.332(19) . ?
C1_24 C2_24 1.45(2) . ?
C2_24 C3_24 1.49(2) . ?
C3_24 C4_24 1.50(2) . ?
C4_24 N1_24 1.453(19) . ?
N1_24 C5_24 1.459(19) . ?
O1_25 C1_25 1.22(2) . ?
C1_25 N1_25 1.35(2) . ?
C1_25 C2_25 1.49(2) . ?
C2_25 C3_25 1.53(2) . ?
C3_25 C4_25 1.53(2) . ?
C4_25 N1_25 1.48(2) . ?
N1_25 C5_25 1.41(2) . ?
O1_26 C1_26 1.201(17) . ?
C1_26 N1_26 1.355(19) . ?
C1_26 C2_26 1.49(2) . ?
C2_26 C3_26 1.51(2) . ?
C3_26 C4_26 1.53(2) . ?
C4_26 N1_26 1.399(19) . ?
N1_26 C5_26 1.50(2) . ?
O1_27 C1_27 1.220(17) . ?
C1_27 N1_27 1.373(19) . ?
C1_27 C2_27 1.49(2) . ?
C2_27 C3_27 1.46(2) . ?
C3_27 C4_27 1.53(2) . ?
C4_27 N1_27 1.406(19) . ?
N1_27 C5_27 1.47(2) . ?
O1_28 C1_28 1.254(17) . ?
C1_28 N1_28 1.348(19) . ?
C1_28 C2_28 1.48(2) . ?
C2_28 C3_28 1.49(2) . ?
C3_28 C4_28 1.48(2) . ?
C4_28 N1_28 1.436(19) . ?
N1_28 C5_28 1.38(2) . ?
O1_29 C1_29 1.226(16) . ?
C1_29 N1_29 1.361(19) . ?
C1_29 C2_29 1.47(2) . ?
C2_29 C3_29 1.48(2) . ?
C3_29 C4_29 1.53(2) . ?
C4_29 N1_29 1.458(18) . ?
N1_29 C5_29 1.43(2) . ?
O1_30 C1_30 1.200(19) . ?
C1_30 N1_30 1.333(19) . ?
C1_30 C2_30 1.47(2) . ?
C2_30 C3_30 1.52(2) . ?
C3_30 C4_30 1.54(2) . ?
C4_30 N1_30 1.47(2) . ?
N1_30 C5_30 1.439(19) . ?
O1_31 C1_31 1.287(16) . ?
C1_31 N1_31 1.299(16) . ?
C1_31 C2_31 1.510(17) . ?
C2_31 C3_31 1.534(19) . ?
C3_31 C4_31 1.475(18) . ?
C4_31 N1_31 1.378(17) . ?
N1_31 C5_31 1.459(15) . ?
O1_32 C1_32 1.246(19) . ?
C1_32 N1_32 1.339(19) . ?
C1_32 C2_32 1.48(2) . ?
C2_32 C3_32 1.50(2) . ?
C3_32 C4_32 1.52(2) . ?
C4_32 N1_32 1.48(2) . ?
N1_32 C5_32 1.497(19) . ?
O1_33 C1_33 1.271(17) . ?
C1_33 N1_33 1.353(17) . ?
C1_33 C2_33 1.488(17) . ?
C2_33 C3_33 1.54(2) . ?
C3_33 C4_33 1.496(18) . ?
C4_33 N1_33 1.407(18) . ?
N1_33 C5_33 1.461(15) . ?
O1_34 C1_34 1.237(14) . ?
C1_34 N1_34 1.318(16) . ?
C1_34 C2_34 1.470(16) . ?
C2_34 C3_34 1.515(16) . ?
C3_34 C4_34 1.506(16) . ?
C4_34 N1_34 1.451(16) . ?
N1_34 C5_34 1.444(16) . ?
O1_35 C1_35 1.230(16) . ?
C1_35 N1_35 1.341(17) . ?
C1_35 C2_35 1.504(18) . ?
C2_35 C3_35 1.536(18) . ?
C3_35 C4_35 1.489(18) . ?
C4_35 N1_35 1.456(17) . ?
N1_35 C5_35 1.450(17) . ?
O1_36 C1_36 1.243(15) . ?
C1_36 N1_36 1.324(16) . ?
C1_36 C2_36 1.471(16) . ?
C2_36 C3_36 1.526(16) . ?
C3_36 C4_36 1.488(17) . ?
C4_36 N1_36 1.438(16) . ?
N1_36 C5_36 1.418(16) . ?
